data_4129943
loop_
_publ_author_name
'Movsisyan, Levon D.'
'Franz, Michael'
'Hampel, Frank'
'Thompson, Amber L.'
'Tykwinski, Rik R.'
'Anderson, Harry L.'

_publ_section_title
;
 Polyyne Rotaxanes: Stabilization by Encapsulation.
;
_journal_issue 4
_journal_name_full 'Journal of the American Chemical Society'
_journal_page_first 1366
_journal_page_last 1376
_journal_paper_doi 10.1021/jacs.5b12049
_journal_volume 138
_journal_year 2016
_chemical_formula_moiety 'C151 H180 N4 O Zn, 2(C42 H42 N2 O4), 4.679(C H4 O)'
_chemical_formula_sum 'C239.679 H282.716 N8 O13.68 Zn'
_chemical_formula_weight 3560.00
_chemical_melting_point ?
_space_group_IT_number 2
_space_group_name_Hall '-P 1'
_space_group_name_H-M_alt 'P -1'
_symmetry_cell_setting triclinic
_symmetry_space_group_name_Hall '-P 1'
_symmetry_space_group_name_H-M 'P -1'
_atom_sites_solution_hydrogens difmap
_atom_sites_solution_primary other
_audit_creation_date 2014-09-18
_audit_creation_method CRYSTALS_ver_14.61
_cell_angle_alpha 70.818(3)
_cell_angle_beta 84.309(3)
_cell_angle_gamma 89.279(3)
_cell_formula_units_Z 2
_cell_length_a 18.7759(5)
_cell_length_b 25.0785(10)
_cell_length_c 27.0816(10)
_cell_measurement_reflns_used 14201
_cell_measurement_temperature 100
_cell_measurement_theta_max 21
_cell_measurement_theta_min 2
_cell_volume 11981.9(8)
_computing_cell_refinement 'CrysAlisPro, (Agilent, 2011)'
_computing_data_collection 'CrystalClear-SM Expert 2.0 r4 (Rigaku, 2009)'
_computing_data_reduction 'CrysAlisPro, (Agilent, 2011)'
_computing_molecular_graphics 'CAMERON (Watkin et al., 1996)'
_computing_publication_material 'CRYSTALS (Betteridge et al., 2003)'
_computing_structure_refinement 'CRYSTALS (Betteridge et al., 2003)'
_computing_structure_solution 'Superflip (Palatinus & Chapuis, 2007)'
_diffrn_ambient_temperature 100
_diffrn_detector CCD
_diffrn_measured_fraction_theta_full 0.969
_diffrn_measured_fraction_theta_max 0.835
_diffrn_measurement_device 'CrystalLogic Kappa (3 circle)'
_diffrn_measurement_device_type 'Rigaku Saturn724+ (2x2 bin mode)'
_diffrn_measurement_method 'profile data from \w-scans'
_diffrn_radiation_monochromator Synchrotron
_diffrn_radiation_type Synchrotron
_diffrn_radiation_wavelength 0.68890
_diffrn_reflns_av_R_equivalents 0.066
_diffrn_reflns_limit_h_max 21
_diffrn_reflns_limit_h_min -21
_diffrn_reflns_limit_k_max 30
_diffrn_reflns_limit_k_min -28
_diffrn_reflns_limit_l_max 32
_diffrn_reflns_limit_l_min 0
_diffrn_reflns_number 120405
_diffrn_reflns_theta_full 23.000
_diffrn_reflns_theta_max 25.117
_diffrn_reflns_theta_min 1.551
_diffrn_source Synchrotron
_diffrn_standards_number 0
_exptl_absorpt_coefficient_mu 0.157
_exptl_absorpt_correction_T_max 1.00
_exptl_absorpt_correction_T_min 0.44
_exptl_absorpt_correction_type multi-scan
_exptl_absorpt_process_details 'CrysAlisPro, (Agilent, 2011)'
_exptl_crystal_colour clear_intense_green
_exptl_crystal_density_diffrn 0.987
_exptl_crystal_density_meas ?
_exptl_crystal_density_method 'not measured'
_exptl_crystal_description needle
_exptl_crystal_F_000 3832.436
_exptl_crystal_size_max 0.040
_exptl_crystal_size_mid 0.010
_exptl_crystal_size_min 0.010
_platon_squeeze_details
;
The discrete Fourier transform of the void region were treated as 
contributions to the A and B parts of the calculated structure factors.
;
_refine_diff_density_max 1.39
_refine_diff_density_min -1.05
_refine_ls_extinction_method None
_refine_ls_goodness_of_fit_ref 1.0241
_refine_ls_hydrogen_treatment mixed
_refine_ls_matrix_type full
_refine_ls_number_parameters 2964
_refine_ls_number_reflns 29215
_refine_ls_number_restraints 4932
_refine_ls_R_factor_all 0.1663
_refine_ls_R_factor_gt 0.1309
_refine_ls_shift/su_max 0.0040037
_refine_ls_shift/su_mean 0.0001970
_refine_ls_structure_factor_coef Fsqd
_refine_ls_weighting_details
;
 Method, part 1, Chebychev polynomial, (Watkin, 1994, Prince, 1982) 
 [weight] = 1.0/[A~0~*T~0~(x)+A~1~*T~1~(x) ... +A~n-1~]*T~n-1~(x)] 
 where A~i~ are the Chebychev coefficients listed below and x= Fcalc/Fmax 
 Method = Robust Weighting (Prince, 1982) 
 W = [weight] * [1-(deltaF/6*sigmaF)^2^]^2^ 
 A~i~ are: 
 0.600E+04 0.101E+05 0.623E+04 0.258E+04 579. 
;
_refine_ls_weighting_scheme calc
_refine_ls_wR_factor_all 0.4226
_refine_ls_wR_factor_gt 0.3444
_refine_ls_wR_factor_ref 0.4225
_reflns_limit_h_max 21
_reflns_limit_h_min -21
_reflns_limit_k_max 30
_reflns_limit_k_min -28
_reflns_limit_l_max 32
_reflns_limit_l_min 0
_reflns_number_gt 17171
_reflns_number_total 39226
_reflns_threshold_expression I>2.0\s(I)
_oxford_diffrn_Wilson_B_factor 4.23
_oxford_diffrn_Wilson_scale 13.67
_oxford_refine_ls_r_factor_ref 0.1663
_oxford_refine_ls_scale 2.094(19)
_oxford_reflns_number_all 29218
_oxford_reflns_threshold_expression_ref I>-3.0\s(I)
_oxford_structure_analysis_title DIA0210
_cod_data_source_file ja5b12049_si_002.cif
_cod_data_source_block 5c-2M1
_cod_depositor_comments
;
The following automatic conversions were performed:

data item '_chemical_melting_point' value 'not measured' was changed
to '?' -- the value is undefined or not given.

data item '_atom_sites_solution_primary' value 'Other' was changed to
'other' in accordance with the
/home/saulius/struct/COD-crude-data/automatic-downloads/DataCite-retrospective/ACS/depositions/lib/dictionaries/cif_core.dic
dictionary named 'cif_core.dic' version 2.4.2 last updated on
2011-04-26.

data item '_exptl_crystal_density_meas' value 'not measured' was
changed to '?' -- the value is perceived as not measured.

Automatic conversion script
Id: cif_fix_values 6909 2019-04-08 15:41:33Z antanas 
;
_cod_original_cell_volume 11981.9(4)
_cod_original_sg_symbol_H-M 'P -1 '
_cod_original_formula_sum 'C239.679 H282.716 N8.00 O13.68 Zn1'
_cod_database_code 4129943

loop_
_symmetry_equiv_pos_as_xyz
x,y,z
-x,-y,-z

loop_
_atom_site_label
_atom_site_type_symbol
_atom_site_fract_x
_atom_site_fract_y
_atom_site_fract_z
_atom_site_U_iso_or_equiv
_atom_site_occupancy
_atom_site_adp_type
_atom_site_refinement_flags_posn
_atom_site_refinement_flags_adp
_atom_site_refinement_flags_occupancy
_atom_site_disorder_assembly
_atom_site_disorder_group
Zn1 Zn 0.73104(4) 0.57297(4) 0.55695(3) 0.0738 1.0000 Uani . U . . .
C1 C 0.7630(4) 0.2483(3) 0.1726(3) 0.0749 1.0000 Uani . . . . .
C2 C 0.7516(4) 0.2709(4) 0.2174(3) 0.0831 1.0000 Uani . . . . .
C3 C 0.7452(5) 0.2928(4) 0.2504(3) 0.0939 1.0000 Uani . . . . .
C4 C 0.7412(5) 0.3210(4) 0.2874(4) 0.0975 1.0000 Uani . . . . .
C5 C 0.7390(5) 0.3446(4) 0.3184(3) 0.0924 1.0000 Uani . . . . .
C6 C 0.7327(5) 0.3737(4) 0.3529(3) 0.0943 1.0000 Uani . . . . .
C7 C 0.7273(5) 0.3999(4) 0.3836(3) 0.0938 1.0000 Uani . . . . .
C8 C 0.7194(5) 0.4307(4) 0.4166(3) 0.0928 1.0000 Uani . . . . .
C9 C 0.7148(4) 0.4579(3) 0.4457(3) 0.0815 1.0000 Uani . . . . .
C10 C 0.7138(4) 0.4919(4) 0.4794(3) 0.0768 1.0000 Uani . . . . .
C11 C 0.7083(4) 0.6509(5) 0.6400(3) 0.0922 1.0000 Uani . . . . .
C12 C 0.7113(5) 0.6853(4) 0.6739(3) 0.0965 1.0000 Uani . . . . .
C13 C 0.7144(5) 0.7076(4) 0.7055(4) 0.0994 1.0000 Uani . . . . .
C14 C 0.7243(5) 0.7306(5) 0.7442(4) 0.1078 1.0000 Uani . . . . .
C15 C 0.7318(5) 0.7475(5) 0.7806(4) 0.1046 1.0000 Uani . . . . .
C16 C 0.7413(4) 0.7689(4) 0.8191(3) 0.0911 1.0000 Uani . . . . .
C17 C 0.7479(4) 0.7872(4) 0.8547(3) 0.0903 1.0000 Uani . . . . .
C18 C 0.7553(4) 0.8101(4) 0.8934(3) 0.0823 1.0000 Uani . . . . .
C19 C 0.7618(4) 0.8329(3) 0.9257(3) 0.0735 1.0000 Uani . . . . .
C20 C 0.7682(3) 0.8650(3) 0.9616(3) 0.0710 1.0000 Uani . . . . .
C21 C 0.7730(4) 0.1844(3) 0.1936(3) 0.0767 1.0000 Uani . . . . .
C22 C 0.7659(4) 0.1523(4) 0.1609(3) 0.0856 1.0000 Uani . . . . .
C23 C 0.7803(4) 0.0954(4) 0.1756(3) 0.0837 1.0000 Uani . . . . .
C24 C 0.8029(4) 0.0703(4) 0.2253(3) 0.0880 1.0000 Uani . . . . .
C25 C 0.8113(5) 0.1003(4) 0.2593(3) 0.0930 1.0000 Uani . . . . .
C26 C 0.7978(5) 0.1569(4) 0.2425(3) 0.0895 1.0000 Uani . . . . .
C27 C 0.7733(5) 0.0640(4) 0.1362(4) 0.1079 1.0000 Uani . . . . .
C28 C 0.7889(5) 0.0026(4) 0.1584(5) 0.1189 1.0000 Uani . . . . .
C29 C 0.8287(6) 0.0916(5) 0.0870(4) 0.1205 1.0000 Uani . . . . .
C30 C 0.6982(5) 0.0707(5) 0.1181(4) 0.1197 1.0000 Uani . . . . .
C31 C 0.8385(7) 0.0723(5) 0.3133(3) 0.1198 1.0000 Uani . . . . .
C32 C 0.8449(10) 0.0084(6) 0.3261(5) 0.1883 1.0000 Uani . . . . .
C33 C 0.7864(10) 0.0845(7) 0.3551(4) 0.2106 1.0000 Uani . . . . .
C34 C 0.9126(7) 0.0979(6) 0.3130(4) 0.1439 1.0000 Uani . . . . .
C41 C 0.8302(4) 0.2811(4) 0.1401(3) 0.0797 1.0000 Uani . . . . .
C42 C 0.8942(4) 0.2531(4) 0.1334(3) 0.0826 1.0000 Uani . . . . .
C43 C 0.9550(4) 0.2835(5) 0.1036(3) 0.0934 1.0000 Uani . . . . .
C44 C 0.9498(5) 0.3415(4) 0.0806(4) 0.0979 1.0000 Uani . . . . .
C45 C 0.8866(5) 0.3700(4) 0.0863(4) 0.1059 1.0000 Uani . . . . .
C46 C 0.8280(5) 0.3381(4) 0.1170(3) 0.0907 1.0000 Uani . . . . .
C47 C 1.0220(4) 0.2495(4) 0.0979(4) 0.1041 1.0000 Uani . . . . .
C48 C 1.0406(6) 0.2129(5) 0.1516(4) 0.1260 1.0000 Uani . . . . .
C49 C 1.0076(5) 0.2139(5) 0.0630(4) 0.1177 1.0000 Uani . . . . .
C50 C 1.0861(5) 0.2900(5) 0.0717(5) 0.1302 1.0000 Uani . . . . .
C51 C 0.8850(6) 0.4336(5) 0.0610(6) 0.1401 1.0000 Uani . . . . .
C52 C 0.9020(8) 0.4456(7) -0.0016(6) 0.2000 1.0000 Uani . . . . .
C53 C 0.9424(7) 0.4618(5) 0.0806(8) 0.1963 1.0000 Uani . . . . .
C54 C 0.8111(7) 0.4580(5) 0.0672(6) 0.1695 1.0000 Uani . . . . .
C61 C 0.6984(4) 0.2615(3) 0.1408(3) 0.0780 1.0000 Uani . . . . .
C62 C 0.7086(4) 0.2753(4) 0.0866(3) 0.0919 1.0000 Uani . . . . .
C63 C 0.6506(5) 0.2859(4) 0.0553(3) 0.0991 1.0000 Uani . . . . .
C64 C 0.5817(5) 0.2836(4) 0.0818(4) 0.1077 1.0000 Uani . . . . .
C65 C 0.5696(3) 0.2695(4) 0.1358(3) 0.1163 1.0000 Uani D . . . .
C66 C 0.6290(4) 0.2584(3) 0.1655(3) 0.0859 1.0000 Uani . . . . .
C67 C 0.6662(6) 0.3016(6) -0.0034(4) 0.1257 1.0000 Uani . . . . .
C68 C 0.7035(6) 0.2525(6) -0.0169(4) 0.1459 1.0000 Uani . . . . .
C69 C 0.7125(8) 0.3542(7) -0.0229(4) 0.1643 1.0000 Uani . . . . .
C70 C 0.5969(6) 0.3140(6) -0.0305(4) 0.1493 1.0000 Uani . . . . .
C71 C 0.4931(3) 0.2637(3) 0.1628(3) 0.1248 1.0000 Uani D . . . .
C72 C 0.4515(5) 0.3157(5) 0.1382(5) 0.1256 0.655(10) Uani D . P 2 1
C73 C 0.4550(5) 0.2133(5) 0.1577(6) 0.1334 0.655(10) Uani D . P 2 1
C74 C 0.4939(5) 0.2557(7) 0.2204(3) 0.1289 0.655(10) Uani D . P 2 1
C81 C 0.7366(5) 0.4011(4) 0.7124(3) 0.0953 1.0000 Uani . . . . .
C82 C 0.7970(5) 0.3926(4) 0.7401(4) 0.1049 1.0000 Uani . . . . .
C83 C 0.8030(5) 0.3485(5) 0.7861(4) 0.1052 1.0000 Uani . . . . .
C84 C 0.7451(6) 0.3097(5) 0.8030(4) 0.1185 1.0000 Uani . . . . .
C85 C 0.6829(4) 0.3155(4) 0.7778(3) 0.1274 1.0000 Uani D . . . .
C86 C 0.6792(5) 0.3622(4) 0.7324(3) 0.0997 1.0000 Uani . . . . .
C87 C 0.8708(6) 0.3415(5) 0.8146(5) 0.1238 1.0000 Uani . . . . .
C88 C 0.8669(6) 0.2906(5) 0.8624(5) 0.1499 1.0000 Uani . . . . .
C89 C 0.8715(9) 0.3934(6) 0.8361(6) 0.1909 1.0000 Uani . . . . .
C90 C 0.9347(7) 0.3452(9) 0.7786(6) 0.2071 1.0000 Uani . . . . .
C91 C 0.6179(3) 0.2752(3) 0.7970(2) 0.1349 1.0000 Uani D . . . .
C92 C 0.6057(9) 0.2553(9) 0.8562(3) 0.1310 0.365(13) Uani D . P 3 1
C93 C 0.5516(5) 0.3043(5) 0.7752(8) 0.1428 0.365(13) Uani D . P 3 1
C94 C 0.6294(8) 0.2242(6) 0.7795(9) 0.1365 0.365(13) Uani D . P 3 1
C95 C 0.7292(4) 0.4528(4) 0.6658(3) 0.0876 1.0000 Uani . . . . .
C96 C 0.7060(4) 0.6920(3) 0.4522(3) 0.0780 1.0000 Uani . . . . .
N101 N 0.7204(3) 0.4874(3) 0.5707(2) 0.0768 1.0000 Uani . U . . .
C102 C 0.7169(4) 0.4621(3) 0.5344(3) 0.0782 1.0000 Uani . . . . .
C103 C 0.7195(4) 0.4024(4) 0.5564(3) 0.0879 1.0000 Uani . . . . .
C104 C 0.7244(5) 0.3901(4) 0.6102(4) 0.0939 1.0000 Uani . . . . .
C105 C 0.7252(4) 0.4440(3) 0.6184(3) 0.0846 1.0000 Uani . . . . .
N106 N 0.7209(4) 0.5554(3) 0.6376(2) 0.0848 1.0000 Uani . U . . .
C107 C 0.7268(4) 0.5029(4) 0.6755(3) 0.0885 1.0000 Uani . . . . .
C108 C 0.7252(5) 0.5116(5) 0.7259(3) 0.1040 1.0000 Uani . . . . .
C109 C 0.7192(6) 0.5655(5) 0.7190(3) 0.1102 1.0000 Uani . . . . .
C110 C 0.7163(5) 0.5939(4) 0.6631(3) 0.0906 1.0000 Uani . . . . .
N111 N 0.7051(3) 0.6559(3) 0.5475(2) 0.0809 1.0000 Uani . U . . .
C112 C 0.7024(4) 0.6812(4) 0.5852(3) 0.0832 1.0000 Uani . . . . .
C113 C 0.6917(5) 0.7393(4) 0.5639(4) 0.0962 1.0000 Uani . . . . .
C114 C 0.6933(4) 0.7526(4) 0.5103(3) 0.0875 1.0000 Uani . . . . .
C115 C 0.7020(4) 0.6997(3) 0.5006(3) 0.0770 1.0000 Uani . . . . .
N116 N 0.7119(3) 0.5889(3) 0.4806(2) 0.0726 1.0000 Uani . U . . .
C117 C 0.7088(4) 0.6408(3) 0.4420(3) 0.0723 1.0000 Uani . . . . .
C118 C 0.7060(4) 0.6321(4) 0.3914(3) 0.0812 1.0000 Uani . . . . .
C119 C 0.7073(4) 0.5783(4) 0.3997(3) 0.0805 1.0000 Uani . . . . .
C120 C 0.7104(4) 0.5499(4) 0.4554(3) 0.0728 1.0000 Uani . . . . .
C121 C 0.7086(5) 0.7458(4) 0.4033(3) 0.0841 1.0000 Uani . . . . .
C122 C 0.6561(5) 0.7840(4) 0.3941(3) 0.0947 1.0000 Uani . . . . .
C123 C 0.6600(5) 0.8329(4) 0.3492(4) 0.1258 1.0000 Uani D . . . .
C124 C 0.7197(6) 0.8379(4) 0.3148(4) 0.1136 1.0000 Uani . . . . .
C125 C 0.7752(5) 0.8017(4) 0.3202(3) 0.1195 1.0000 Uani D . . . .
C126 C 0.7687(5) 0.7541(4) 0.3659(3) 0.0956 1.0000 Uani . . . . .
C127 C 0.6009(4) 0.8764(3) 0.3423(3) 0.1338 1.0000 Uani D . . . .
C128 C 0.5299(5) 0.8496(5) 0.3410(6) 0.1398 0.634(9) Uani D . P 4 1
C129 C 0.5945(8) 0.8998(5) 0.3870(4) 0.1362 0.634(9) Uani D . P 4 1
C130 C 0.6170(7) 0.9247(4) 0.2914(4) 0.1343 0.634(9) Uani D . P 4 1
C131 C 0.8381(4) 0.8085(3) 0.2779(3) 0.1293 1.0000 Uani D . . . .
C132 C 0.9076(5) 0.7954(8) 0.3028(4) 0.1298 0.514(11) Uani D . P 5 1
C133 C 0.8429(8) 0.8682(4) 0.2402(5) 0.1373 0.514(11) Uani D . P 5 1
C134 C 0.8288(8) 0.7692(7) 0.2474(6) 0.1286 0.514(11) Uani D . P 5 1
C141 C 0.7936(4) 0.9259(3) 0.9278(3) 0.0711 1.0000 Uani . . . . .
C142 C 0.8516(4) 0.9321(4) 0.8887(3) 0.0783 1.0000 Uani . . . . .
C143 C 0.8765(4) 0.9846(4) 0.8579(3) 0.0782 1.0000 Uani . . . . .
C144 C 0.8445(4) 1.0319(4) 0.8656(3) 0.0848 1.0000 Uani . . . . .
C145 C 0.7864(4) 1.0268(4) 0.9043(3) 0.0899 1.0000 Uani . . . . .
C146 C 0.7633(4) 0.9728(4) 0.9344(3) 0.0813 1.0000 Uani . . . . .
C147 C 0.9388(5) 0.9908(4) 0.8149(3) 0.0962 1.0000 Uani . . . . .
C148 C 1.0034(5) 0.9574(5) 0.8394(4) 0.1239 1.0000 Uani . . . . .
C149 C 0.9160(6) 0.9650(5) 0.7746(3) 0.1133 1.0000 Uani . . . . .
C150 C 0.9639(7) 1.0502(5) 0.7862(4) 0.1336 1.0000 Uani . . . . .
C151 C 0.7465(4) 1.0772(4) 0.9145(5) 0.1054 1.0000 Uani . . . . .
C152 C 0.6720(5) 1.0771(4) 0.8986(5) 0.1205 1.0000 Uani . . . . .
C153 C 0.7834(6) 1.1329(5) 0.8844(7) 0.1818 1.0000 Uani . . . . .
C154 C 0.7459(6) 1.0716(5) 0.9718(5) 0.1365 1.0000 Uani . . . . .
C161 C 0.6934(4) 0.8682(3) 0.9900(3) 0.0752 1.0000 Uani . . . . .
C162 C 0.6334(4) 0.8790(3) 0.9624(3) 0.0789 1.0000 Uani . . . . .
C163 C 0.5676(3) 0.8893(3) 0.9844(3) 0.0968 1.0000 Uani D . . . .
C164 C 0.5613(4) 0.8842(4) 1.0375(3) 0.0861 1.0000 Uani . . . . .
C165 C 0.6197(4) 0.8735(3) 1.0674(2) 0.0877 1.0000 Uani D . . . .
C166 C 0.6859(4) 0.8642(3) 1.0436(3) 0.0792 1.0000 Uani . . . . .
C167 C 0.5019(3) 0.9034(3) 0.9538(2) 0.1085 1.0000 Uani D . . . .
C168 C 0.5235(5) 0.9175(6) 0.8959(3) 0.1105 0.649(9) Uani D . P 6 1
C169 C 0.4643(5) 0.9537(4) 0.9628(5) 0.1154 0.649(9) Uani D . P 6 1
C170 C 0.4500(5) 0.8540(4) 0.9712(4) 0.1181 0.649(9) Uani D . P 6 1
C171 C 0.6135(3) 0.8709(2) 1.12492(17) 0.0940 1.0000 Uani D . . . .
C172 C 0.5951(10) 0.9281(4) 1.1293(3) 0.0956 0.314(8) Uani D . P 7 1
C173 C 0.5558(8) 0.8290(6) 1.1567(3) 0.1017 0.314(8) Uani D . P 7 1
C174 C 0.6835(5) 0.8530(8) 1.1481(4) 0.0969 0.314(8) Uani D . P 7 1
C181 C 0.8219(4) 0.8372(4) 1.0012(3) 0.0733 1.0000 Uani . . . . .
C182 C 0.8707(4) 0.8687(3) 1.0149(3) 0.0730 1.0000 Uani . . . . .
C183 C 0.9154(4) 0.8441(4) 1.0541(3) 0.0761 1.0000 Uani . . . . .
C184 C 0.9108(4) 0.7871(4) 1.0780(3) 0.0853 1.0000 Uani . . . . .
C185 C 0.8621(4) 0.7519(4) 1.0652(3) 0.0828 1.0000 Uani . . . . .
C186 C 0.8183(4) 0.7786(4) 1.0260(3) 0.0825 1.0000 Uani . . . . .
C187 C 0.9689(4) 0.8826(4) 1.0675(3) 0.0822 1.0000 Uani . . . . .
C188 C 1.0224(5) 0.9086(4) 1.0200(3) 0.1038 1.0000 Uani . . . . .
C189 C 0.9264(5) 0.9296(4) 1.0816(4) 0.1072 1.0000 Uani . . . . .
C190 C 1.0093(5) 0.8505(4) 1.1151(3) 0.1020 1.0000 Uani . . . . .
C191 C 0.8581(5) 0.6880(4) 1.0945(4) 0.1030 1.0000 Uani . . . . .
C192 C 0.8328(9) 0.6800(5) 1.1528(4) 0.1669 1.0000 Uani . . . . .
C193 C 0.9330(5) 0.6620(4) 1.0901(5) 0.1290 1.0000 Uani . . . . .
C194 C 0.8067(6) 0.6575(4) 1.0734(4) 0.1204 1.0000 Uani . . . . .
C241 C 1.0032(2) 0.2040(2) 0.53643(19) 0.1075 1.0000 Uani D . . . .
N242 N 0.9977(2) 0.2501(2) 0.49245(19) 0.1036 1.0000 Uani D . . . .
C243 C 1.0574(3) 0.27205(19) 0.46020(18) 0.1030 1.0000 Uani D . . . .
C244 C 1.1236(3) 0.2478(2) 0.4698(2) 0.1066 1.0000 Uani D . . . .
C245 C 1.1295(2) 0.2025(3) 0.5139(2) 0.1124 1.0000 Uani D . . . .
C246 C 1.0693(2) 0.1791(2) 0.5489(2) 0.1117 1.0000 Uani D . . . .
C247 C 1.0718(3) 0.1310(3) 0.5952(2) 0.1177 1.0000 Uani D . . . .
C248 C 1.0135(3) 0.1099(2) 0.6263(2) 0.1185 1.0000 Uani D . . . .
C249 C 0.9451(2) 0.1349(2) 0.6155(2) 0.1168 1.0000 Uani D . . . .
C250 C 0.8812(3) 0.1145(2) 0.6478(2) 0.1190 1.0000 Uani D . . . .
C251 C 0.8173(3) 0.1394(3) 0.6349(2) 0.1176 1.0000 Uani D . . . .
C252 C 0.8157(2) 0.1861(3) 0.5901(2) 0.1090 1.0000 Uani D . . . .
N253 N 0.8762(2) 0.2068(2) 0.55754(18) 0.1083 1.0000 Uani D . . . .
C254 C 0.9405(2) 0.1818(2) 0.57026(19) 0.1090 1.0000 Uani D . . . .
C255 C 1.0430(2) 0.3206(2) 0.4128(2) 0.1064 1.0000 Uani D . . . .
C256 C 1.0977(2) 0.3567(2) 0.3848(2) 0.1097 1.0000 Uani D . . . .
C257 C 1.0859(3) 0.4018(2) 0.3396(2) 0.1222 1.0000 Uani D . . . .
C258 C 1.0172(2) 0.4084(2) 0.3240(2) 0.1335 1.0000 Uani D . . . .
C259 C 0.9611(3) 0.3717(3) 0.3520(2) 0.1231 1.0000 Uani D . . . .
C260 C 0.9754(3) 0.3279(2) 0.3971(2) 0.1129 1.0000 Uani D . . . .
O261 O 1.0049(3) 0.4503(2) 0.2797(2) 0.1522 1.0000 Uani D . . . .
C262 C 0.9401(5) 0.4503(3) 0.2554(4) 0.1742 1.0000 Uani D . . . .
C263 C 0.9199(3) 0.5063(3) 0.2197(4) 0.1857 1.0000 Uani D . . . .
C264 C 0.8485(3) 0.5009(4) 0.2006(3) 0.1764 1.0000 Uani D . . . .
C265 C 0.7896(3) 0.5157(6) 0.2358(3) 0.1653 1.0000 Uani D . . . .
C266 C 0.7185(3) 0.5131(3) 0.2151(3) 0.1492 1.0000 Uani D . . . .
C267 C 0.6628(3) 0.5408(3) 0.2417(3) 0.1342 1.0000 Uani D . . . .
O268 O 0.6752(3) 0.5995(2) 0.23240(18) 0.1201 1.0000 Uani D . . . .
C269 C 0.7495(3) 0.2165(4) 0.56902(16) 0.1056 1.0000 Uani D . . . .
C270 C 0.7479(3) 0.2415(4) 0.51599(19) 0.1042 1.0000 Uani D . . . .
C271 C 0.6876(3) 0.2708(4) 0.49547(16) 0.1081 1.0000 Uani D . . . .
C272 C 0.6321(3) 0.2772(3) 0.53029(16) 0.1126 1.0000 Uani D . . . .
C273 C 0.6329(3) 0.2520(4) 0.58466(19) 0.1161 1.0000 Uani D . . . .
C274 C 0.6926(3) 0.2203(4) 0.60304(17) 0.1143 1.0000 Uani D . . . .
O275 O 0.5731(3) 0.3050(3) 0.51127(18) 0.1189 1.0000 Uani D . . . .
C276 C 0.5255(3) 0.3276(3) 0.5428(2) 0.1260 1.0000 Uani D . . . .
C277 C 0.4753(3) 0.3709(2) 0.5134(3) 0.1287 1.0000 Uani D . . . .
C278 C 0.5180(2) 0.4207(3) 0.4750(4) 0.1269 1.0000 Uani D . . . .
C279 C 0.4676(2) 0.4639(3) 0.4450(4) 0.1264 1.0000 Uani D . . . .
C280 C 0.5098(2) 0.5164(3) 0.4110(4) 0.1315 1.0000 Uani D . . . .
C281 C 0.4607(3) 0.5571(2) 0.37706(18) 0.1353 1.0000 Uani D . . . .
O282 O 0.4831(2) 0.6158(2) 0.3602(2) 0.1361 1.0000 Uani D . . . .
C283 C 0.5767(3) 0.60336(19) 0.2963(2) 0.1201 1.0000 Uani D . . . .
C284 C 0.5407(3) 0.6349(2) 0.3247(2) 0.1267 1.0000 Uani D . . . .
C285 C 0.5635(3) 0.6901(2) 0.3169(2) 0.1234 1.0000 Uani D . . . .
C286 C 0.6231(3) 0.7136(2) 0.2814(2) 0.1199 1.0000 Uani D . . . .
C287 C 0.6591(3) 0.6821(2) 0.2530(2) 0.1193 1.0000 Uani D . . . .
C288 C 0.6362(3) 0.6268(2) 0.2608(2) 0.1175 1.0000 Uani D . . . .
O301 O 0.8428(3) 0.5784(3) 0.5425(2) 0.0966 1.0000 Uani D U . . .
C302 C 0.8780(9) 0.6196(9) 0.4926(6) 0.2660 1.0000 Uani D U . . .
O303 O 0.9276(6) 0.3372(4) 0.5227(5) 0.1927 1.0000 Uani D U . . .
C304 C 0.8708(9) 0.3693(8) 0.4938(8) 0.2407 1.0000 Uani D U . . .
O305 O 0.8688(9) 0.8617(7) 0.6779(5) 0.3209 1.0000 Uani D U . . .
C306 C 0.8893(8) 0.8363(6) 0.7309(5) 0.1977 1.0000 Uani D U . . .
O307 O 0.8045(8) 0.9569(7) 0.6642(5) 0.1698 0.679(18) Uani D U P . .
C308 C 0.8739(11) 0.9786(9) 0.6331(8) 0.1953 0.679(18) Uani D U P . .
O309 O 0.7338(9) 0.9864(9) 0.7359(7) 0.3824 1.0000 Uani D U . . .
C310 C 0.7115(12) 0.9440(10) 0.7876(7) 0.3198 1.0000 Uani D U . . .
O311 O 0.6905(12) 1.0937(9) 0.7375(9) 0.3333 1.0000 Uani D U . . .
C312 C 0.6166(12) 1.0749(13) 0.7348(13) 0.3632 1.0000 Uani D U . . .
C341 C 0.9736(4) 0.8562(3) 0.5732(3) 0.1043 0.466(5) Uani D . P 1 1
N342 N 0.9586(4) 0.8132(3) 0.6200(3) 0.1050 0.466(5) Uani D . P 1 1
C343 C 1.0128(5) 0.7825(3) 0.6437(3) 0.1052 0.466(5) Uani D . P 1 1
C344 C 1.0831(5) 0.7928(4) 0.6212(3) 0.1070 0.466(5) Uani D . P 1 1
C345 C 1.0984(4) 0.8359(4) 0.5751(4) 0.1109 0.466(5) Uani D . P 1 1
C346 C 1.0439(4) 0.8691(3) 0.5494(3) 0.1079 0.466(5) Uani D . P 1 1
C347 C 1.0564(4) 0.9145(4) 0.5007(3) 0.1162 0.466(5) Uani D . P 1 1
C348 C 1.0033(5) 0.9443(3) 0.4779(3) 0.1176 0.466(5) Uani D . P 1 1
C349 C 0.9306(4) 0.9323(3) 0.5009(3) 0.1126 0.466(5) Uani D . P 1 1
C350 C 0.8719(5) 0.9630(3) 0.4784(3) 0.1181 0.466(5) Uani D . P 1 1
C351 C 0.8039(5) 0.9493(4) 0.5018(4) 0.1150 0.466(5) Uani D . P 1 1
C352 C 0.7922(4) 0.9047(4) 0.5485(3) 0.1092 0.466(5) Uani D . P 1 1
N353 N 0.8475(4) 0.8741(3) 0.5717(3) 0.1018 0.466(5) Uani D . P 1 1
C354 C 0.9162(4) 0.8881(3) 0.5484(3) 0.1045 0.466(5) Uani D . P 1 1
C355 C 0.9942(4) 0.7355(3) 0.6945(3) 0.1091 0.466(5) Uani D . P 1 1
C356 C 1.0436(4) 0.7185(4) 0.7301(3) 0.1128 0.466(5) Uani D . P 1 1
C357 C 1.0278(5) 0.6745(4) 0.7775(3) 0.1173 0.466(5) Uani D . P 1 1
C358 C 0.9607(5) 0.6481(4) 0.7870(3) 0.1256 0.466(5) Uani D . P 1 1
C359 C 0.9104(5) 0.6645(4) 0.7509(4) 0.1218 0.466(5) Uani D . P 1 1
C360 C 0.9285(4) 0.7094(4) 0.7044(3) 0.1117 0.466(5) Uani D . P 1 1
O361 O 0.9443(6) 0.6049(4) 0.8324(3) 0.1362 0.466(5) Uani D . P 1 1
C362 C 0.8832(9) 0.5683(6) 0.8386(4) 0.1571 0.466(5) Uani D . P 1 1
C363 C 0.8416(7) 0.5507(9) 0.8918(5) 0.1758 0.466(5) Uani D . P 1 1
C364 C 0.7632(6) 0.5587(9) 0.8857(9) 0.1888 0.466(5) Uani D . P 1 1
C365 C 0.7317(11) 0.5908(13) 0.9205(8) 0.1941 0.466(5) Uani D . P 1 1
C366 C 0.6639(10) 0.6179(7) 0.9005(7) 0.1994 0.466(5) Uani D . P 1 1
C367 C 0.6426(10) 0.5952(7) 0.8591(5) 0.1960 0.466(5) Uani D . P 1 1
O368 O 0.6179(5) 0.5376(6) 0.8778(4) 0.1847 0.466(5) Uani D . P 1 1
C369 C 0.7178(4) 0.8829(5) 0.5730(3) 0.1081 0.466(5) Uani D . P 1 1
C370 C 0.7073(4) 0.8515(5) 0.6249(3) 0.1120 0.466(5) Uani D . P 1 1
C371 C 0.6386(5) 0.8319(7) 0.6488(3) 0.1210 0.466(5) Uani D . P 1 1
C372 C 0.5825(4) 0.8420(6) 0.6174(4) 0.1273 0.466(5) Uani D . P 1 1
C373 C 0.5931(5) 0.8717(8) 0.5638(4) 0.1179 0.466(5) Uani D . P 1 1
C374 C 0.6621(4) 0.8925(5) 0.5423(3) 0.1138 0.466(5) Uani D . P 1 1
O375 O 0.5168(5) 0.8202(6) 0.6389(4) 0.1392 0.466(5) Uani D . P 1 1
C376 C 0.4621(6) 0.8183(6) 0.6063(5) 0.1561 0.466(5) Uani D . P 1 1
C377 C 0.4193(5) 0.7641(5) 0.6231(9) 0.1726 0.466(5) Uani D . P 1 1
C378 C 0.4681(9) 0.7152(6) 0.6417(11) 0.1789 0.466(5) Uani D . P 1 1
C379 C 0.4326(9) 0.6624(5) 0.6407(9) 0.1811 0.466(5) Uani D . P 1 1
C380 C 0.4873(12) 0.6174(6) 0.6447(5) 0.1766 0.466(5) Uani D . P 1 1
C381 C 0.5080(14) 0.5956(5) 0.6998(7) 0.1697 0.466(5) Uani D . P 1 1
O382 O 0.5148(5) 0.5354(5) 0.7209(4) 0.1685 0.466(5) Uani D . P 1 1
C383 C 0.5652(5) 0.5413(4) 0.7984(4) 0.1728 0.466(5) Uani D . P 1 1
C384 C 0.5447(5) 0.5116(4) 0.7662(4) 0.1699 0.466(5) Uani D . P 1 1
C385 C 0.5558(5) 0.4535(4) 0.7799(5) 0.1715 0.466(5) Uani D . P 1 1
C386 C 0.5869(5) 0.4249(4) 0.8261(5) 0.1749 0.466(5) Uani D . P 1 1
C387 C 0.6074(5) 0.4546(5) 0.8582(4) 0.1766 0.466(5) Uani D . P 1 1
C388 C 0.5964(5) 0.5128(5) 0.8444(4) 0.1790 0.466(5) Uani D . P 1 1
C441 C 1.0284(5) 0.8595(4) 0.5654(4) 0.2328 0.534(5) Uani D . P 1 2
N442 N 1.0013(6) 0.8215(4) 0.6129(4) 0.2235 0.534(5) Uani D . P 1 2
C443 C 1.0464(8) 0.7865(4) 0.6438(4) 0.2278 0.534(5) Uani D . P 1 2
C444 C 1.1196(7) 0.7880(5) 0.6285(5) 0.2361 0.534(5) Uani D . P 1 2
C445 C 1.1468(6) 0.8261(5) 0.5817(6) 0.2395 0.534(5) Uani D . P 1 2
C446 C 1.1020(5) 0.8635(5) 0.5486(5) 0.2387 0.534(5) Uani D . P 1 2
C447 C 1.1272(5) 0.9042(5) 0.4990(5) 0.2452 0.534(5) Uani D . P 1 2
C448 C 1.0828(6) 0.9379(5) 0.4690(4) 0.2446 0.534(5) Uani D . P 1 2
C449 C 1.0073(6) 0.9354(4) 0.4848(4) 0.2428 0.534(5) Uani D . P 1 2
C450 C 0.9576(7) 0.9704(4) 0.4544(4) 0.2439 0.534(5) Uani D . P 1 2
C451 C 0.8862(6) 0.9663(4) 0.4718(4) 0.2425 0.534(5) Uani D . P 1 2
C452 C 0.8622(5) 0.9262(4) 0.5196(4) 0.2357 0.534(5) Uani D . P 1 2
N453 N 0.9085(5) 0.8916(4) 0.5503(4) 0.2340 0.534(5) Uani D . P 1 2
C454 C 0.9806(5) 0.8960(4) 0.5332(4) 0.2363 0.534(5) Uani D . P 1 2
C455 C 1.0126(6) 0.7426(5) 0.6933(4) 0.2197 0.534(5) Uani D . P 1 2
C456 C 1.0528(6) 0.7184(5) 0.7342(4) 0.2178 0.534(5) Uani D . P 1 2
C457 C 1.0231(7) 0.6770(5) 0.7801(4) 0.2221 0.534(5) Uani D . P 1 2
C458 C 0.9515(7) 0.6610(5) 0.7829(4) 0.2341 0.534(5) Uani D . P 1 2
C459 C 0.9100(6) 0.6854(5) 0.7417(5) 0.2276 0.534(5) Uani D . P 1 2
C460 C 0.9423(7) 0.7268(5) 0.6966(4) 0.2186 0.534(5) Uani D . P 1 2
O461 O 0.9214(8) 0.6211(5) 0.8271(5) 0.2484 0.534(5) Uani D . P 1 2
C462 C 0.8460(10) 0.6074(10) 0.8333(6) 0.2675 0.534(5) Uani D . P 1 2
C463 C 0.8121(10) 0.5872(12) 0.8892(8) 0.2864 0.534(5) Uani D . P 1 2
C464 C 0.7564(11) 0.5422(6) 0.8954(11) 0.3052 0.534(5) Uani D . P 1 2
C465 C 0.6886(10) 0.5547(12) 0.9237(13) 0.3183 0.534(5) Uani D . P 1 2
C466 C 0.6311(9) 0.5126(9) 0.9260(11) 0.3342 0.534(5) Uani D . P 1 2
C467 C 0.5635(9) 0.5246(17) 0.9549(8) 0.3514 0.534(5) Uani D . P 1 2
O468 O 0.4995(8) 0.5273(6) 0.9286(7) 0.3633 0.534(5) Uani D . P 1 2
C469 C 0.7847(5) 0.9073(8) 0.5377(3) 0.2401 0.534(5) Uani D . P 1 2
C470 C 0.7649(5) 0.8786(9) 0.5897(4) 0.2433 0.534(5) Uani D . P 1 2
C471 C 0.6929(4) 0.8629(5) 0.6079(3) 0.2471 0.534(5) Uani D . P 1 2
C472 C 0.6431(4) 0.8745(7) 0.5711(3) 0.2538 0.534(5) Uani D . P 1 2
C473 C 0.6628(4) 0.9028(5) 0.5179(3) 0.2468 0.534(5) Uani D . P 1 2
C474 C 0.7345(5) 0.9209(8) 0.5023(3) 0.2447 0.534(5) Uani D . P 1 2
O475 O 0.5744(5) 0.8557(8) 0.5871(4) 0.2630 0.534(5) Uani D . P 1 2
C476 C 0.5345(9) 0.8335(9) 0.5548(6) 0.2772 0.534(5) Uani D . P 1 2
C477 C 0.4834(8) 0.7855(8) 0.5845(12) 0.2915 0.534(5) Uani D . P 1 2
C478 C 0.5248(14) 0.7342(9) 0.6112(15) 0.3061 0.534(5) Uani D . P 1 2
C479 C 0.4834(18) 0.6819(8) 0.6152(8) 0.3169 0.534(5) Uani D . P 1 2
C480 C 0.4984(15) 0.6352(9) 0.6642(10) 0.3335 0.534(5) Uani D . P 1 2
C481 C 0.4563(13) 0.6439(6) 0.7109(8) 0.3464 0.534(5) Uani D . P 1 2
O482 O 0.4283(10) 0.5931(7) 0.7510(8) 0.3598 0.534(5) Uani D . P 1 2
C483 C 0.4589(7) 0.5624(5) 0.8412(7) 0.3652 0.534(5) Uani D . P 1 2
C484 C 0.4687(9) 0.5635(6) 0.7890(7) 0.3631 0.534(5) Uani D . P 1 2
C485 C 0.5233(10) 0.5322(7) 0.7732(7) 0.3662 0.534(5) Uani D . P 1 2
C486 C 0.5684(8) 0.5002(6) 0.8095(8) 0.3681 0.534(5) Uani D . P 1 2
C487 C 0.5589(7) 0.4995(5) 0.8617(8) 0.3687 0.534(5) Uani D . P 1 2
C488 C 0.5039(7) 0.5303(5) 0.8776(7) 0.3657 0.534(5) Uani D . P 1 2
C572 C 0.4398(5) 0.2796(11) 0.1224(4) 0.1281 0.345(10) Uani D . P 2 2
C573 C 0.4773(7) 0.2037(5) 0.1978(8) 0.1270 0.345(10) Uani D . P 2 2
C574 C 0.4833(7) 0.3018(9) 0.1959(9) 0.1272 0.345(10) Uani D . P 2 2
C592 C 0.6316(6) 0.2277(5) 0.8460(4) 0.1395 0.635(13) Uani D . P 3 2
C593 C 0.5525(5) 0.3062(5) 0.8093(6) 0.1381 0.635(13) Uani D . P 3 2
C594 C 0.6023(7) 0.2502(6) 0.7556(4) 0.1370 0.635(13) Uani D . P 3 2
C628 C 0.5430(8) 0.8575(6) 0.3876(6) 0.1352 0.366(9) Uani D . P 4 2
C629 C 0.6308(7) 0.9328(4) 0.3400(9) 0.1368 0.366(9) Uani D . P 4 2
C630 C 0.5676(9) 0.8838(8) 0.2921(5) 0.1371 0.366(9) Uani D . P 4 2
C632 C 0.8873(8) 0.7592(6) 0.2938(6) 0.1391 0.486(11) Uani D . P 5 2
C633 C 0.8802(8) 0.8618(6) 0.2700(6) 0.1328 0.486(11) Uani D . P 5 2
C634 C 0.8114(6) 0.8116(9) 0.2264(4) 0.1290 0.486(11) Uani D . P 5 2
C668 C 0.5120(6) 0.9602(5) 0.9114(6) 0.1127 0.351(9) Uani D . P 6 2
C669 C 0.4361(4) 0.9051(9) 0.9899(4) 0.1142 0.351(9) Uani D . P 6 2
C670 C 0.4897(7) 0.8594(6) 0.9283(7) 0.1094 0.351(9) Uani D . P 6 2
C672 C 0.6648(5) 0.9121(4) 1.1322(3) 0.0926 0.686(8) Uani D . P 7 2
C673 C 0.5382(4) 0.8851(4) 1.1420(3) 0.0970 0.686(8) Uani D . P 7 2
C674 C 0.6301(6) 0.8127(3) 1.1598(3) 0.1040 0.686(8) Uani D . P 7 2
H221 H 0.7505 0.1703 0.1271 0.1016 1.0000 Uiso R . . . .
H241 H 0.8130 0.0312 0.2362 0.1050 1.0000 Uiso R . . . .
H261 H 0.8052 0.1782 0.2648 0.1069 1.0000 Uiso R . . . .
H281 H 0.7839 -0.0151 0.1328 0.1442 1.0000 Uiso R . . . .
H282 H 0.8364 -0.0017 0.1681 0.1442 1.0000 Uiso R . . . .
H283 H 0.7562 -0.0145 0.1885 0.1442 1.0000 Uiso R . . . .
H291 H 0.8254 0.0728 0.0620 0.1438 1.0000 Uiso R . . . .
H292 H 0.8758 0.0882 0.0976 0.1438 1.0000 Uiso R . . . .
H293 H 0.8183 0.1304 0.0717 0.1438 1.0000 Uiso R . . . .
H301 H 0.6945 0.0512 0.0938 0.1453 1.0000 Uiso R . . . .
H302 H 0.6896 0.1097 0.1017 0.1453 1.0000 Uiso R . . . .
H303 H 0.6637 0.0556 0.1475 0.1453 1.0000 Uiso R . . . .
H321 H 0.8621 -0.0074 0.3596 0.2268 1.0000 Uiso R . . . .
H322 H 0.8776 0.0011 0.3001 0.2268 1.0000 Uiso R . . . .
H323 H 0.7995 -0.0081 0.3265 0.2268 1.0000 Uiso R . . . .
H331 H 0.8030 0.0676 0.3887 0.2558 1.0000 Uiso R . . . .
H332 H 0.7837 0.1242 0.3477 0.2558 1.0000 Uiso R . . . .
H333 H 0.7402 0.0695 0.3549 0.2558 1.0000 Uiso R . . . .
H341 H 0.9301 0.0809 0.3462 0.1716 1.0000 Uiso R . . . .
H342 H 0.9449 0.0912 0.2864 0.1716 1.0000 Uiso R . . . .
H343 H 0.9087 0.1374 0.3062 0.1716 1.0000 Uiso R . . . .
H421 H 0.8962 0.2133 0.1493 0.0987 1.0000 Uiso R . . . .
H441 H 0.9904 0.3624 0.0601 0.1182 1.0000 Uiso R . . . .
H461 H 0.7849 0.3567 0.1220 0.1087 1.0000 Uiso R . . . .
H481 H 1.0821 0.1920 0.1477 0.1514 1.0000 Uiso R . . . .
H482 H 1.0499 0.2364 0.1716 0.1514 1.0000 Uiso R . . . .
H483 H 1.0019 0.1876 0.1693 0.1514 1.0000 Uiso R . . . .
H491 H 1.0487 0.1926 0.0591 0.1410 1.0000 Uiso R . . . .
H492 H 0.9972 0.2382 0.0295 0.1410 1.0000 Uiso R . . . .
H493 H 0.9679 0.1890 0.0790 0.1410 1.0000 Uiso R . . . .
H501 H 1.1274 0.2688 0.0682 0.1575 1.0000 Uiso R . . . .
H502 H 1.0946 0.3124 0.0928 0.1575 1.0000 Uiso R . . . .
H503 H 1.0758 0.3138 0.0379 0.1575 1.0000 Uiso R . . . .
H521 H 0.9018 0.4852 -0.0195 0.2387 1.0000 Uiso R . . . .
H522 H 0.9477 0.4314 -0.0087 0.2387 1.0000 Uiso R . . . .
H523 H 0.8664 0.4275 -0.0134 0.2387 1.0000 Uiso R . . . .
H531 H 0.9411 0.5016 0.0644 0.2380 1.0000 Uiso R . . . .
H532 H 0.9883 0.4488 0.0722 0.2380 1.0000 Uiso R . . . .
H533 H 0.9334 0.4526 0.1176 0.2380 1.0000 Uiso R . . . .
H541 H 0.8133 0.4978 0.0506 0.2037 1.0000 Uiso R . . . .
H542 H 0.7958 0.4494 0.1035 0.2037 1.0000 Uiso R . . . .
H543 H 0.7781 0.4418 0.0514 0.2037 1.0000 Uiso R . . . .
H621 H 0.7559 0.2777 0.0699 0.1103 1.0000 Uiso R . . . .
H641 H 0.5420 0.2923 0.0615 0.1284 1.0000 Uiso R . . . .
H661 H 0.6217 0.2491 0.2027 0.1031 1.0000 Uiso R . . . .
H681 H 0.7134 0.2624 -0.0539 0.1773 1.0000 Uiso R . . . .
H682 H 0.7469 0.2447 -0.0009 0.1773 1.0000 Uiso R . . . .
H683 H 0.6729 0.2199 -0.0041 0.1773 1.0000 Uiso R . . . .
H691 H 0.7228 0.3645 -0.0599 0.1930 1.0000 Uiso R . . . .
H692 H 0.7559 0.3471 -0.0068 0.1930 1.0000 Uiso R . . . .
H693 H 0.6883 0.3840 -0.0144 0.1930 1.0000 Uiso R . . . .
H701 H 0.6079 0.3238 -0.0675 0.1812 1.0000 Uiso R . . . .
H702 H 0.5730 0.3443 -0.0227 0.1812 1.0000 Uiso R . . . .
H703 H 0.5667 0.2812 -0.0181 0.1812 1.0000 Uiso R . . . .
H721 H 0.4042 0.3116 0.1553 0.1520 0.655(10) Uiso R . P 2 1
H722 H 0.4747 0.3473 0.1420 0.1520 0.655(10) Uiso R . P 2 1
H723 H 0.4496 0.3213 0.1019 0.1520 0.655(10) Uiso R . P 2 1
H731 H 0.4078 0.2103 0.1746 0.1609 0.655(10) Uiso R . P 2 1
H732 H 0.4800 0.1798 0.1734 0.1609 0.655(10) Uiso R . P 2 1
H733 H 0.4532 0.2186 0.1215 0.1609 0.655(10) Uiso R . P 2 1
H741 H 0.4462 0.2522 0.2367 0.1546 0.655(10) Uiso R . P 2 1
H742 H 0.5172 0.2871 0.2246 0.1546 0.655(10) Uiso R . P 2 1
H743 H 0.5190 0.2223 0.2363 0.1546 0.655(10) Uiso R . P 2 1
H821 H 0.8361 0.4188 0.7267 0.1256 1.0000 Uiso R . . . .
H841 H 0.7485 0.2778 0.8336 0.1423 1.0000 Uiso R . . . .
H861 H 0.6371 0.3676 0.7147 0.1203 1.0000 Uiso R . . . .
H881 H 0.9100 0.2882 0.8786 0.1831 1.0000 Uiso R . . . .
H882 H 0.8275 0.2931 0.8864 0.1831 1.0000 Uiso R . . . .
H883 H 0.8611 0.2579 0.8527 0.1831 1.0000 Uiso R . . . .
H891 H 0.9127 0.3917 0.8543 0.2344 1.0000 Uiso R . . . .
H892 H 0.8296 0.3916 0.8594 0.2344 1.0000 Uiso R . . . .
H893 H 0.8726 0.4279 0.8076 0.2344 1.0000 Uiso R . . . .
H901 H 0.9757 0.3409 0.7974 0.2407 1.0000 Uiso R . . . .
H902 H 0.9373 0.3810 0.7517 0.2407 1.0000 Uiso R . . . .
H903 H 0.9330 0.3162 0.7634 0.2407 1.0000 Uiso R . . . .
H921 H 0.5652 0.2304 0.8676 0.1590 0.365(13) Uiso R . P 3 1
H922 H 0.5973 0.2871 0.8676 0.1590 0.365(13) Uiso R . P 3 1
H923 H 0.6467 0.2363 0.8707 0.1590 0.365(13) Uiso R . P 3 1
H931 H 0.5117 0.2788 0.7874 0.1728 0.365(13) Uiso R . P 3 1
H932 H 0.5430 0.3362 0.7863 0.1728 0.365(13) Uiso R . P 3 1
H933 H 0.5585 0.3162 0.7380 0.1728 0.365(13) Uiso R . P 3 1
H941 H 0.5887 0.1995 0.7917 0.1652 0.365(13) Uiso R . P 3 1
H942 H 0.6705 0.2050 0.7938 0.1652 0.365(13) Uiso R . P 3 1
H943 H 0.6365 0.2358 0.7423 0.1652 0.365(13) Uiso R . P 3 1
H1031 H 0.7179 0.3759 0.5382 0.1044 1.0000 Uiso R . . . .
H1041 H 0.7267 0.3538 0.6360 0.1140 1.0000 Uiso R . . . .
H1081 H 0.7278 0.4827 0.7587 0.1248 1.0000 Uiso R . . . .
H1091 H 0.7177 0.5829 0.7454 0.1331 1.0000 Uiso R . . . .
H1131 H 0.6846 0.7648 0.5830 0.1149 1.0000 Uiso R . . . .
H1141 H 0.6896 0.7890 0.4850 0.1043 1.0000 Uiso R . . . .
H1181 H 0.7036 0.6608 0.3585 0.0979 1.0000 Uiso R . . . .
H1191 H 0.7063 0.5604 0.3737 0.0971 1.0000 Uiso R . . . .
H1221 H 0.6147 0.7777 0.4186 0.1134 1.0000 Uiso R . . . .
H1241 H 0.7225 0.8698 0.2837 0.1362 1.0000 Uiso R . . . .
H1261 H 0.8056 0.7271 0.3718 0.1139 1.0000 Uiso R . . . .
H1281 H 0.4936 0.8771 0.3365 0.1687 0.634(9) Uiso R . P 4 1
H1282 H 0.5183 0.8195 0.3729 0.1687 0.634(9) Uiso R . P 4 1
H1283 H 0.5333 0.8353 0.3124 0.1687 0.634(9) Uiso R . P 4 1
H1291 H 0.5576 0.9268 0.3821 0.1640 0.634(9) Uiso R . P 4 1
H1292 H 0.6385 0.9174 0.3882 0.1640 0.634(9) Uiso R . P 4 1
H1293 H 0.5831 0.8699 0.4191 0.1640 0.634(9) Uiso R . P 4 1
H1301 H 0.5799 0.9514 0.2874 0.1616 0.634(9) Uiso R . P 4 1
H1302 H 0.6611 0.9424 0.2923 0.1616 0.634(9) Uiso R . P 4 1
H1303 H 0.6206 0.9107 0.2627 0.1616 0.634(9) Uiso R . P 4 1
H1321 H 0.9462 0.7998 0.2762 0.1564 0.514(11) Uiso R . P 5 1
H1322 H 0.9147 0.8203 0.3218 0.1564 0.514(11) Uiso R . P 5 1
H1323 H 0.9055 0.7575 0.3260 0.1564 0.514(11) Uiso R . P 5 1
H1331 H 0.8821 0.8720 0.2142 0.1647 0.514(11) Uiso R . P 5 1
H1332 H 0.8498 0.8934 0.2591 0.1647 0.514(11) Uiso R . P 5 1
H1333 H 0.7999 0.8771 0.2238 0.1647 0.514(11) Uiso R . P 5 1
H1341 H 0.8682 0.7738 0.2214 0.1555 0.514(11) Uiso R . P 5 1
H1342 H 0.8264 0.7312 0.2705 0.1555 0.514(11) Uiso R . P 5 1
H1343 H 0.7857 0.7776 0.2310 0.1555 0.514(11) Uiso R . P 5 1
H1421 H 0.8734 0.8996 0.8838 0.0952 1.0000 Uiso R . . . .
H1441 H 0.8621 1.0684 0.8445 0.1019 1.0000 Uiso R . . . .
H1461 H 0.7244 0.9683 0.9608 0.0977 1.0000 Uiso R . . . .
H1481 H 1.0418 0.9613 0.8127 0.1498 1.0000 Uiso R . . . .
H1482 H 1.0181 0.9718 0.8653 0.1498 1.0000 Uiso R . . . .
H1483 H 0.9902 0.9186 0.8553 0.1498 1.0000 Uiso R . . . .
H1491 H 0.9543 0.9687 0.7479 0.1355 1.0000 Uiso R . . . .
H1492 H 0.8755 0.9842 0.7593 0.1355 1.0000 Uiso R . . . .
H1493 H 0.9040 0.9261 0.7916 0.1355 1.0000 Uiso R . . . .
H1501 H 1.0022 1.0505 0.7604 0.1592 1.0000 Uiso R . . . .
H1502 H 0.9799 1.0664 0.8104 0.1592 1.0000 Uiso R . . . .
H1503 H 0.9255 1.0715 0.7696 0.1592 1.0000 Uiso R . . . .
H1521 H 0.6465 1.1078 0.9045 0.1437 1.0000 Uiso R . . . .
H1522 H 0.6481 1.0426 0.9190 0.1437 1.0000 Uiso R . . . .
H1523 H 0.6742 1.0809 0.8624 0.1437 1.0000 Uiso R . . . .
H1531 H 0.7570 1.1624 0.8919 0.2144 1.0000 Uiso R . . . .
H1532 H 0.8302 1.1327 0.8949 0.2144 1.0000 Uiso R . . . .
H1533 H 0.7865 1.1389 0.8477 0.2144 1.0000 Uiso R . . . .
H1541 H 0.7214 1.1026 0.9780 0.1674 1.0000 Uiso R . . . .
H1542 H 0.7937 1.0716 0.9805 0.1674 1.0000 Uiso R . . . .
H1543 H 0.7221 1.0373 0.9930 0.1674 1.0000 Uiso R . . . .
H1621 H 0.6378 0.8792 0.9271 0.0945 1.0000 Uiso R . . . .
H1641 H 0.5154 0.8879 1.0541 0.1033 1.0000 Uiso R . . . .
H1661 H 0.7260 0.8552 1.0634 0.0952 1.0000 Uiso R . . . .
H1681 H 0.4821 0.9262 0.8774 0.1340 0.649(9) Uiso R . P 6 1
H1682 H 0.5558 0.9490 0.8838 0.1340 0.649(9) Uiso R . P 6 1
H1683 H 0.5460 0.8857 0.8899 0.1340 0.649(9) Uiso R . P 6 1
H1691 H 0.4235 0.9620 0.9436 0.1380 0.649(9) Uiso R . P 6 1
H1692 H 0.4497 0.9456 0.9991 0.1380 0.649(9) Uiso R . P 6 1
H1693 H 0.4965 0.9852 0.9509 0.1380 0.649(9) Uiso R . P 6 1
H1701 H 0.4094 0.8633 0.9519 0.1417 0.649(9) Uiso R . P 6 1
H1702 H 0.4353 0.8456 1.0076 0.1417 0.649(9) Uiso R . P 6 1
H1703 H 0.4722 0.8220 0.9655 0.1417 0.649(9) Uiso R . P 6 1
H1721 H 0.5915 0.9260 1.1652 0.1150 0.314(8) Uiso R . P 7 1
H1722 H 0.6317 0.9547 1.1099 0.1150 0.314(8) Uiso R . P 7 1
H1723 H 0.5507 0.9397 1.1155 0.1150 0.314(8) Uiso R . P 7 1
H1731 H 0.5527 0.8279 1.1922 0.1231 0.314(8) Uiso R . P 7 1
H1732 H 0.5113 0.8403 1.1430 0.1231 0.314(8) Uiso R . P 7 1
H1733 H 0.5669 0.7926 1.1549 0.1231 0.314(8) Uiso R . P 7 1
H1741 H 0.6791 0.8517 1.1837 0.1167 0.314(8) Uiso R . P 7 1
H1742 H 0.7204 0.8794 1.1287 0.1167 0.314(8) Uiso R . P 7 1
H1743 H 0.6950 0.8167 1.1463 0.1167 0.314(8) Uiso R . P 7 1
H1821 H 0.8743 0.9083 0.9972 0.0880 1.0000 Uiso R . . . .
H1841 H 0.9415 0.7699 1.1044 0.1018 1.0000 Uiso R . . . .
H1861 H 0.7854 0.7565 1.0160 0.0995 1.0000 Uiso R . . . .
H1881 H 1.0553 0.9322 1.0281 0.1245 1.0000 Uiso R . . . .
H1882 H 0.9977 0.9304 0.9914 0.1245 1.0000 Uiso R . . . .
H1883 H 1.0476 0.8796 1.0108 0.1245 1.0000 Uiso R . . . .
H1891 H 0.9584 0.9537 1.0900 0.1288 1.0000 Uiso R . . . .
H1892 H 0.8926 0.9129 1.1111 0.1288 1.0000 Uiso R . . . .
H1893 H 0.9021 0.9509 1.0526 0.1288 1.0000 Uiso R . . . .
H1901 H 1.0414 0.8757 1.1218 0.1218 1.0000 Uiso R . . . .
H1902 H 0.9758 0.8351 1.1451 0.1218 1.0000 Uiso R . . . .
H1903 H 1.0354 0.8208 1.1077 0.1218 1.0000 Uiso R . . . .
H1921 H 0.8297 0.6408 1.1724 0.2029 1.0000 Uiso R . . . .
H1922 H 0.8663 0.6979 1.1667 0.2029 1.0000 Uiso R . . . .
H1923 H 0.7871 0.6962 1.1552 0.2029 1.0000 Uiso R . . . .
H1931 H 0.9304 0.6225 1.1084 0.1574 1.0000 Uiso R . . . .
H1932 H 0.9658 0.6793 1.1051 0.1574 1.0000 Uiso R . . . .
H1933 H 0.9489 0.6686 1.0542 0.1574 1.0000 Uiso R . . . .
H1941 H 0.8061 0.6183 1.0927 0.1437 1.0000 Uiso R . . . .
H1942 H 0.7601 0.6720 1.0765 0.1437 1.0000 Uiso R . . . .
H1943 H 0.8215 0.6631 1.0374 0.1437 1.0000 Uiso R . . . .
H2441 H 1.1646 0.2628 0.4459 0.1287 1.0000 Uiso R . . . .
H2451 H 1.1751 0.1865 0.5209 0.1351 1.0000 Uiso R . . . .
H2471 H 1.1165 0.1140 0.6037 0.1419 1.0000 Uiso R . . . .
H2481 H 1.0166 0.0775 0.6564 0.1425 1.0000 Uiso R . . . .
H2501 H 0.8823 0.0829 0.6789 0.1439 1.0000 Uiso R . . . .
H2511 H 0.7743 0.1249 0.6566 0.1421 1.0000 Uiso R . . . .
H2561 H 1.1443 0.3511 0.3962 0.1326 1.0000 Uiso R . . . .
H2571 H 1.1238 0.4270 0.3202 0.1474 1.0000 Uiso R . . . .
H2591 H 0.9144 0.3764 0.3407 0.1486 1.0000 Uiso R . . . .
H2601 H 0.9379 0.3026 0.4172 0.1355 1.0000 Uiso R . . . .
H2621 H 0.9019 0.4361 0.2823 0.2100 1.0000 Uiso R . . . .
H2622 H 0.9467 0.4259 0.2351 0.2100 1.0000 Uiso R . . . .
H2631 H 0.9165 0.5322 0.2387 0.2238 1.0000 Uiso R . . . .
H2632 H 0.9551 0.5196 0.1905 0.2238 1.0000 Uiso R . . . .
H2641 H 0.8479 0.5258 0.1655 0.2127 1.0000 Uiso R . . . .
H2642 H 0.8412 0.4632 0.2015 0.2127 1.0000 Uiso R . . . .
H2651 H 0.7981 0.5528 0.2360 0.1991 1.0000 Uiso R . . . .
H2652 H 0.7890 0.4898 0.2705 0.1991 1.0000 Uiso R . . . .
H2661 H 0.7225 0.5323 0.1782 0.1789 1.0000 Uiso R . . . .
H2662 H 0.7051 0.4747 0.2220 0.1789 1.0000 Uiso R . . . .
H2671 H 0.6609 0.5219 0.2785 0.1605 1.0000 Uiso R . . . .
H2672 H 0.6180 0.5364 0.2299 0.1605 1.0000 Uiso R . . . .
H2701 H 0.7886 0.2396 0.4929 0.1252 1.0000 Uiso R . . . .
H2711 H 0.6848 0.2854 0.4586 0.1304 1.0000 Uiso R . . . .
H2731 H 0.5942 0.2563 0.6083 0.1390 1.0000 Uiso R . . . .
H2741 H 0.6937 0.2016 0.6397 0.1374 1.0000 Uiso R . . . .
H2761 H 0.5531 0.3449 0.5613 0.1513 1.0000 Uiso R . . . .
H2762 H 0.4976 0.2973 0.5673 0.1513 1.0000 Uiso R . . . .
H2771 H 0.4448 0.3833 0.5374 0.1550 1.0000 Uiso R . . . .
H2772 H 0.4471 0.3545 0.4946 0.1550 1.0000 Uiso R . . . .
H2781 H 0.5460 0.4372 0.4938 0.1524 1.0000 Uiso R . . . .
H2782 H 0.5486 0.4083 0.4510 0.1524 1.0000 Uiso R . . . .
H2791 H 0.4339 0.4735 0.4691 0.1514 1.0000 Uiso R . . . .
H2792 H 0.4431 0.4487 0.4235 0.1514 1.0000 Uiso R . . . .
H2801 H 0.5302 0.5339 0.4327 0.1576 1.0000 Uiso R . . . .
H2802 H 0.5468 0.5062 0.3894 0.1576 1.0000 Uiso R . . . .
H2811 H 0.4147 0.5534 0.3962 0.1631 1.0000 Uiso R . . . .
H2812 H 0.4575 0.5470 0.3465 0.1631 1.0000 Uiso R . . . .
H2831 H 0.5606 0.5661 0.3010 0.1439 1.0000 Uiso R . . . .
H2851 H 0.5385 0.7118 0.3357 0.1469 1.0000 Uiso R . . . .
H2861 H 0.6392 0.7508 0.2767 0.1425 1.0000 Uiso R . . . .
H3011 H 0.8694 0.5542 0.5695 0.1205 1.0000 Uiso . . . . .
H3021 H 0.8425 0.6389 0.4710 0.3287 1.0000 Uiso R . . . .
H3022 H 0.9052 0.6461 0.5017 0.3287 1.0000 Uiso R . . . .
H3023 H 0.9087 0.6007 0.4740 0.3287 1.0000 Uiso R . . . .
H3031 H 0.9499 0.3075 0.5141 0.2260 1.0000 Uiso . . . . .
H3041 H 0.8547 0.3973 0.5088 0.2947 1.0000 Uiso R . . . .
H3042 H 0.8896 0.3870 0.4583 0.2947 1.0000 Uiso R . . . .
H3043 H 0.8318 0.3450 0.4951 0.2947 1.0000 Uiso R . . . .
H3051 H 0.9032 0.8479 0.6566 0.3298 1.0000 Uiso . . . . .
H3061 H 0.9136 0.8021 0.7338 0.2386 1.0000 Uiso R . . . .
H3062 H 0.9200 0.8618 0.7385 0.2386 1.0000 Uiso R . . . .
H3063 H 0.8476 0.8286 0.7552 0.2386 1.0000 Uiso R . . . .
H3071 H 0.8247 0.9216 0.6718 0.3031 0.679(18) Uiso . . P . .
H3081 H 0.8860 0.9581 0.6097 0.2408 0.679(18) Uiso R . P . .
H3082 H 0.9100 0.9738 0.6564 0.2408 0.679(18) Uiso R . P . .
H3083 H 0.8705 1.0175 0.6137 0.2408 0.679(18) Uiso R . P . .
H3091 H 0.7592 0.9770 0.7093 0.3586 1.0000 Uiso . . . . .
H3101 H 0.7245 0.9072 0.7877 0.3575 1.0000 Uiso R . . . .
H3102 H 0.7361 0.9536 0.8126 0.3575 1.0000 Uiso R . . . .
H3103 H 0.6613 0.9446 0.7965 0.3575 1.0000 Uiso R . . . .
H3111 H 0.7065 1.0598 0.7387 0.3564 1.0000 Uiso . . . . .
H3121 H 0.5845 1.1051 0.7321 0.4556 1.0000 Uiso R . . . .
H3122 H 0.6014 1.0437 0.7650 0.4556 1.0000 Uiso R . . . .
H3123 H 0.6171 1.0641 0.7042 0.4556 1.0000 Uiso R . . . .
H2871 H 0.6989 0.6983 0.2282 0.1422 1.0000 Uiso R . . . .
H3441 H 1.1203 0.7700 0.6380 0.1272 0.466(5) Uiso R . P 1 1
H3451 H 1.1467 0.8435 0.5602 0.1317 0.466(5) Uiso R . P 1 1
H3471 H 1.1040 0.9233 0.4845 0.1377 0.466(5) Uiso R . P 1 1
H3481 H 1.0131 0.9742 0.4456 0.1396 0.466(5) Uiso R . P 1 1
H3501 H 0.8797 0.9934 0.4462 0.1418 0.466(5) Uiso R . P 1 1
H3511 H 0.7645 0.9702 0.4863 0.1385 0.466(5) Uiso R . P 1 1
H3561 H 1.0890 0.7373 0.7228 0.1263 0.466(5) Uiso R . P 1 1
H3571 H 1.0613 0.6634 0.8028 0.1316 0.466(5) Uiso R . P 1 1
H3591 H 0.8652 0.6456 0.7574 0.1403 0.466(5) Uiso R . P 1 1
H3601 H 0.8951 0.7213 0.6790 0.1286 0.466(5) Uiso R . P 1 1
H3621 H 0.8999 0.5365 0.8295 0.1866 0.466(5) Uiso R . P 1 1
H3622 H 0.8501 0.5880 0.8149 0.1866 0.466(5) Uiso R . P 1 1
H3631 H 0.8573 0.5719 0.9122 0.2102 0.466(5) Uiso R . P 1 1
H3632 H 0.8515 0.5120 0.9079 0.2102 0.466(5) Uiso R . P 1 1
H3641 H 0.7399 0.5227 0.8998 0.2261 0.466(5) Uiso R . P 1 1
H3642 H 0.7544 0.5755 0.8500 0.2261 0.466(5) Uiso R . P 1 1
H3651 H 0.7645 0.6212 0.9147 0.2335 0.466(5) Uiso R . P 1 1
H3652 H 0.7258 0.5693 0.9568 0.2335 0.466(5) Uiso R . P 1 1
H3661 H 0.6669 0.6579 0.8871 0.2397 0.466(5) Uiso R . P 1 1
H3662 H 0.6282 0.6062 0.9295 0.2397 0.466(5) Uiso R . P 1 1
H3671 H 0.6848 0.5954 0.8366 0.2361 0.466(5) Uiso R . P 1 1
H3672 H 0.6089 0.6199 0.8396 0.2361 0.466(5) Uiso R . P 1 1
H3701 H 0.7470 0.8431 0.6451 0.1356 0.466(5) Uiso R . P 1 1
H3711 H 0.6306 0.8120 0.6855 0.1453 0.466(5) Uiso R . P 1 1
H3731 H 0.5548 0.8771 0.5424 0.1420 0.466(5) Uiso R . P 1 1
H3741 H 0.6703 0.9143 0.5061 0.1366 0.466(5) Uiso R . P 1 1
H3761 H 0.4302 0.8483 0.6051 0.1867 0.466(5) Uiso R . P 1 1
H3762 H 0.4844 0.8233 0.5720 0.1867 0.466(5) Uiso R . P 1 1
H3771 H 0.3843 0.7644 0.6509 0.2060 0.466(5) Uiso R . P 1 1
H3772 H 0.3963 0.7605 0.5947 0.2060 0.466(5) Uiso R . P 1 1
H3781 H 0.4756 0.7097 0.6772 0.2133 0.466(5) Uiso R . P 1 1
H3782 H 0.5128 0.7229 0.6206 0.2133 0.466(5) Uiso R . P 1 1
H3791 H 0.3951 0.6490 0.6683 0.2161 0.466(5) Uiso R . P 1 1
H3792 H 0.4136 0.6708 0.6078 0.2161 0.466(5) Uiso R . P 1 1
H3801 H 0.5288 0.6331 0.6217 0.2117 0.466(5) Uiso R . P 1 1
H3802 H 0.4687 0.5871 0.6357 0.2117 0.466(5) Uiso R . P 1 1
H3811 H 0.5532 0.6116 0.7007 0.2036 0.466(5) Uiso R . P 1 1
H3812 H 0.4727 0.6076 0.7212 0.2036 0.466(5) Uiso R . P 1 1
H3831 H 0.5567 0.5806 0.7898 0.2091 0.466(5) Uiso R . P 1 1
H3851 H 0.5427 0.4338 0.7575 0.2071 0.466(5) Uiso R . P 1 1
H3861 H 0.5955 0.3857 0.8346 0.2112 0.466(5) Uiso R . P 1 1
H3871 H 0.6293 0.4351 0.8891 0.2133 0.466(5) Uiso R . P 1 1
H4441 H 1.1504 0.7626 0.6505 0.2950 0.534(5) Uiso R . P 1 2
H4451 H 1.1967 0.8271 0.5713 0.2982 0.534(5) Uiso R . P 1 2
H4471 H 1.1769 0.9069 0.4874 0.3039 0.534(5) Uiso R . P 1 2
H4481 H 1.1009 0.9644 0.4363 0.3027 0.534(5) Uiso R . P 1 2
H4501 H 0.9736 0.9972 0.4213 0.3018 0.534(5) Uiso R . P 1 2
H4511 H 0.8531 0.9910 0.4516 0.2999 0.534(5) Uiso R . P 1 2
H4561 H 1.1020 0.7288 0.7309 0.2822 0.534(5) Uiso R . P 1 2
H4571 H 1.0510 0.6594 0.8082 0.2876 0.534(5) Uiso R . P 1 2
H4591 H 0.8608 0.6752 0.7444 0.2894 0.534(5) Uiso R . P 1 2
H4601 H 0.9149 0.7448 0.6683 0.2800 0.534(5) Uiso R . P 1 2
H4621 H 0.8219 0.6410 0.8163 0.3358 0.534(5) Uiso R . P 1 2
H4622 H 0.8389 0.5800 0.8169 0.3358 0.534(5) Uiso R . P 1 2
H4631 H 0.8480 0.5695 0.9112 0.3582 0.534(5) Uiso R . P 1 2
H4632 H 0.7923 0.6172 0.8998 0.3582 0.534(5) Uiso R . P 1 2
H4641 H 0.7720 0.5054 0.9136 0.3799 0.534(5) Uiso R . P 1 2
H4642 H 0.7461 0.5441 0.8612 0.3799 0.534(5) Uiso R . P 1 2
H4651 H 0.6988 0.5523 0.9580 0.3947 0.534(5) Uiso R . P 1 2
H4652 H 0.6734 0.5917 0.9058 0.3947 0.534(5) Uiso R . P 1 2
H4661 H 0.6456 0.4757 0.9449 0.4130 0.534(5) Uiso R . P 1 2
H4662 H 0.6220 0.5141 0.8917 0.4130 0.534(5) Uiso R . P 1 2
H4671 H 0.5735 0.5567 0.9645 0.4339 0.534(5) Uiso R . P 1 2
H4672 H 0.5511 0.4933 0.9857 0.4339 0.534(5) Uiso R . P 1 2
H4701 H 0.8002 0.8695 0.6139 0.3015 0.534(5) Uiso R . P 1 2
H4711 H 0.6785 0.8445 0.6441 0.3058 0.534(5) Uiso R . P 1 2
H4731 H 0.6292 0.9084 0.4927 0.3050 0.534(5) Uiso R . P 1 2
H4741 H 0.7484 0.9435 0.4670 0.3027 0.534(5) Uiso R . P 1 2
H4761 H 0.5078 0.8638 0.5344 0.3429 0.534(5) Uiso R . P 1 2
H4762 H 0.5674 0.8210 0.5321 0.3429 0.534(5) Uiso R . P 1 2
H4771 H 0.4533 0.7957 0.6101 0.3599 0.534(5) Uiso R . P 1 2
H4772 H 0.4549 0.7773 0.5606 0.3599 0.534(5) Uiso R . P 1 2
H4781 H 0.5309 0.7332 0.6459 0.3781 0.534(5) Uiso R . P 1 2
H4782 H 0.5704 0.7358 0.5920 0.3781 0.534(5) Uiso R . P 1 2
H4791 H 0.4335 0.6889 0.6164 0.3909 0.534(5) Uiso R . P 1 2
H4792 H 0.4982 0.6721 0.5847 0.3909 0.534(5) Uiso R . P 1 2
H4801 H 0.5480 0.6354 0.6684 0.4110 0.534(5) Uiso R . P 1 2
H4802 H 0.4853 0.6004 0.6605 0.4110 0.534(5) Uiso R . P 1 2
H4811 H 0.4857 0.6634 0.7263 0.4261 0.534(5) Uiso R . P 1 2
H4812 H 0.4159 0.6660 0.6995 0.4261 0.534(5) Uiso R . P 1 2
H4831 H 0.4219 0.5849 0.8499 0.4493 0.534(5) Uiso R . P 1 2
H4851 H 0.5297 0.5295 0.7389 0.4496 0.534(5) Uiso R . P 1 2
H4861 H 0.6052 0.4775 0.8009 0.4516 0.534(5) Uiso R . P 1 2
H4871 H 0.5896 0.4798 0.8873 0.4526 0.534(5) Uiso R . P 1 2
H5721 H 0.3927 0.2758 0.1397 0.1540 0.345(10) Uiso R . P 2 2
H5722 H 0.4489 0.3177 0.1008 0.1540 0.345(10) Uiso R . P 2 2
H5723 H 0.4444 0.2558 0.1014 0.1540 0.345(10) Uiso R . P 2 2
H5731 H 0.4298 0.2007 0.2144 0.1538 0.345(10) Uiso R . P 2 2
H5732 H 0.5099 0.1928 0.2239 0.1538 0.345(10) Uiso R . P 2 2
H5733 H 0.4820 0.1797 0.1770 0.1538 0.345(10) Uiso R . P 2 2
H5741 H 0.4357 0.2979 0.2125 0.1531 0.345(10) Uiso R . P 2 2
H5742 H 0.5159 0.2912 0.2219 0.1531 0.345(10) Uiso R . P 2 2
H5743 H 0.4925 0.3400 0.1745 0.1531 0.345(10) Uiso R . P 2 2
H5921 H 0.5909 0.2031 0.8575 0.1689 0.635(13) Uiso R . P 3 2
H5922 H 0.6404 0.2429 0.8727 0.1689 0.635(13) Uiso R . P 3 2
H5923 H 0.6721 0.2074 0.8388 0.1689 0.635(13) Uiso R . P 3 2
H5931 H 0.5125 0.2808 0.8212 0.1668 0.635(13) Uiso R . P 3 2
H5932 H 0.5611 0.3217 0.8359 0.1668 0.635(13) Uiso R . P 3 2
H5933 H 0.5428 0.3358 0.7784 0.1668 0.635(13) Uiso R . P 3 2
H5941 H 0.5619 0.2253 0.7680 0.1659 0.635(13) Uiso R . P 3 2
H5942 H 0.6427 0.2299 0.7481 0.1659 0.635(13) Uiso R . P 3 2
H5943 H 0.5927 0.2797 0.7246 0.1659 0.635(13) Uiso R . P 3 2
H6281 H 0.5066 0.8849 0.3827 0.1623 0.366(9) Uiso R . P 4 2
H6282 H 0.5634 0.8538 0.4193 0.1623 0.366(9) Uiso R . P 4 2
H6283 H 0.5229 0.8222 0.3896 0.1623 0.366(9) Uiso R . P 4 2
H6291 H 0.5935 0.9595 0.3355 0.1649 0.366(9) Uiso R . P 4 2
H6292 H 0.6514 0.9293 0.3715 0.1649 0.366(9) Uiso R . P 4 2
H6293 H 0.6664 0.9452 0.3110 0.1649 0.366(9) Uiso R . P 4 2
H6301 H 0.5310 0.9109 0.2881 0.1652 0.366(9) Uiso R . P 4 2
H6302 H 0.6031 0.8961 0.2630 0.1652 0.366(9) Uiso R . P 4 2
H6303 H 0.5476 0.8486 0.2938 0.1652 0.366(9) Uiso R . P 4 2
H6321 H 0.9261 0.7640 0.2673 0.1673 0.486(11) Uiso R . P 5 2
H6322 H 0.9052 0.7578 0.3258 0.1673 0.486(11) Uiso R . P 5 2
H6323 H 0.8620 0.7251 0.2986 0.1673 0.486(11) Uiso R . P 5 2
H6331 H 0.9191 0.8656 0.2437 0.1596 0.486(11) Uiso R . P 5 2
H6332 H 0.8980 0.8606 0.3020 0.1596 0.486(11) Uiso R . P 5 2
H6333 H 0.8496 0.8931 0.2591 0.1596 0.486(11) Uiso R . P 5 2
H6341 H 0.8509 0.8158 0.2005 0.1551 0.486(11) Uiso R . P 5 2
H6342 H 0.7806 0.8427 0.2153 0.1551 0.486(11) Uiso R . P 5 2
H6343 H 0.7858 0.7775 0.2310 0.1551 0.486(11) Uiso R . P 5 2
H6681 H 0.4708 0.9684 0.8927 0.1353 0.351(9) Uiso R . P 6 2
H6682 H 0.5193 0.9886 0.9266 0.1353 0.351(9) Uiso R . P 6 2
H6683 H 0.5527 0.9590 0.8880 0.1353 0.351(9) Uiso R . P 6 2
H6691 H 0.3957 0.9139 0.9705 0.1380 0.351(9) Uiso R . P 6 2
H6692 H 0.4431 0.9334 1.0054 0.1380 0.351(9) Uiso R . P 6 2
H6693 H 0.4284 0.8695 1.0168 0.1380 0.351(9) Uiso R . P 6 2
H6701 H 0.4487 0.8686 0.9094 0.1315 0.351(9) Uiso R . P 6 2
H6702 H 0.4821 0.8236 0.9549 0.1315 0.351(9) Uiso R . P 6 2
H6703 H 0.5303 0.8579 0.9049 0.1315 0.351(9) Uiso R . P 6 2
H6721 H 0.6606 0.9102 1.1680 0.1128 0.686(8) Uiso R . P 7 2
H6722 H 0.6543 0.9492 1.1109 0.1128 0.686(8) Uiso R . P 7 2
H6723 H 0.7123 0.9033 1.1222 0.1128 0.686(8) Uiso R . P 7 2
H6731 H 0.5353 0.8834 1.1777 0.1174 0.686(8) Uiso R . P 7 2
H6732 H 0.5272 0.9221 1.1207 0.1174 0.686(8) Uiso R . P 7 2
H6733 H 0.5051 0.8587 1.1384 0.1174 0.686(8) Uiso R . P 7 2
H6741 H 0.6262 0.8117 1.1953 0.1247 0.686(8) Uiso R . P 7 2
H6742 H 0.6774 0.8036 1.1498 0.1247 0.686(8) Uiso R . P 7 2
H6743 H 0.5972 0.7860 1.1562 0.1247 0.686(8) Uiso R . P 7 2

loop_
_atom_site_aniso_label
_atom_site_aniso_U_11
_atom_site_aniso_U_22
_atom_site_aniso_U_33
_atom_site_aniso_U_23
_atom_site_aniso_U_13
_atom_site_aniso_U_12
Zn1 0.0722(6) 0.1021(6) 0.0609(5) -0.0433(5) -0.0156(4) 0.0098(4)
C1 0.077(5) 0.104(6) 0.055(4) -0.040(4) -0.010(3) 0.025(4)
C2 0.075(5) 0.111(6) 0.071(5) -0.040(5) -0.011(4) 0.026(4)
C3 0.117(7) 0.112(6) 0.077(5) -0.063(5) -0.015(5) 0.019(5)
C4 0.099(6) 0.112(6) 0.094(6) -0.051(6) -0.013(5) 0.022(5)
C5 0.123(7) 0.104(6) 0.074(5) -0.060(5) -0.012(5) 0.011(5)
C6 0.098(6) 0.103(6) 0.085(6) -0.038(5) -0.004(4) 0.015(5)
C7 0.117(7) 0.109(6) 0.076(5) -0.059(5) -0.007(4) 0.018(5)
C8 0.102(6) 0.112(6) 0.078(5) -0.048(5) -0.013(4) 0.014(5)
C9 0.079(5) 0.102(5) 0.085(5) -0.058(5) -0.020(4) 0.021(4)
C10 0.061(4) 0.110(6) 0.074(5) -0.049(5) -0.009(3) 0.009(4)
C11 0.080(5) 0.142(8) 0.079(5) -0.068(6) -0.014(4) 0.005(5)
C12 0.097(6) 0.137(7) 0.077(5) -0.063(6) -0.015(4) 0.012(5)
C13 0.088(6) 0.141(8) 0.103(6) -0.082(6) -0.017(5) 0.010(5)
C14 0.090(6) 0.169(9) 0.106(7) -0.098(7) -0.025(5) 0.026(6)
C15 0.077(6) 0.169(9) 0.102(6) -0.088(7) -0.022(5) 0.029(5)
C16 0.073(5) 0.142(7) 0.087(5) -0.073(6) -0.026(4) 0.028(5)
C17 0.067(5) 0.138(7) 0.097(6) -0.076(6) -0.023(4) 0.032(4)
C18 0.055(4) 0.133(7) 0.081(5) -0.063(5) -0.017(4) 0.024(4)
C19 0.057(4) 0.113(6) 0.070(4) -0.053(4) -0.015(3) 0.015(4)
C20 0.054(4) 0.107(6) 0.061(4) -0.038(4) -0.015(3) 0.015(4)
C21 0.067(4) 0.106(6) 0.064(4) -0.038(4) -0.005(3) 0.006(4)
C22 0.084(5) 0.111(6) 0.076(5) -0.046(5) -0.023(4) 0.021(4)
C23 0.078(5) 0.100(6) 0.085(5) -0.043(5) -0.020(4) 0.015(4)
C24 0.071(5) 0.113(6) 0.092(6) -0.049(5) -0.013(4) 0.011(4)
C25 0.099(6) 0.111(7) 0.067(5) -0.029(5) -0.001(4) 0.027(5)
C26 0.116(7) 0.103(6) 0.058(4) -0.038(4) -0.009(4) 0.030(5)
C27 0.092(6) 0.130(8) 0.137(8) -0.082(7) -0.042(6) 0.031(5)
C28 0.102(7) 0.117(7) 0.165(10) -0.078(7) -0.037(7) 0.019(6)
C29 0.125(8) 0.161(9) 0.104(7) -0.083(7) -0.011(6) 0.014(7)
C30 0.110(7) 0.148(9) 0.135(8) -0.085(7) -0.044(6) 0.030(6)
C31 0.169(11) 0.128(8) 0.069(5) -0.037(5) -0.039(6) 0.048(7)
C32 0.31(2) 0.151(11) 0.118(9) -0.039(8) -0.094(12) 0.090(12)
C33 0.34(2) 0.228(15) 0.052(6) -0.034(7) -0.018(9) 0.144(15)
C34 0.173(12) 0.185(12) 0.104(8) -0.075(8) -0.063(8) 0.056(9)
C41 0.068(5) 0.125(7) 0.058(4) -0.043(4) -0.018(3) 0.019(4)
C42 0.079(5) 0.119(6) 0.062(4) -0.043(4) -0.020(4) 0.020(5)
C43 0.070(5) 0.143(8) 0.075(5) -0.044(5) -0.017(4) 0.015(5)
C44 0.078(6) 0.119(7) 0.092(6) -0.027(5) -0.013(4) 0.004(5)
C45 0.080(6) 0.118(7) 0.103(7) -0.012(6) -0.020(5) 0.020(5)
C46 0.077(6) 0.110(7) 0.082(5) -0.025(5) -0.022(4) 0.030(5)
C47 0.062(5) 0.138(8) 0.123(7) -0.054(6) -0.020(5) 0.021(5)
C48 0.102(7) 0.174(10) 0.129(8) -0.077(8) -0.052(6) 0.054(7)
C49 0.101(7) 0.162(9) 0.109(7) -0.070(7) -0.016(5) 0.038(6)
C50 0.085(7) 0.168(10) 0.147(9) -0.067(8) -0.004(6) 0.018(6)
C51 0.080(7) 0.129(9) 0.180(12) -0.008(8) -0.018(7) 0.007(6)
C52 0.131(11) 0.224(16) 0.163(13) 0.047(12) -0.010(9) 0.011(10)
C53 0.110(10) 0.117(9) 0.35(2) -0.047(12) -0.058(12) -0.001(7)
C54 0.120(10) 0.119(9) 0.225(15) 0.008(9) -0.032(9) -0.001(7)
C61 0.063(5) 0.113(6) 0.071(5) -0.050(4) -0.006(4) 0.014(4)
C62 0.072(5) 0.122(7) 0.086(6) -0.037(5) -0.022(4) 0.019(4)
C63 0.087(6) 0.125(7) 0.088(6) -0.036(5) -0.016(5) 0.010(5)
C64 0.088(6) 0.144(8) 0.092(6) -0.037(6) -0.023(5) 0.009(5)
C65 0.080(4) 0.149(6) 0.124(5) -0.051(5) -0.009(4) 0.019(4)
C66 0.076(5) 0.107(6) 0.081(5) -0.037(4) -0.013(4) 0.010(4)
C67 0.111(8) 0.192(12) 0.068(6) -0.029(7) -0.026(5) 0.000(8)
C68 0.114(8) 0.254(15) 0.095(7) -0.089(9) -0.021(6) 0.023(9)
C69 0.160(12) 0.220(15) 0.082(7) -0.008(8) -0.011(7) -0.017(11)
C70 0.120(9) 0.225(14) 0.102(7) -0.040(8) -0.053(7) 0.012(8)
C71 0.082(3) 0.159(5) 0.131(5) -0.045(4) -0.010(3) 0.019(3)
C72 0.081(5) 0.160(7) 0.132(6) -0.045(6) -0.009(5) 0.024(5)
C73 0.088(6) 0.164(7) 0.140(7) -0.040(6) -0.013(5) 0.012(5)
C74 0.085(5) 0.164(7) 0.130(6) -0.041(6) -0.005(5) 0.023(5)
C81 0.094(6) 0.118(7) 0.078(5) -0.032(5) -0.027(5) 0.003(5)
C82 0.084(6) 0.132(8) 0.091(6) -0.023(6) -0.025(5) 0.008(5)
C83 0.093(7) 0.139(8) 0.079(6) -0.026(6) -0.022(5) 0.011(6)
C84 0.108(8) 0.141(9) 0.093(6) -0.013(6) -0.040(6) 0.007(7)
C85 0.106(5) 0.152(6) 0.103(5) 0.001(4) -0.060(4) -0.014(4)
C86 0.085(6) 0.130(7) 0.084(6) -0.029(5) -0.031(5) 0.013(5)
C87 0.089(7) 0.160(10) 0.123(8) -0.039(8) -0.040(6) 0.008(6)
C88 0.112(8) 0.165(10) 0.150(10) -0.002(8) -0.080(8) 0.013(7)
C89 0.223(16) 0.181(13) 0.202(15) -0.072(11) -0.145(14) 0.014(11)
C90 0.098(10) 0.37(3) 0.174(14) -0.102(15) -0.048(10) 0.049(12)
C91 0.112(4) 0.158(6) 0.110(4) 0.002(4) -0.055(4) -0.018(4)
C92 0.107(7) 0.156(8) 0.110(5) -0.003(6) -0.054(6) -0.018(6)
C93 0.114(6) 0.167(8) 0.115(7) 0.010(6) -0.053(6) -0.017(6)
C94 0.119(7) 0.161(7) 0.107(7) 0.000(6) -0.055(6) -0.022(6)
C95 0.082(5) 0.116(7) 0.070(5) -0.033(5) -0.026(4) 0.006(4)
C96 0.068(5) 0.102(6) 0.073(5) -0.038(4) -0.018(4) 0.010(4)
N101 0.082(4) 0.100(4) 0.057(3) -0.036(3) -0.018(3) 0.018(3)
C102 0.088(5) 0.088(5) 0.069(5) -0.037(4) -0.016(4) 0.013(4)
C103 0.079(5) 0.101(6) 0.097(6) -0.047(5) -0.021(4) 0.012(4)
C104 0.098(6) 0.105(6) 0.090(6) -0.044(5) -0.023(5) 0.010(5)
C105 0.081(5) 0.092(5) 0.084(6) -0.034(5) -0.010(4) 0.003(4)
N106 0.090(4) 0.110(5) 0.072(4) -0.049(4) -0.024(3) 0.008(4)
C107 0.083(5) 0.118(7) 0.075(5) -0.044(5) -0.017(4) 0.006(5)
C108 0.108(7) 0.148(9) 0.070(5) -0.051(6) -0.025(5) 0.004(6)
C109 0.131(8) 0.142(9) 0.074(6) -0.059(6) -0.008(5) -0.003(7)
C110 0.098(6) 0.122(7) 0.063(5) -0.044(5) -0.018(4) 0.001(5)
N111 0.079(4) 0.112(5) 0.071(4) -0.054(4) -0.017(3) 0.007(3)
C112 0.065(5) 0.123(7) 0.082(5) -0.060(5) -0.013(4) 0.010(4)
C113 0.096(6) 0.118(7) 0.103(7) -0.072(6) -0.020(5) 0.013(5)
C114 0.086(5) 0.107(6) 0.090(6) -0.057(5) -0.020(4) 0.011(4)
C115 0.071(5) 0.099(5) 0.073(5) -0.042(4) -0.016(4) 0.008(4)
N116 0.072(4) 0.101(4) 0.060(3) -0.047(4) -0.012(3) 0.013(3)
C117 0.068(4) 0.100(6) 0.063(4) -0.044(4) -0.013(3) 0.009(4)
C118 0.077(5) 0.106(6) 0.072(5) -0.040(4) -0.021(4) 0.011(4)
C119 0.079(5) 0.108(6) 0.068(5) -0.042(4) -0.025(4) 0.015(4)
C120 0.056(4) 0.106(6) 0.063(4) -0.035(4) -0.012(3) 0.017(4)
C121 0.090(6) 0.098(6) 0.073(5) -0.035(4) -0.020(4) 0.000(4)
C122 0.095(6) 0.118(7) 0.078(5) -0.041(5) -0.014(4) 0.030(5)
C123 0.168(7) 0.120(5) 0.102(5) -0.048(4) -0.040(5) 0.048(5)
C124 0.150(9) 0.118(7) 0.085(6) -0.052(6) -0.003(6) 0.006(7)
C125 0.138(6) 0.128(5) 0.101(5) -0.058(4) 0.017(4) -0.020(5)
C126 0.092(6) 0.118(7) 0.083(6) -0.039(5) -0.013(5) -0.004(5)
C127 0.174(6) 0.125(5) 0.110(4) -0.042(4) -0.039(4) 0.051(4)
C128 0.175(8) 0.128(7) 0.118(6) -0.036(6) -0.043(6) 0.049(6)
C129 0.179(8) 0.124(6) 0.112(6) -0.043(5) -0.035(6) 0.056(6)
C130 0.175(8) 0.126(6) 0.109(6) -0.042(5) -0.042(6) 0.052(6)
C131 0.144(5) 0.135(5) 0.109(5) -0.051(4) 0.024(4) -0.021(4)
C132 0.141(7) 0.138(7) 0.112(6) -0.055(6) 0.029(5) -0.019(6)
C133 0.148(7) 0.141(6) 0.117(7) -0.045(6) 0.026(6) -0.022(6)
C134 0.143(7) 0.136(7) 0.108(6) -0.051(5) 0.025(6) -0.026(6)
C141 0.062(4) 0.111(6) 0.053(4) -0.041(4) -0.021(3) 0.023(4)
C142 0.072(5) 0.114(6) 0.061(4) -0.042(4) -0.022(4) 0.015(4)
C143 0.069(5) 0.115(6) 0.061(4) -0.040(5) -0.018(4) 0.004(4)
C144 0.083(5) 0.114(6) 0.062(4) -0.031(4) -0.025(4) 0.003(5)
C145 0.072(5) 0.111(7) 0.092(6) -0.035(5) -0.030(4) 0.015(5)
C146 0.066(5) 0.120(7) 0.074(5) -0.047(5) -0.030(4) 0.021(5)
C147 0.107(7) 0.125(7) 0.067(5) -0.045(5) -0.012(4) -0.018(5)
C148 0.089(6) 0.201(11) 0.108(7) -0.088(8) -0.008(5) 0.016(7)
C149 0.131(8) 0.156(9) 0.068(5) -0.057(6) -0.006(5) -0.017(6)
C150 0.156(10) 0.168(10) 0.087(6) -0.064(7) 0.024(6) -0.045(8)
C151 0.066(5) 0.103(6) 0.151(9) -0.047(6) -0.016(5) 0.025(5)
C152 0.073(6) 0.131(8) 0.156(9) -0.038(7) -0.038(6) 0.023(5)
C153 0.089(8) 0.118(9) 0.33(2) -0.074(11) 0.016(10) 0.011(7)
C154 0.118(8) 0.181(11) 0.161(11) -0.122(9) -0.027(7) 0.029(7)
C161 0.069(4) 0.106(5) 0.061(4) -0.041(4) -0.009(3) 0.012(4)
C162 0.065(5) 0.122(6) 0.066(4) -0.051(4) -0.019(3) 0.013(4)
C163 0.067(4) 0.146(5) 0.103(4) -0.072(4) -0.026(3) 0.018(3)
C164 0.063(5) 0.114(6) 0.093(6) -0.053(5) 0.004(4) 0.008(4)
C165 0.097(4) 0.102(4) 0.071(3) -0.042(3) 0.002(3) 0.008(3)
C166 0.086(5) 0.099(5) 0.065(4) -0.040(4) -0.017(4) 0.013(4)
C167 0.070(3) 0.157(5) 0.113(4) -0.060(4) -0.027(3) 0.018(3)
C168 0.065(5) 0.167(7) 0.111(5) -0.053(5) -0.034(4) 0.021(5)
C169 0.075(5) 0.159(6) 0.119(6) -0.051(5) -0.021(5) 0.025(5)
C170 0.082(5) 0.158(6) 0.120(6) -0.051(6) -0.021(5) 0.012(4)
C171 0.104(3) 0.112(3) 0.072(3) -0.040(3) 0.001(3) 0.009(3)
C172 0.108(6) 0.112(5) 0.073(6) -0.041(5) 0.000(6) 0.010(6)
C173 0.108(6) 0.116(6) 0.080(6) -0.033(5) -0.001(5) 0.008(5)
C174 0.105(6) 0.114(6) 0.073(6) -0.037(5) 0.001(5) 0.010(6)
C181 0.061(4) 0.114(6) 0.053(4) -0.036(4) -0.012(3) 0.012(4)
C182 0.066(4) 0.104(5) 0.062(4) -0.043(4) -0.016(3) 0.018(4)
C183 0.072(5) 0.112(6) 0.052(4) -0.036(4) -0.018(3) 0.012(4)
C184 0.076(5) 0.121(7) 0.059(4) -0.027(5) -0.021(4) 0.026(5)
C185 0.073(5) 0.110(6) 0.072(5) -0.036(4) -0.020(4) 0.007(4)
C186 0.073(5) 0.111(6) 0.078(5) -0.049(5) -0.016(4) 0.013(4)
C187 0.071(5) 0.117(6) 0.070(4) -0.042(4) -0.024(4) 0.013(4)
C188 0.090(6) 0.145(8) 0.089(6) -0.052(6) -0.015(5) -0.010(5)
C189 0.111(7) 0.129(7) 0.112(7) -0.070(6) -0.052(6) 0.031(6)
C190 0.104(6) 0.142(8) 0.075(5) -0.049(5) -0.035(5) 0.017(5)
C191 0.093(6) 0.118(7) 0.094(6) -0.025(5) -0.026(5) 0.010(5)
C192 0.239(16) 0.138(10) 0.096(8) -0.002(7) -0.016(9) -0.005(10)
C193 0.112(8) 0.127(8) 0.157(10) -0.039(7) -0.079(7) 0.014(6)
C194 0.107(7) 0.112(7) 0.143(9) -0.033(6) -0.042(7) 0.003(6)
C241 0.099(3) 0.126(4) 0.111(4) -0.052(3) -0.034(3) 0.024(3)
N242 0.093(4) 0.125(4) 0.110(4) -0.057(3) -0.031(3) 0.022(3)
C243 0.090(3) 0.125(4) 0.115(4) -0.063(3) -0.030(3) 0.024(3)
C244 0.092(4) 0.125(5) 0.119(4) -0.057(4) -0.034(4) 0.027(4)
C245 0.099(4) 0.128(5) 0.123(5) -0.054(4) -0.034(4) 0.026(4)
C246 0.104(4) 0.127(4) 0.117(4) -0.053(3) -0.033(3) 0.029(3)
C247 0.112(4) 0.133(5) 0.116(5) -0.047(4) -0.031(4) 0.030(4)
C248 0.115(4) 0.135(5) 0.113(5) -0.046(4) -0.029(4) 0.030(4)
C249 0.116(4) 0.132(4) 0.109(4) -0.044(3) -0.032(3) 0.025(4)
C250 0.121(4) 0.135(5) 0.104(4) -0.039(4) -0.028(4) 0.025(4)
C251 0.116(4) 0.136(5) 0.104(4) -0.041(4) -0.023(4) 0.021(4)
C252 0.104(4) 0.130(4) 0.101(4) -0.047(3) -0.022(3) 0.019(3)
N253 0.103(4) 0.129(4) 0.102(4) -0.048(3) -0.025(3) 0.023(3)
C254 0.104(4) 0.128(4) 0.106(4) -0.049(3) -0.031(3) 0.025(3)
C255 0.099(4) 0.126(4) 0.118(4) -0.067(3) -0.036(3) 0.033(3)
C256 0.103(4) 0.130(5) 0.120(5) -0.068(4) -0.035(4) 0.032(4)
C257 0.115(4) 0.136(5) 0.132(5) -0.064(4) -0.031(4) 0.040(4)
C258 0.128(4) 0.144(4) 0.142(4) -0.060(4) -0.042(4) 0.050(4)
C259 0.118(5) 0.141(5) 0.136(5) -0.070(4) -0.050(4) 0.044(4)
C260 0.105(4) 0.130(5) 0.128(5) -0.068(4) -0.045(4) 0.039(4)
O261 0.146(4) 0.157(4) 0.157(5) -0.051(4) -0.040(4) 0.052(4)
C262 0.153(5) 0.178(6) 0.184(6) -0.041(5) -0.049(5) 0.039(5)
C263 0.142(5) 0.185(6) 0.209(7) -0.028(6) -0.043(5) 0.025(5)
C264 0.121(5) 0.174(6) 0.212(7) -0.031(6) -0.030(5) 0.025(5)
C265 0.109(5) 0.166(6) 0.200(6) -0.027(5) -0.029(5) 0.020(5)
C266 0.103(5) 0.157(5) 0.174(6) -0.035(5) -0.021(4) 0.017(5)
C267 0.104(5) 0.151(5) 0.140(5) -0.034(5) -0.027(4) 0.009(4)
O268 0.106(4) 0.145(4) 0.103(3) -0.031(3) -0.017(3) 0.015(3)
C269 0.094(4) 0.131(4) 0.097(3) -0.044(3) -0.016(3) 0.016(3)
C270 0.090(4) 0.128(5) 0.097(4) -0.040(4) -0.013(3) 0.017(4)
C271 0.089(4) 0.135(5) 0.101(4) -0.039(4) -0.018(3) 0.011(4)
C272 0.091(3) 0.142(4) 0.107(3) -0.041(3) -0.018(3) 0.011(3)
C273 0.095(4) 0.144(5) 0.108(4) -0.039(4) -0.013(4) 0.011(4)
C274 0.099(4) 0.141(5) 0.103(4) -0.040(4) -0.013(3) 0.017(4)
O275 0.094(3) 0.150(4) 0.110(3) -0.040(3) -0.012(3) 0.017(3)
C276 0.090(4) 0.161(5) 0.119(5) -0.037(4) -0.004(4) 0.016(4)
C277 0.088(4) 0.167(5) 0.118(5) -0.029(4) -0.012(4) 0.010(4)
C278 0.086(4) 0.169(6) 0.109(5) -0.026(4) -0.006(4) 0.016(4)
C279 0.087(4) 0.169(6) 0.108(5) -0.026(4) -0.007(4) 0.012(4)
C280 0.092(4) 0.174(6) 0.111(5) -0.025(4) -0.005(4) 0.012(4)
C281 0.094(4) 0.175(5) 0.118(5) -0.024(5) -0.007(4) 0.014(4)
O282 0.099(4) 0.174(4) 0.116(4) -0.022(4) -0.013(3) 0.020(3)
C283 0.096(4) 0.161(5) 0.096(4) -0.026(4) -0.028(3) 0.013(4)
C284 0.097(4) 0.167(4) 0.104(4) -0.025(4) -0.023(3) 0.017(4)
C285 0.107(5) 0.159(5) 0.095(4) -0.024(4) -0.029(4) 0.027(4)
C286 0.111(5) 0.152(5) 0.092(4) -0.028(4) -0.033(3) 0.019(4)
C287 0.111(5) 0.153(5) 0.088(4) -0.026(4) -0.029(4) 0.017(4)
C288 0.102(4) 0.152(4) 0.093(4) -0.030(3) -0.024(3) 0.016(3)
O301 0.0717(17) 0.139(4) 0.099(3) -0.063(3) -0.020(2) 0.009(2)
C302 0.134(10) 0.37(3) 0.197(15) 0.021(14) 0.035(11) -0.050(14)
O303 0.180(9) 0.173(8) 0.264(12) -0.124(9) -0.031(8) 0.044(6)
C304 0.165(15) 0.26(2) 0.36(3) -0.185(19) -0.066(14) 0.079(12)
O305 0.366(18) 0.47(2) 0.281(13) -0.285(16) -0.220(14) 0.289(17)
C306 0.169(12) 0.303(18) 0.233(12) -0.214(13) -0.118(12) 0.089(12)
O307 0.195(14) 0.198(14) 0.123(10) -0.062(9) -0.015(8) 0.000(10)
C308 0.29(2) 0.163(17) 0.134(16) -0.059(14) 0.034(16) -0.095(19)
O309 0.246(16) 0.41(2) 0.292(18) 0.127(15) 0.032(13) 0.155(16)
C310 0.28(3) 0.31(3) 0.24(2) 0.073(16) -0.018(18) 0.13(2)
O311 0.28(2) 0.33(2) 0.35(2) -0.083(17) 0.047(19) -0.088(18)
C312 0.26(3) 0.35(3) 0.40(4) 0.01(3) -0.10(3) 0.02(2)
C341 0.126(6) 0.121(6) 0.084(5) -0.051(4) -0.031(5) 0.015(5)
N342 0.124(6) 0.127(6) 0.081(5) -0.051(5) -0.036(5) 0.016(5)
C343 0.124(6) 0.129(6) 0.082(5) -0.053(5) -0.037(5) 0.019(5)
C344 0.126(6) 0.131(7) 0.084(6) -0.054(5) -0.039(5) 0.011(6)
C345 0.131(6) 0.132(7) 0.087(6) -0.053(5) -0.033(6) 0.012(6)
C346 0.129(6) 0.126(6) 0.085(5) -0.053(5) -0.024(5) 0.014(5)
C347 0.140(7) 0.126(7) 0.093(6) -0.049(5) -0.020(6) 0.012(6)
C348 0.143(7) 0.123(7) 0.097(6) -0.047(6) -0.024(6) 0.012(6)
C349 0.139(6) 0.117(6) 0.094(5) -0.047(5) -0.032(5) 0.021(5)
C350 0.144(7) 0.121(7) 0.101(6) -0.046(6) -0.040(6) 0.023(6)
C351 0.139(7) 0.120(7) 0.102(6) -0.049(5) -0.047(6) 0.026(6)
C352 0.133(6) 0.115(6) 0.102(6) -0.057(5) -0.049(5) 0.026(5)
N353 0.130(6) 0.108(6) 0.089(6) -0.055(5) -0.038(5) 0.024(5)
C354 0.131(6) 0.113(6) 0.087(5) -0.052(5) -0.033(5) 0.020(5)
C355 0.123(6) 0.131(6) 0.087(5) -0.048(5) -0.032(5) 0.029(5)
C356 0.124(7) 0.133(7) 0.094(6) -0.049(6) -0.032(6) 0.033(6)
C357 0.130(7) 0.135(7) 0.098(6) -0.048(6) -0.030(6) 0.039(6)
C358 0.134(6) 0.140(7) 0.108(6) -0.045(5) -0.024(6) 0.036(6)
C359 0.126(7) 0.138(7) 0.105(6) -0.043(6) -0.020(6) 0.034(6)
C360 0.117(7) 0.133(7) 0.094(6) -0.045(6) -0.029(6) 0.034(6)
O361 0.143(7) 0.148(7) 0.117(6) -0.042(5) -0.017(6) 0.035(6)
C362 0.156(8) 0.165(8) 0.143(7) -0.041(7) -0.017(7) 0.025(7)
C363 0.169(8) 0.187(9) 0.155(8) -0.036(8) -0.013(8) 0.017(8)
C364 0.173(9) 0.204(9) 0.167(9) -0.034(8) -0.011(8) 0.008(8)
C365 0.177(9) 0.213(9) 0.171(9) -0.037(8) -0.007(8) 0.007(8)
C366 0.178(9) 0.224(9) 0.174(9) -0.039(8) -0.005(8) 0.007(8)
C367 0.168(8) 0.227(9) 0.169(9) -0.038(8) 0.000(8) 0.009(8)
O368 0.150(8) 0.222(9) 0.159(8) -0.037(7) 0.003(7) 0.014(7)
C369 0.125(6) 0.115(6) 0.117(6) -0.070(5) -0.058(5) 0.030(5)
C370 0.127(6) 0.121(7) 0.121(6) -0.072(6) -0.057(6) 0.032(6)
C371 0.126(6) 0.130(7) 0.134(7) -0.069(6) -0.056(6) 0.039(6)
C372 0.128(6) 0.137(6) 0.142(6) -0.069(6) -0.059(5) 0.042(6)
C373 0.122(6) 0.125(7) 0.139(7) -0.074(6) -0.064(6) 0.039(6)
C374 0.123(6) 0.120(7) 0.130(7) -0.070(6) -0.060(6) 0.039(6)
O375 0.133(6) 0.151(7) 0.150(7) -0.061(6) -0.055(6) 0.044(6)
C376 0.140(7) 0.176(8) 0.159(8) -0.053(7) -0.058(6) 0.038(7)
C377 0.151(8) 0.193(9) 0.169(8) -0.043(8) -0.049(7) 0.028(7)
C378 0.151(9) 0.203(9) 0.171(9) -0.040(8) -0.040(8) 0.033(7)
C379 0.152(9) 0.210(9) 0.169(9) -0.042(8) -0.033(8) 0.033(7)
C380 0.144(8) 0.212(9) 0.161(8) -0.044(8) -0.024(7) 0.034(7)
C381 0.132(8) 0.209(9) 0.154(8) -0.042(8) -0.014(7) 0.038(7)
O382 0.125(7) 0.211(8) 0.148(8) -0.033(7) -0.010(6) 0.038(7)
C383 0.131(8) 0.213(9) 0.149(8) -0.031(7) 0.002(7) 0.028(7)
C384 0.125(7) 0.213(8) 0.147(8) -0.029(7) -0.007(6) 0.034(7)
C385 0.127(8) 0.212(9) 0.149(9) -0.026(8) -0.008(7) 0.028(8)
C386 0.132(8) 0.214(9) 0.149(9) -0.023(8) -0.008(7) 0.026(8)
C387 0.136(8) 0.216(9) 0.150(9) -0.026(8) -0.005(7) 0.026(8)
C388 0.141(7) 0.218(9) 0.153(8) -0.032(7) 0.001(6) 0.020(7)
C441 0.332(11) 0.257(9) 0.214(8) -0.177(8) -0.186(8) 0.134(9)
N442 0.322(11) 0.251(10) 0.208(9) -0.183(8) -0.192(8) 0.139(9)
C443 0.319(11) 0.254(10) 0.216(9) -0.179(8) -0.188(8) 0.144(8)
C444 0.326(11) 0.262(10) 0.218(9) -0.171(8) -0.181(9) 0.140(9)
C445 0.332(11) 0.264(10) 0.219(9) -0.171(8) -0.177(9) 0.136(9)
C446 0.335(11) 0.263(10) 0.215(9) -0.171(8) -0.181(9) 0.132(9)
C447 0.341(12) 0.266(10) 0.222(9) -0.167(8) -0.177(9) 0.129(10)
C448 0.343(12) 0.264(10) 0.221(9) -0.169(8) -0.178(9) 0.129(10)
C449 0.341(12) 0.261(10) 0.222(8) -0.168(8) -0.183(9) 0.128(9)
C450 0.342(12) 0.261(10) 0.223(9) -0.166(8) -0.186(9) 0.127(10)
C451 0.340(12) 0.260(10) 0.223(9) -0.167(8) -0.189(9) 0.127(10)
C452 0.337(11) 0.253(9) 0.219(8) -0.174(8) -0.190(9) 0.129(9)
N453 0.337(11) 0.252(10) 0.216(9) -0.175(8) -0.186(9) 0.133(9)
C454 0.337(11) 0.256(9) 0.217(8) -0.172(8) -0.187(9) 0.131(9)
C455 0.306(11) 0.244(10) 0.218(9) -0.183(8) -0.187(9) 0.157(8)
C456 0.303(11) 0.242(10) 0.221(10) -0.188(8) -0.187(9) 0.163(9)
C457 0.305(11) 0.242(11) 0.228(10) -0.185(8) -0.183(9) 0.168(9)
C458 0.306(11) 0.252(10) 0.240(10) -0.171(8) -0.180(9) 0.167(9)
C459 0.301(11) 0.248(11) 0.234(10) -0.177(8) -0.179(9) 0.169(9)
C460 0.299(11) 0.243(10) 0.223(10) -0.184(8) -0.185(9) 0.167(9)
O461 0.314(11) 0.261(10) 0.253(10) -0.161(8) -0.176(9) 0.164(9)
C462 0.322(12) 0.277(11) 0.269(11) -0.142(10) -0.175(10) 0.160(10)
C463 0.336(12) 0.293(12) 0.278(11) -0.124(10) -0.171(11) 0.155(10)
C464 0.350(13) 0.306(12) 0.293(12) -0.109(11) -0.169(11) 0.142(11)
C465 0.356(13) 0.318(12) 0.301(12) -0.098(11) -0.163(12) 0.145(11)
C466 0.370(14) 0.330(13) 0.314(12) -0.091(11) -0.159(12) 0.131(11)
C467 0.385(14) 0.347(13) 0.327(12) -0.090(11) -0.146(12) 0.119(11)
O468 0.396(14) 0.361(13) 0.337(12) -0.094(11) -0.146(12) 0.100(11)
C469 0.339(12) 0.250(10) 0.231(9) -0.172(8) -0.184(9) 0.131(10)
C470 0.340(13) 0.249(10) 0.237(9) -0.171(9) -0.178(10) 0.131(10)
C471 0.340(13) 0.250(11) 0.245(10) -0.171(9) -0.173(10) 0.132(10)
C472 0.339(12) 0.256(10) 0.254(10) -0.166(9) -0.173(10) 0.130(10)
C473 0.336(13) 0.250(11) 0.247(10) -0.167(9) -0.181(10) 0.135(10)
C474 0.336(12) 0.250(10) 0.240(10) -0.164(9) -0.184(10) 0.136(10)
O475 0.342(13) 0.263(11) 0.265(10) -0.163(9) -0.167(10) 0.126(10)
C476 0.346(13) 0.282(11) 0.278(11) -0.159(10) -0.165(10) 0.108(10)
C477 0.351(13) 0.298(12) 0.290(11) -0.149(10) -0.158(11) 0.101(11)
C478 0.357(14) 0.310(12) 0.302(12) -0.138(11) -0.151(11) 0.101(11)
C479 0.361(14) 0.321(13) 0.311(12) -0.131(11) -0.149(12) 0.091(11)
C480 0.372(14) 0.335(13) 0.323(13) -0.118(11) -0.146(12) 0.090(11)
C481 0.382(14) 0.347(13) 0.330(13) -0.111(11) -0.138(12) 0.091(11)
O482 0.391(14) 0.356(13) 0.341(13) -0.099(11) -0.138(12) 0.091(11)
C483 0.399(14) 0.364(13) 0.340(13) -0.097(12) -0.143(12) 0.091(11)
C484 0.395(14) 0.361(13) 0.341(13) -0.098(11) -0.141(12) 0.090(11)
C485 0.396(14) 0.366(13) 0.342(13) -0.097(12) -0.139(13) 0.092(12)
C486 0.398(15) 0.368(14) 0.342(13) -0.096(12) -0.139(13) 0.095(12)
C487 0.400(14) 0.368(13) 0.342(13) -0.096(12) -0.139(13) 0.096(12)
C488 0.399(14) 0.364(13) 0.339(13) -0.095(11) -0.143(12) 0.096(11)
C572 0.084(6) 0.161(8) 0.134(7) -0.043(7) -0.011(5) 0.016(6)
C573 0.085(6) 0.162(7) 0.129(7) -0.042(6) -0.010(6) 0.016(6)
C574 0.085(6) 0.160(7) 0.133(7) -0.046(6) -0.005(6) 0.019(6)
C592 0.113(6) 0.159(7) 0.117(6) 0.007(5) -0.055(5) -0.018(6)
C593 0.115(6) 0.164(7) 0.109(6) 0.002(6) -0.054(6) -0.017(5)
C594 0.119(6) 0.155(7) 0.116(6) -0.002(5) -0.054(6) -0.018(6)
C628 0.173(8) 0.125(7) 0.111(6) -0.038(6) -0.039(6) 0.051(7)
C629 0.177(8) 0.126(6) 0.114(6) -0.044(6) -0.034(7) 0.050(6)
C630 0.175(8) 0.131(7) 0.111(6) -0.040(6) -0.040(6) 0.046(7)
C632 0.145(7) 0.142(7) 0.119(7) -0.041(6) 0.034(6) -0.017(6)
C633 0.143(7) 0.139(6) 0.112(7) -0.045(6) 0.021(6) -0.026(6)
C634 0.146(7) 0.133(7) 0.110(6) -0.052(6) 0.024(6) -0.023(6)
C668 0.070(6) 0.161(7) 0.116(6) -0.052(6) -0.031(6) 0.017(6)
C669 0.073(6) 0.162(7) 0.117(6) -0.055(6) -0.021(5) 0.018(6)
C670 0.069(6) 0.160(7) 0.115(6) -0.063(5) -0.026(5) 0.016(6)
C672 0.105(5) 0.117(5) 0.066(4) -0.046(4) -0.001(4) 0.008(4)
C673 0.105(5) 0.118(5) 0.074(5) -0.044(4) 0.004(4) 0.005(5)
C674 0.110(5) 0.119(5) 0.077(5) -0.028(4) 0.002(5) 0.006(5)

loop_
_atom_type_symbol
_atom_type_scat_dispersion_real
_atom_type_scat_dispersion_imag
_atom_type_scat_Cromer_Mann_a1
_atom_type_scat_Cromer_Mann_b1
_atom_type_scat_Cromer_Mann_a2
_atom_type_scat_Cromer_Mann_b2
_atom_type_scat_Cromer_Mann_a3
_atom_type_scat_Cromer_Mann_b3
_atom_type_scat_Cromer_Mann_a4
_atom_type_scat_Cromer_Mann_b4
_atom_type_scat_Cromer_Mann_c
_atom_type_scat_source
C 0.0020 0.0020 2.3100 20.8439 1.0200 10.2075 1.5886 0.5687 0.8650 51.6512 0.2156
;
 International Tables Vol C 4.2.6.8 and 6.1.1.4 and 
 D. T. Cromer, J. Appl. Cryst. (1983), 16, 433.
;
H 0.0000 0.0000 0.4930 10.5109 0.3229 26.1257 0.1402 3.1424 0.0408 57.7998 0.0030
;
 International Tables Vol C 4.2.6.8 and 6.1.1.4 and 
 D. T. Cromer, J. Appl. Cryst. (1983), 16, 433.
;
N 0.0040 0.0030 12.2126 0.0057 3.1322 9.8933 2.0125 28.9975 1.1663 0.5826 -11.5290
;
 International Tables Vol C 4.2.6.8 and 6.1.1.4 and 
 D. T. Cromer, J. Appl. Cryst. (1983), 16, 433.
;
O 0.0070 0.0060 3.0485 13.2771 2.2868 5.7011 1.5463 0.3239 0.8670 32.9089 0.2508
;
 International Tables Vol C 4.2.6.8 and 6.1.1.4 and 
 D. T. Cromer, J. Appl. Cryst. (1983), 16, 433.
;
Zn 0.2340 1.3590 14.0743 3.2655 7.0318 0.2333 5.1652 10.3163 2.4100 58.7097 1.3041
;
 International Tables Vol C 4.2.6.8 and 6.1.1.4 and 
 D. T. Cromer, J. Appl. Cryst. (1983), 16, 433.
;

loop_
_geom_angle_atom_site_label_1
_geom_angle_atom_site_label_2
_geom_angle_atom_site_label_3
_geom_angle
_geom_angle_publ_flag
N101 Zn1 N106 87.9(2) yes
N101 Zn1 N111 160.9(2) yes
N106 Zn1 N111 89.4(3) yes
N101 Zn1 N116 90.2(2) yes
N106 Zn1 N116 164.6(2) yes
N111 Zn1 N116 87.4(2) yes
N101 Zn1 O301 97.1(2) yes
N106 Zn1 O301 99.5(2) yes
N111 Zn1 O301 102.0(2) yes
N116 Zn1 O301 95.9(2) yes
C2 C1 C21 109.8(6) yes
C2 C1 C41 103.3(6) yes
C21 C1 C41 113.3(6) yes
C2 C1 C61 109.6(6) yes
C21 C1 C61 109.8(6) yes
C41 C1 C61 110.8(6) yes
C1 C2 C3 174.6(9) yes
C2 C3 C4 176.4(10) yes
C3 C4 C5 179.0(10) yes
C4 C5 C6 176.3(10) yes
C5 C6 C7 179.6(10) yes
C6 C7 C8 177.6(10) yes
C7 C8 C9 177.9(10) yes
C8 C9 C10 176.3(9) yes
C9 C10 C102 116.2(7) yes
C9 C10 C120 116.7(7) yes
C102 C10 C120 127.1(7) yes
C12 C11 C110 116.5(8) yes
C12 C11 C112 116.1(9) yes
C110 C11 C112 127.2(7) yes
C11 C12 C13 172.6(11) yes
C12 C13 C14 174.1(10) yes
C13 C14 C15 175.9(13) yes
C14 C15 C16 177.1(12) yes
C15 C16 C17 178.0(11) yes
C16 C17 C18 177.5(10) yes
C17 C18 C19 176.8(10) yes
C18 C19 C20 175.2(8) yes
C19 C20 C141 107.5(6) yes
C19 C20 C161 108.9(6) yes
C141 C20 C161 108.3(6) yes
C19 C20 C181 110.3(6) yes
C141 C20 C181 110.7(6) yes
C161 C20 C181 111.1(5) yes
C1 C21 C22 119.5(7) yes
C1 C21 C26 122.8(7) yes
C22 C21 C26 117.2(8) yes
C21 C22 C23 122.6(7) yes
C21 C22 H221 118.7 no
C23 C22 H221 118.6 no
C22 C23 C24 117.3(7) yes
C22 C23 C27 118.9(7) yes
C24 C23 C27 123.8(8) yes
C23 C24 C25 122.5(8) yes
C23 C24 H241 118.7 no
C25 C24 H241 118.8 no
C24 C25 C26 118.0(8) yes
C24 C25 C31 121.8(8) yes
C26 C25 C31 120.1(8) yes
C21 C26 C25 122.3(8) yes
C21 C26 H261 118.8 no
C25 C26 H261 118.9 no
C23 C27 C28 112.5(8) yes
C23 C27 C29 107.9(8) yes
C28 C27 C29 108.4(8) yes
C23 C27 C30 110.3(7) yes
C28 C27 C30 109.3(8) yes
C29 C27 C30 108.4(9) yes
C27 C28 H281 109.7 no
C27 C28 H282 109.4 no
H281 C28 H282 109.5 no
C27 C28 H283 109.3 no
H281 C28 H283 109.5 no
H282 C28 H283 109.5 no
C27 C29 H291 109.5 no
C27 C29 H292 109.6 no
H291 C29 H292 109.5 no
C27 C29 H293 109.3 no
H291 C29 H293 109.5 no
H292 C29 H293 109.5 no
C27 C30 H301 109.5 no
C27 C30 H302 109.3 no
H301 C30 H302 109.5 no
C27 C30 H303 109.6 no
H301 C30 H303 109.5 no
H302 C30 H303 109.5 no
C25 C31 C32 111.7(9) yes
C25 C31 C33 108.8(9) yes
C32 C31 C33 109.4(11) yes
C25 C31 C34 108.6(9) yes
C32 C31 C34 109.0(11) yes
C33 C31 C34 109.4(11) yes
C31 C32 H321 109.3 no
C31 C32 H322 109.0 no
H321 C32 H322 109.5 no
C31 C32 H323 110.1 no
H321 C32 H323 109.5 no
H322 C32 H323 109.5 no
C31 C33 H331 109.4 no
C31 C33 H332 109.2 no
H331 C33 H332 109.5 no
C31 C33 H333 109.8 no
H331 C33 H333 109.5 no
H332 C33 H333 109.5 no
C31 C34 H341 109.4 no
C31 C34 H342 109.6 no
H341 C34 H342 109.5 no
C31 C34 H343 109.4 no
H341 C34 H343 109.5 no
H342 C34 H343 109.5 no
C1 C41 C42 121.1(8) yes
C1 C41 C46 119.7(7) yes
C42 C41 C46 119.2(8) yes
C41 C42 C43 120.5(8) yes
C41 C42 H421 119.7 no
C43 C42 H421 119.7 no
C42 C43 C44 118.0(8) yes
C42 C43 C47 117.0(9) yes
C44 C43 C47 124.9(9) yes
C43 C44 C45 122.3(9) yes
C43 C44 H441 118.8 no
C45 C44 H441 118.9 no
C44 C45 C46 117.5(9) yes
C44 C45 C51 119.6(9) yes
C46 C45 C51 122.8(9) yes
C45 C46 C41 122.4(8) yes
C45 C46 H461 118.9 no
C41 C46 H461 118.7 no
C43 C47 C48 109.9(8) yes
C43 C47 C49 108.6(7) yes
C48 C47 C49 111.7(9) yes
C43 C47 C50 109.8(9) yes
C48 C47 C50 107.6(8) yes
C49 C47 C50 109.2(9) yes
C47 C48 H481 109.2 no
C47 C48 H482 109.1 no
H481 C48 H482 109.5 no
C47 C48 H483 110.1 no
H481 C48 H483 109.5 no
H482 C48 H483 109.5 no
C47 C49 H491 109.6 no
C47 C49 H492 109.4 no
H491 C49 H492 109.5 no
C47 C49 H493 109.4 no
H491 C49 H493 109.5 no
H492 C49 H493 109.5 no
C47 C50 H501 109.4 no
C47 C50 H502 109.4 no
H501 C50 H502 109.5 no
C47 C50 H503 109.6 no
H501 C50 H503 109.5 no
H502 C50 H503 109.5 no
C45 C51 C52 105.8(12) yes
C45 C51 C53 110.1(10) yes
C52 C51 C53 109.9(12) yes
C45 C51 C54 113.4(9) yes
C52 C51 C54 104.8(11) yes
C53 C51 C54 112.4(13) yes
C51 C52 H521 109.3 no
C51 C52 H522 109.8 no
H521 C52 H522 109.5 no
C51 C52 H523 109.4 no
H521 C52 H523 109.5 no
H522 C52 H523 109.5 no
C51 C53 H531 109.5 no
C51 C53 H532 109.8 no
H531 C53 H532 109.5 no
C51 C53 H533 109.1 no
H531 C53 H533 109.5 no
H532 C53 H533 109.5 no
C51 C54 H541 109.7 no
C51 C54 H542 109.4 no
H541 C54 H542 109.5 no
C51 C54 H543 109.4 no
H541 C54 H543 109.5 no
H542 C54 H543 109.5 no
C1 C61 C62 119.6(6) yes
C1 C61 C66 121.0(6) yes
C62 C61 C66 119.4(7) yes
C61 C62 C63 122.1(8) yes
C61 C62 H621 119.1 no
C63 C62 H621 118.8 no
C62 C63 C64 116.5(8) yes
C62 C63 C67 118.9(8) yes
C64 C63 C67 124.6(8) yes
C63 C64 C65 122.9(8) yes
C63 C64 H641 118.3 no
C65 C64 H641 118.9 no
C64 C65 C66 118.6(7) yes
C64 C65 C71 120.5(6) yes
C66 C65 C71 120.9(6) yes
C65 C66 C61 120.5(7) yes
C65 C66 H661 119.8 no
C61 C66 H661 119.7 no
C63 C67 C68 109.6(10) yes
C63 C67 C69 108.3(10) yes
C68 C67 C69 111.3(11) yes
C63 C67 C70 111.0(9) yes
C68 C67 C70 108.4(10) yes
C69 C67 C70 108.2(11) yes
C67 C68 H681 109.6 no
C67 C68 H682 109.5 no
H681 C68 H682 109.5 no
C67 C68 H683 109.3 no
H681 C68 H683 109.5 no
H682 C68 H683 109.5 no
C67 C69 H691 109.2 no
C67 C69 H692 109.3 no
H691 C69 H692 109.5 no
C67 C69 H693 109.8 no
H691 C69 H693 109.5 no
H692 C69 H693 109.5 no
C67 C70 H701 109.6 no
C67 C70 H702 109.7 no
H701 C70 H702 109.5 no
C67 C70 H703 109.0 no
H701 C70 H703 109.5 no
H702 C70 H703 109.5 no
C65 C71 C72 110.42(5) yes
C65 C71 C73 110.41(5) yes
C72 C71 C73 108.51(5) yes
C65 C71 C74 110.43(5) yes
C72 C71 C74 108.51(5) yes
C73 C71 C74 108.50(5) yes
C65 C71 C572 110.42(5) yes
C65 C71 C573 110.43(5) yes
C572 C71 C573 108.51(5) yes
C65 C71 C574 110.42(5) yes
C572 C71 C574 108.50(5) yes
C573 C71 C574 108.50(5) yes
C71 C72 H721 109.7 no
C71 C72 H722 108.7 no
H721 C72 H722 109.5 no
C71 C72 H723 110.1 no
H721 C72 H723 109.5 no
H722 C72 H723 109.5 no
C71 C73 H731 109.4 no
C71 C73 H732 110.1 no
H731 C73 H732 109.5 no
C71 C73 H733 108.9 no
H731 C73 H733 109.5 no
H732 C73 H733 109.5 no
C71 C74 H741 109.7 no
C71 C74 H742 109.9 no
H741 C74 H742 109.5 no
C71 C74 H743 108.8 no
H741 C74 H743 109.5 no
H742 C74 H743 109.5 no
C82 C81 C86 117.9(8) yes
C82 C81 C95 121.8(8) yes
C86 C81 C95 120.0(7) yes
C81 C82 C83 123.7(9) yes
C81 C82 H821 118.3 no
C83 C82 H821 118.1 no
C82 C83 C84 115.8(8) yes
C82 C83 C87 121.2(10) yes
C84 C83 C87 122.9(9) yes
C83 C84 C85 123.7(9) yes
C83 C84 H841 118.0 no
C85 C84 H841 118.3 no
C84 C85 C86 117.5(7) yes
C84 C85 C91 124.5(6) yes
C86 C85 C91 118.0(6) yes
C81 C86 C85 121.3(7) yes
C81 C86 H861 119.4 no
C85 C86 H861 119.2 no
C83 C87 C88 112.5(9) yes
C83 C87 C89 105.0(9) yes
C88 C87 C89 104.8(11) yes
C83 C87 C90 111.2(10) yes
C88 C87 C90 114.0(12) yes
C89 C87 C90 108.7(12) yes
C87 C88 H881 109.2 no
C87 C88 H882 109.9 no
H881 C88 H882 109.5 no
C87 C88 H883 109.3 no
H881 C88 H883 109.5 no
H882 C88 H883 109.5 no
C87 C89 H891 109.4 no
C87 C89 H892 109.3 no
H891 C89 H892 109.5 no
C87 C89 H893 109.7 no
H891 C89 H893 109.5 no
H892 C89 H893 109.5 no
C87 C90 H901 109.3 no
C87 C90 H902 109.8 no
H901 C90 H902 109.5 no
C87 C90 H903 109.4 no
H901 C90 H903 109.5 no
H902 C90 H903 109.5 no
C85 C91 C92 110.42(5) yes
C85 C91 C93 110.44(5) yes
C92 C91 C93 108.51(5) yes
C85 C91 C94 110.40(5) yes
C92 C91 C94 108.50(5) yes
C93 C91 C94 108.51(5) yes
C85 C91 C592 110.44(5) yes
C85 C91 C593 110.41(5) yes
C592 C91 C593 108.50(5) yes
C85 C91 C594 110.42(5) yes
C592 C91 C594 108.52(5) yes
C593 C91 C594 108.49(5) yes
C91 C92 H921 109.5 no
C91 C92 H922 109.1 no
H921 C92 H922 109.5 no
C91 C92 H923 109.8 no
H921 C92 H923 109.5 no
H922 C92 H923 109.5 no
C91 C93 H931 109.6 no
C91 C93 H932 109.7 no
H931 C93 H932 109.5 no
C91 C93 H933 109.0 no
H931 C93 H933 109.5 no
H932 C93 H933 109.5 no
C91 C94 H941 109.6 no
C91 C94 H942 109.1 no
H941 C94 H942 109.5 no
C91 C94 H943 109.7 no
H941 C94 H943 109.5 no
H942 C94 H943 109.5 no
C81 C95 C105 116.2(8) yes
C81 C95 C107 115.9(7) yes
C105 C95 C107 127.9(8) yes
C115 C96 C117 127.4(7) yes
C115 C96 C121 116.9(7) yes
C117 C96 C121 115.6(6) yes
Zn1 N101 C102 126.5(5) yes
Zn1 N101 C105 126.8(5) yes
C102 N101 C105 106.1(6) yes
C10 C102 N101 123.9(7) yes
C10 C102 C103 124.1(7) yes
N101 C102 C103 112.0(7) yes
C102 C103 C104 106.6(7) yes
C102 C103 H1031 126.7 no
C104 C103 H1031 126.7 no
C103 C104 C105 105.5(8) yes
C103 C104 H1041 127.3 no
C105 C104 H1041 127.3 no
C104 C105 N101 109.8(7) yes
C104 C105 C95 126.2(8) yes
N101 C105 C95 124.0(8) yes
Zn1 N106 C107 126.7(5) yes
Zn1 N106 C110 126.2(6) yes
C107 N106 C110 106.7(7) yes
N106 C107 C95 124.6(7) yes
N106 C107 C108 107.6(8) yes
C95 C107 C108 127.7(9) yes
C107 C108 C109 109.2(9) yes
C107 C108 H1081 125.4 no
C109 C108 H1081 125.4 no
C108 C109 C110 106.8(8) yes
C108 C109 H1091 126.6 no
C110 C109 H1091 126.6 no
C109 C110 C11 124.7(8) yes
C109 C110 N106 109.8(9) yes
C11 C110 N106 125.5(7) yes
Zn1 N111 C112 126.3(6) yes
Zn1 N111 C115 127.3(5) yes
C112 N111 C115 105.2(7) yes
C11 C112 N111 123.7(8) yes
C11 C112 C113 125.1(7) yes
N111 C112 C113 111.2(7) yes
C112 C113 C114 107.8(7) yes
C112 C113 H1131 126.0 no
C114 C113 H1131 126.1 no
C113 C114 C115 105.2(8) yes
C113 C114 H1141 127.4 no
C115 C114 H1141 127.3 no
C114 C115 N111 110.3(6) yes
C114 C115 C96 126.2(8) yes
N111 C115 C96 123.5(7) yes
Zn1 N116 C117 127.7(4) yes
Zn1 N116 C120 126.1(5) yes
C117 N116 C120 105.5(5) yes
C96 C117 N116 123.4(6) yes
C96 C117 C118 127.6(7) yes
N116 C117 C118 108.9(6) yes
C117 C118 C119 107.7(7) yes
C117 C118 H1181 126.1 no
C119 C118 H1181 126.2 no
C118 C119 C120 108.0(7) yes
C118 C119 H1191 126.0 no
C120 C119 H1191 126.0 no
C119 C120 C10 125.2(7) yes
C119 C120 N116 109.9(7) yes
C10 C120 N116 124.9(6) yes
C96 C121 C122 123.7(8) yes
C96 C121 C126 117.4(8) yes
C122 C121 C126 118.8(8) yes
C121 C122 C123 122.6(8) yes
C121 C122 H1221 118.8 no
C123 C122 H1221 118.6 no
C122 C123 C124 115.1(7) yes
C122 C123 C127 120.3(7) yes
C124 C123 C127 124.6(7) yes
C123 C124 C125 126.9(9) yes
C123 C124 H1241 116.4 no
C125 C124 H1241 116.7 no
C124 C125 C126 115.4(7) yes
C124 C125 C131 123.4(7) yes
C126 C125 C131 121.0(7) yes
C121 C126 C125 121.2(8) yes
C121 C126 H1261 119.4 no
C125 C126 H1261 119.4 no
C123 C127 C128 110.41(5) yes
C123 C127 C129 110.41(5) yes
C128 C127 C129 108.50(5) yes
C123 C127 C130 110.43(5) yes
C128 C127 C130 108.50(5) yes
C129 C127 C130 108.51(5) yes
C123 C127 C628 110.43(5) yes
C123 C127 C629 110.41(5) yes
C628 C127 C629 108.50(5) yes
C123 C127 C630 110.42(5) yes
C628 C127 C630 108.51(5) yes
C629 C127 C630 108.50(5) yes
C127 C128 H1281 109.6 no
C127 C128 H1282 109.8 no
H1281 C128 H1282 109.5 no
C127 C128 H1283 109.0 no
H1281 C128 H1283 109.5 no
H1282 C128 H1283 109.5 no
C127 C129 H1291 109.4 no
C127 C129 H1292 109.8 no
H1291 C129 H1292 109.5 no
C127 C129 H1293 109.2 no
H1291 C129 H1293 109.5 no
H1292 C129 H1293 109.5 no
C127 C130 H1301 109.8 no
C127 C130 H1302 109.0 no
H1301 C130 H1302 109.5 no
C127 C130 H1303 109.6 no
H1301 C130 H1303 109.5 no
H1302 C130 H1303 109.5 no
C125 C131 C132 110.41(5) yes
C125 C131 C133 110.43(5) yes
C132 C131 C133 108.50(5) yes
C125 C131 C134 110.43(5) yes
C132 C131 C134 108.50(5) yes
C133 C131 C134 108.52(5) yes
C125 C131 C632 110.44(5) yes
C125 C131 C633 110.42(5) yes
C632 C131 C633 108.51(5) yes
C125 C131 C634 110.40(5) yes
C632 C131 C634 108.50(5) yes
C633 C131 C634 108.50(5) yes
C131 C132 H1321 109.6 no
C131 C132 H1322 109.6 no
H1321 C132 H1322 109.5 no
C131 C132 H1323 109.1 no
H1321 C132 H1323 109.5 no
H1322 C132 H1323 109.5 no
C131 C133 H1331 109.6 no
C131 C133 H1332 109.1 no
H1331 C133 H1332 109.5 no
C131 C133 H1333 109.7 no
H1331 C133 H1333 109.5 no
H1332 C133 H1333 109.5 no
C131 C134 H1341 109.5 no
C131 C134 H1342 109.7 no
H1341 C134 H1342 109.5 no
C131 C134 H1343 109.2 no
H1341 C134 H1343 109.5 no
H1342 C134 H1343 109.5 no
C20 C141 C142 117.8(7) yes
C20 C141 C146 123.1(7) yes
C142 C141 C146 119.1(8) yes
C141 C142 C143 120.4(8) yes
C141 C142 H1421 119.8 no
C143 C142 H1421 119.8 no
C142 C143 C144 119.3(7) yes
C142 C143 C147 119.8(8) yes
C144 C143 C147 120.9(8) yes
C143 C144 C145 121.4(8) yes
C143 C144 H1441 119.4 no
C145 C144 H1441 119.2 no
C144 C145 C146 117.1(8) yes
C144 C145 C151 124.7(9) yes
C146 C145 C151 118.2(8) yes
C145 C146 C141 122.7(8) yes
C145 C146 H1461 118.7 no
C141 C146 H1461 118.6 no
C143 C147 C148 109.6(7) yes
C143 C147 C149 109.2(7) yes
C148 C147 C149 107.4(8) yes
C143 C147 C150 114.6(8) yes
C148 C147 C150 107.5(9) yes
C149 C147 C150 108.3(8) yes
C147 C148 H1481 109.4 no
C147 C148 H1482 109.5 no
H1481 C148 H1482 109.5 no
C147 C148 H1483 109.5 no
H1481 C148 H1483 109.5 no
H1482 C148 H1483 109.5 no
C147 C149 H1491 109.5 no
C147 C149 H1492 109.4 no
H1491 C149 H1492 109.5 no
C147 C149 H1493 109.5 no
H1491 C149 H1493 109.5 no
H1492 C149 H1493 109.5 no
C147 C150 H1501 109.5 no
C147 C150 H1502 109.4 no
H1501 C150 H1502 109.5 no
C147 C150 H1503 109.5 no
H1501 C150 H1503 109.5 no
H1502 C150 H1503 109.5 no
C145 C151 C152 108.0(8) yes
C145 C151 C153 112.3(9) yes
C152 C151 C153 109.6(9) yes
C145 C151 C154 109.5(8) yes
C152 C151 C154 111.8(9) yes
C153 C151 C154 105.7(11) yes
C151 C152 H1521 109.4 no
C151 C152 H1522 109.2 no
H1521 C152 H1522 109.5 no
C151 C152 H1523 109.7 no
H1521 C152 H1523 109.5 no
H1522 C152 H1523 109.5 no
C151 C153 H1531 109.2 no
C151 C153 H1532 109.0 no
H1531 C153 H1532 109.5 no
C151 C153 H1533 110.2 no
H1531 C153 H1533 109.5 no
H1532 C153 H1533 109.5 no
C151 C154 H1541 109.3 no
C151 C154 H1542 109.6 no
H1541 C154 H1542 109.5 no
C151 C154 H1543 109.6 no
H1541 C154 H1543 109.5 no
H1542 C154 H1543 109.5 no
C20 C161 C162 120.4(6) yes
C20 C161 C166 120.4(6) yes
C162 C161 C166 119.0(7) yes
C161 C162 C163 122.3(6) yes
C161 C162 H1621 118.9 no
C163 C162 H1621 118.8 no
C162 C163 C164 117.5(6) yes
C162 C163 C167 122.8(5) yes
C164 C163 C167 119.7(5) yes
C163 C164 C165 122.7(6) yes
C163 C164 H1641 118.6 no
C165 C164 H1641 118.7 no
C164 C165 C166 118.0(5) yes
C164 C165 C171 122.8(5) yes
C166 C165 C171 119.2(5) yes
C161 C166 C165 120.2(6) yes
C161 C166 H1661 120.0 no
C165 C166 H1661 119.8 no
C163 C167 C168 110.45(5) yes
C163 C167 C169 110.40(5) yes
C168 C167 C169 108.49(5) yes
C163 C167 C170 110.42(5) yes
C168 C167 C170 108.52(5) yes
C169 C167 C170 108.50(5) yes
C163 C167 C668 110.42(5) yes
C163 C167 C669 110.44(5) yes
C668 C167 C669 108.52(5) yes
C163 C167 C670 110.40(5) yes
C668 C167 C670 108.50(5) yes
C669 C167 C670 108.50(5) yes
C167 C168 H1681 109.5 no
C167 C168 H1682 110.1 no
H1681 C168 H1682 109.5 no
C167 C168 H1683 108.8 no
H1681 C168 H1683 109.5 no
H1682 C168 H1683 109.5 no
C167 C169 H1691 109.6 no
C167 C169 H1692 110.0 no
H1691 C169 H1692 109.5 no
C167 C169 H1693 108.8 no
H1691 C169 H1693 109.5 no
H1692 C169 H1693 109.5 no
C167 C170 H1701 109.7 no
C167 C170 H1702 108.7 no
H1701 C170 H1702 109.5 no
C167 C170 H1703 110.1 no
H1701 C170 H1703 109.5 no
H1702 C170 H1703 109.5 no
C165 C171 C172 110.42(5) yes
C165 C171 C173 110.43(5) yes
C172 C171 C173 108.51(5) yes
C165 C171 C174 110.43(5) yes
C172 C171 C174 108.49(5) yes
C173 C171 C174 108.50(5) yes
C165 C171 C672 110.42(5) yes
C165 C171 C673 110.44(5) yes
C672 C171 C673 108.51(5) yes
C165 C171 C674 110.40(5) yes
C672 C171 C674 108.52(5) yes
C673 C171 C674 108.50(5) yes
C171 C172 H1721 109.7 no
C171 C172 H1722 109.0 no
H1721 C172 H1722 109.5 no
C171 C172 H1723 109.7 no
H1721 C172 H1723 109.5 no
H1722 C172 H1723 109.5 no
C171 C173 H1731 109.4 no
C171 C173 H1732 109.3 no
H1731 C173 H1732 109.5 no
C171 C173 H1733 109.8 no
H1731 C173 H1733 109.5 no
H1732 C173 H1733 109.5 no
C171 C174 H1741 109.7 no
C171 C174 H1742 109.5 no
H1741 C174 H1742 109.5 no
C171 C174 H1743 109.1 no
H1741 C174 H1743 109.5 no
H1742 C174 H1743 109.5 no
C20 C181 C182 121.5(7) yes
C20 C181 C186 119.1(7) yes
C182 C181 C186 119.3(7) yes
C181 C182 C183 121.6(8) yes
C181 C182 H1821 119.2 no
C183 C182 H1821 119.1 no
C182 C183 C184 118.2(7) yes
C182 C183 C187 118.7(7) yes
C184 C183 C187 123.1(6) yes
C183 C184 C185 122.9(7) yes
C183 C184 H1841 118.7 no
C185 C184 H1841 118.4 no
C184 C185 C186 116.7(8) yes
C184 C185 C191 120.6(7) yes
C186 C185 C191 122.7(7) yes
C181 C186 C185 121.2(7) yes
C181 C186 H1861 119.6 no
C185 C186 H1861 119.2 no
C183 C187 C188 109.1(6) yes
C183 C187 C189 108.3(6) yes
C188 C187 C189 109.8(8) yes
C183 C187 C190 112.7(7) yes
C188 C187 C190 109.4(7) yes
C189 C187 C190 107.5(6) yes
C187 C188 H1881 109.4 no
C187 C188 H1882 109.4 no
H1881 C188 H1882 109.5 no
C187 C188 H1883 109.7 no
H1881 C188 H1883 109.5 no
H1882 C188 H1883 109.5 no
C187 C189 H1891 109.6 no
C187 C189 H1892 109.3 no
H1891 C189 H1892 109.5 no
C187 C189 H1893 109.6 no
H1891 C189 H1893 109.5 no
H1892 C189 H1893 109.5 no
C187 C190 H1901 109.6 no
C187 C190 H1902 109.4 no
H1901 C190 H1902 109.5 no
C187 C190 H1903 109.4 no
H1901 C190 H1903 109.5 no
H1902 C190 H1903 109.5 no
C185 C191 C192 106.8(9) yes
C185 C191 C193 110.1(8) yes
C192 C191 C193 110.1(9) yes
C185 C191 C194 112.8(7) yes
C192 C191 C194 109.2(10) yes
C193 C191 C194 107.8(9) yes
C191 C192 H1921 109.4 no
C191 C192 H1922 109.4 no
H1921 C192 H1922 109.5 no
C191 C192 H1923 109.7 no
H1921 C192 H1923 109.5 no
H1922 C192 H1923 109.5 no
C191 C193 H1931 109.9 no
C191 C193 H1932 109.1 no
H1931 C193 H1932 109.5 no
C191 C193 H1933 109.3 no
H1931 C193 H1933 109.5 no
H1932 C193 H1933 109.5 no
C191 C194 H1941 109.7 no
C191 C194 H1942 109.4 no
H1941 C194 H1942 109.5 no
C191 C194 H1943 109.4 no
H1941 C194 H1943 109.5 no
H1942 C194 H1943 109.5 no
N242 C241 C246 121.62(5) yes
N242 C241 C254 118.78(5) yes
C246 C241 C254 119.59(5) yes
C241 N242 C243 119.23(6) yes
N242 C243 C244 121.29(6) yes
N242 C243 C255 113.37(18) yes
C244 C243 C255 125.2(2) yes
C243 C244 C245 119.62(6) yes
C243 C244 H2441 120.0 no
C245 C244 H2441 120.4 no
C244 C245 C246 120.95(6) yes
C244 C245 H2451 119.5 no
C246 C245 H2451 119.5 no
C241 C246 C245 117.23(5) yes
C241 C246 C247 119.15(5) yes
C245 C246 C247 123.60(5) yes
C246 C247 C248 121.27(6) yes
C246 C247 H2471 119.3 no
C248 C247 H2471 119.4 no
C247 C248 C249 121.26(6) yes
C247 C248 H2481 119.4 no
C249 C248 H2481 119.3 no
C248 C249 C250 123.62(5) yes
C248 C249 C254 119.13(5) yes
C250 C249 C254 117.25(5) yes
C249 C250 C251 120.96(6) yes
C249 C250 H2501 119.6 no
C251 C250 H2501 119.5 no
C250 C251 C252 119.61(6) yes
C250 C251 H2511 120.4 no
C252 C251 H2511 120.0 no
C251 C252 N253 121.29(6) yes
C251 C252 C269 126.1(3) yes
N253 C252 C269 112.4(3) yes
C252 N253 C254 119.24(6) yes
C241 C254 C249 119.58(5) yes
C241 C254 N253 118.79(5) yes
C249 C254 N253 121.63(5) yes
C243 C255 C256 119.78(5) yes
C243 C255 C260 119.75(5) yes
C256 C255 C260 120.45(5) yes
C255 C256 C257 120.85(6) yes
C255 C256 H2561 119.4 no
C257 C256 H2561 119.7 no
C256 C257 C258 118.06(6) yes
C256 C257 H2571 121.0 no
C258 C257 H2571 120.9 no
C257 C258 C259 121.62(5) yes
C257 C258 O261 119.22(5) yes
C259 C258 O261 119.13(5) yes
C258 C259 C260 118.12(6) yes
C258 C259 H2591 120.8 no
C260 C259 H2591 121.0 no
C259 C260 C255 120.90(6) yes
C259 C260 H2601 119.7 no
C255 C260 H2601 119.4 no
C258 O261 C262 120.54(7) yes
O261 C262 C263 115.29(7) yes
O261 C262 H2621 108.6 no
C263 C262 H2621 108.8 no
O261 C262 H2622 107.4 no
C263 C262 H2622 107.2 no
H2621 C262 H2622 109.5 no
C262 C263 C264 109.500(10) yes
C262 C263 H2631 108.6 no
C264 C263 H2631 109.5 no
C262 C263 H2632 110.3 no
C264 C263 H2632 109.5 no
H2631 C263 H2632 109.5 no
C263 C264 C265 109.501(10) yes
C263 C264 H2641 109.4 no
C265 C264 H2641 109.8 no
C263 C264 H2642 109.5 no
C265 C264 H2642 109.1 no
H2641 C264 H2642 109.5 no
C264 C265 C266 109.500(10) yes
C264 C265 H2651 109.1 no
C266 C265 H2651 109.2 no
C264 C265 H2652 109.8 no
C266 C265 H2652 109.7 no
H2651 C265 H2652 109.5 no
C265 C266 C267 109.501(10) yes
C265 C266 H2661 109.6 no
C267 C266 H2661 109.3 no
C265 C266 H2662 109.2 no
C267 C266 H2662 109.7 no
H2661 C266 H2662 109.5 no
C266 C267 O268 115.20(7) yes
C266 C267 H2671 107.9 no
O268 C267 H2671 107.9 no
C266 C267 H2672 108.0 no
O268 C267 H2672 108.3 no
H2671 C267 H2672 109.5 no
C267 O268 C288 120.69(7) yes
C252 C269 C270 119.75(6) yes
C252 C269 C274 119.80(6) yes
C270 C269 C274 120.42(5) yes
C269 C270 C271 120.91(6) yes
C269 C270 H2701 119.4 no
C271 C270 H2701 119.7 no
C270 C271 C272 118.14(6) yes
C270 C271 H2711 121.0 no
C272 C271 H2711 120.9 no
C271 C272 C273 121.54(6) yes
C271 C272 O275 119.06(6) yes
C273 C272 O275 119.21(6) yes
C272 C273 C274 117.99(6) yes
C272 C273 H2731 120.9 no
C274 C273 H2731 121.1 no
C273 C274 C269 120.78(6) yes
C273 C274 H2741 119.7 no
C269 C274 H2741 119.5 no
C272 O275 C276 120.72(7) yes
O275 C276 C277 115.18(7) yes
O275 C276 H2761 108.3 no
C277 C276 H2761 107.9 no
O275 C276 H2762 107.8 no
C277 C276 H2762 108.1 no
H2761 C276 H2762 109.5 no
C276 C277 C278 109.501(10) yes
C276 C277 H2771 109.7 no
C278 C277 H2771 109.6 no
C276 C277 H2772 109.2 no
C278 C277 H2772 109.3 no
H2771 C277 H2772 109.5 no
C277 C278 C279 109.500(10) yes
C277 C278 H2781 109.3 no
C279 C278 H2781 109.6 no
C277 C278 H2782 109.6 no
C279 C278 H2782 109.4 no
H2781 C278 H2782 109.5 no
C278 C279 C280 109.502(10) yes
C278 C279 H2791 109.4 no
C280 C279 H2791 109.3 no
C278 C279 H2792 109.6 no
C280 C279 H2792 109.6 no
H2791 C279 H2792 109.5 no
C279 C280 C281 109.500(10) yes
C279 C280 H2801 109.6 no
C281 C280 H2801 109.1 no
C279 C280 H2802 109.3 no
C281 C280 H2802 109.8 no
H2801 C280 H2802 109.5 no
C280 C281 O282 115.27(7) yes
C280 C281 H2811 108.3 no
O282 C281 H2811 108.2 no
C280 C281 H2812 107.7 no
O282 C281 H2812 107.8 no
H2811 C281 H2812 109.5 no
C281 O282 C284 120.63(7) yes
C284 C283 C288 119.99(6) yes
C284 C283 H2831 120.0 no
C288 C283 H2831 120.0 no
C283 C284 O282 124.40(5) yes
C283 C284 C285 120.01(5) yes
O282 C284 C285 115.59(5) yes
C284 C285 C286 120.00(6) yes
C284 C285 H2851 120.0 no
C286 C285 H2851 120.0 no
C285 C286 C287 120.00(6) yes
C285 C286 H2861 120.0 no
C287 C286 H2861 120.0 no
C286 C287 C288 119.99(6) yes
C286 C287 H2871 120.0 no
C288 C287 H2871 120.0 no
C287 C288 C283 120.00(5) yes
C287 C288 O268 115.58(5) yes
C283 C288 O268 124.43(5) yes
Zn1 O301 C302 120.3(8) yes
Zn1 O301 H3011 116.7 no
C302 O301 H3011 123.0 no
O301 C302 H3021 109.7 no
O301 C302 H3022 108.0 no
H3021 C302 H3022 109.5 no
O301 C302 H3023 110.7 no
H3021 C302 H3023 109.5 no
H3022 C302 H3023 109.5 no
C304 O303 H3031 122.3 no
O303 C304 H3041 109.7 no
O303 C304 H3042 108.4 no
H3041 C304 H3042 109.5 no
O303 C304 H3043 110.3 no
H3041 C304 H3043 109.5 no
H3042 C304 H3043 109.5 no
C306 O305 H3051 104.0 no
O305 C306 H3061 109.9 no
O305 C306 H3062 109.3 no
H3061 C306 H3062 109.5 no
O305 C306 H3063 109.2 no
H3061 C306 H3063 109.5 no
H3062 C306 H3063 109.5 no
C308 O307 H3071 85.7 no
O307 C308 H3081 109.5 no
O307 C308 H3082 109.0 no
H3081 C308 H3082 109.5 no
O307 C308 H3083 109.9 no
H3081 C308 H3083 109.5 no
H3082 C308 H3083 109.5 no
C310 O309 H3091 120.1 no
O309 C310 H3101 110.9 no
O309 C310 H3102 106.6 no
H3101 C310 H3102 109.5 no
O309 C310 H3103 110.8 no
H3101 C310 H3103 109.5 no
H3102 C310 H3103 109.5 no
C312 O311 H3111 89.8 no
O311 C312 H3121 109.9 no
O311 C312 H3122 110.8 no
H3121 C312 H3122 109.5 no
O311 C312 H3123 107.6 no
H3121 C312 H3123 109.5 no
H3122 C312 H3123 109.5 no
N342 C341 C346 121.62(5) yes
N342 C341 C354 118.80(5) yes
C346 C341 C354 119.58(5) yes
C341 N342 C343 119.23(6) yes
N342 C343 C344 121.30(6) yes
N342 C343 C355 117.7(3) yes
C344 C343 C355 121.0(3) yes
C343 C344 C345 119.63(6) yes
C343 C344 H3441 120.0 no
C345 C344 H3441 120.3 no
C344 C345 C346 120.95(6) yes
C344 C345 H3451 119.5 no
C346 C345 H3451 119.5 no
C341 C346 C345 117.24(5) yes
C341 C346 C347 119.15(5) yes
C345 C346 C347 123.61(5) yes
C346 C347 C348 121.28(6) yes
C346 C347 H3471 119.3 no
C348 C347 H3471 119.4 no
C347 C348 C349 121.27(6) yes
C347 C348 H3481 119.5 no
C349 C348 H3481 119.3 no
C348 C349 C350 123.60(5) yes
C348 C349 C354 119.14(5) yes
C350 C349 C354 117.25(5) yes
C349 C350 C351 120.97(6) yes
C349 C350 H3501 119.6 no
C351 C350 H3501 119.4 no
C350 C351 C352 119.62(6) yes
C350 C351 H3511 120.4 no
C352 C351 H3511 120.0 no
C351 C352 N353 121.29(6) yes
C351 C352 C369 122.2(3) yes
N353 C352 C369 116.2(4) yes
C352 N353 C354 119.23(6) yes
C341 C354 C349 119.58(5) yes
C341 C354 N353 118.80(5) yes
C349 C354 N353 121.62(5) yes
C343 C355 C356 119.77(5) yes
C343 C355 C360 119.76(5) yes
C356 C355 C360 120.45(5) yes
C355 C356 C357 120.86(6) yes
C355 C356 H3561 119.5 no
C357 C356 H3561 119.6 no
C356 C357 C358 118.09(6) yes
C356 C357 H3571 121.1 no
C358 C357 H3571 120.8 no
C357 C358 C359 121.62(5) yes
C357 C358 O361 119.19(5) yes
C359 C358 O361 119.19(5) yes
C358 C359 C360 118.09(6) yes
C358 C359 H3591 120.9 no
C360 C359 H3591 121.0 no
C359 C360 C355 120.87(6) yes
C359 C360 H3601 119.8 no
C355 C360 H3601 119.3 no
C358 O361 C362 120.65(7) yes
O361 C362 C363 115.23(7) yes
O361 C362 H3621 107.1 no
C363 C362 H3621 111.4 no
O361 C362 H3622 108.6 no
C363 C362 H3622 105.0 no
H3621 C362 H3622 109.5 no
C362 C363 C364 109.500(10) yes
C362 C363 H3631 110.4 no
C364 C363 H3631 110.7 no
C362 C363 H3632 105.9 no
C364 C363 H3632 110.8 no
H3631 C363 H3632 109.5 no
C363 C364 C365 109.500(10) yes
C363 C364 H3641 108.1 no
C365 C364 H3641 104.1 no
C363 C364 H3642 112.1 no
C365 C364 H3642 113.2 no
H3641 C364 H3642 109.5 no
C364 C365 C366 109.500(10) yes
C364 C365 H3651 104.8 no
C366 C365 H3651 105.2 no
C364 C365 H3652 114.4 no
C366 C365 H3652 112.9 no
H3651 C365 H3652 109.5 no
C365 C366 C367 109.500(10) yes
C365 C366 H3661 113.7 no
C367 C366 H3661 110.1 no
C365 C366 H3662 106.0 no
C367 C366 H3662 107.8 no
H3661 C366 H3662 109.5 no
C366 C367 O368 115.23(7) yes
C366 C367 H3671 106.5 no
O368 C367 H3671 104.5 no
C366 C367 H3672 108.6 no
O368 C367 H3672 112.3 no
H3671 C367 H3672 109.5 no
C367 O368 C388 120.64(7) yes
C352 C369 C370 119.74(6) yes
C352 C369 C374 119.76(6) yes
C370 C369 C374 120.42(6) yes
C369 C370 C371 120.86(6) yes
C369 C370 H3701 119.5 no
C371 C370 H3701 119.7 no
C370 C371 C372 118.08(6) yes
C370 C371 H3711 121.1 no
C372 C371 H3711 120.8 no
C371 C372 C373 121.58(6) yes
C371 C372 O375 119.16(6) yes
C373 C372 O375 119.18(6) yes
C372 C373 C374 118.05(6) yes
C372 C373 H3731 120.9 no
C374 C373 H3731 121.0 no
C373 C374 C369 120.84(6) yes
C373 C374 H3741 119.7 no
C369 C374 H3741 119.4 no
C372 O375 C376 120.65(7) yes
O375 C376 C377 115.23(7) yes
O375 C376 H3761 108.7 no
C377 C376 H3761 108.5 no
O375 C376 H3762 108.0 no
C377 C376 H3762 106.8 no
H3761 C376 H3762 109.5 no
C376 C377 C378 109.500(10) yes
C376 C377 H3771 108.4 no
C378 C377 H3771 110.1 no
C376 C377 H3772 110.6 no
C378 C377 H3772 108.8 no
H3771 C377 H3772 109.5 no
C377 C378 C379 109.500(10) yes
C377 C378 H3781 108.7 no
C379 C378 H3781 107.2 no
C377 C378 H3782 109.9 no
C379 C378 H3782 112.0 no
H3781 C378 H3782 109.5 no
C378 C379 C380 109.500(10) yes
C378 C379 H3791 112.2 no
C380 C379 H3791 109.5 no
C378 C379 H3792 107.7 no
C380 C379 H3792 108.4 no
H3791 C379 H3792 109.5 no
C379 C380 C381 109.500(10) yes
C379 C380 H3801 109.3 no
C381 C380 H3801 108.4 no
C379 C380 H3802 110.6 no
C381 C380 H3802 109.6 no
H3801 C380 H3802 109.5 no
C380 C381 O382 115.23(7) yes
C380 C381 H3811 109.0 no
O382 C381 H3811 106.5 no
C380 C381 H3812 107.0 no
O382 C381 H3812 109.5 no
H3811 C381 H3812 109.5 no
C381 O382 C384 120.64(7) yes
C384 C383 C388 120.00(3) yes
C384 C383 H3831 120.5 no
C388 C383 H3831 119.5 no
C383 C384 O382 124.40(5) yes
C383 C384 C385 120.00(3) yes
O382 C384 C385 115.59(5) yes
C384 C385 C386 120.00(3) yes
C384 C385 H3851 119.5 no
C386 C385 H3851 120.5 no
C385 C386 C387 120.00(3) yes
C385 C386 H3861 119.5 no
C387 C386 H3861 120.5 no
C386 C387 C388 120.00(3) yes
C386 C387 H3871 119.5 no
C388 C387 H3871 120.5 no
C387 C388 C383 120.00(3) yes
C387 C388 O368 115.59(5) yes
C383 C388 O368 124.41(5) yes
N442 C441 C446 121.63(5) yes
N442 C441 C454 118.79(5) yes
C446 C441 C454 119.57(5) yes
C441 N442 C443 119.25(6) yes
N442 C443 C444 121.29(6) yes
N442 C443 C455 116.6(4) yes
C444 C443 C455 121.9(4) yes
C443 C444 C445 119.62(6) yes
C443 C444 H4441 120.1 no
C445 C444 H4441 120.3 no
C444 C445 C446 120.96(6) yes
C444 C445 H4451 119.6 no
C446 C445 H4451 119.4 no
C441 C446 C445 117.25(5) yes
C441 C446 C447 119.14(5) yes
C445 C446 C447 123.60(5) yes
C446 C447 C448 121.28(6) yes
C446 C447 H4471 119.4 no
C448 C447 H4471 119.3 no
C447 C448 C449 121.28(6) yes
C447 C448 H4481 119.5 no
C449 C448 H4481 119.2 no
C448 C449 C450 123.60(5) yes
C448 C449 C454 119.15(5) yes
C450 C449 C454 117.25(5) yes
C449 C450 C451 120.96(6) yes
C449 C450 H4501 119.7 no
C451 C450 H4501 119.4 no
C450 C451 C452 119.62(6) yes
C450 C451 H4511 120.5 no
C452 C451 H4511 119.9 no
C451 C452 N453 121.28(6) yes
C451 C452 C469 125.2(4) yes
N453 C452 C469 112.3(5) yes
C452 N453 C454 119.24(6) yes
C441 C454 C449 119.58(5) yes
C441 C454 N453 118.79(5) yes
C449 C454 N453 121.63(5) yes
C443 C455 C456 119.77(5) yes
C443 C455 C460 119.77(5) yes
C456 C455 C460 120.45(5) yes
C455 C456 C457 120.88(6) yes
C455 C456 H4561 119.6 no
C457 C456 H4561 119.5 no
C456 C457 C458 118.10(6) yes
C456 C457 H4571 121.3 no
C458 C457 H4571 120.6 no
C457 C458 C459 121.62(5) yes
C457 C458 O461 119.17(5) yes
C459 C458 O461 119.21(5) yes
C458 C459 C460 118.08(6) yes
C458 C459 H4591 121.1 no
C460 C459 H4591 120.8 no
C459 C460 C455 120.87(6) yes
C459 C460 H4601 119.9 no
C455 C460 H4601 119.2 no
C458 O461 C462 120.68(7) yes
O461 C462 C463 115.22(7) yes
O461 C462 H4621 107.8 no
C463 C462 H4621 105.7 no
O461 C462 H4622 108.5 no
C463 C462 H4622 110.0 no
H4621 C462 H4622 109.5 no
C462 C463 C464 109.500(10) yes
C462 C463 H4631 108.0 no
C464 C463 H4631 106.4 no
C462 C463 H4632 112.0 no
C464 C463 H4632 111.2 no
H4631 C463 H4632 109.5 no
C463 C464 C465 109.500(10) yes
C463 C464 H4641 112.5 no
C465 C464 H4641 110.0 no
C463 C464 H4642 107.7 no
C465 C464 H4642 107.5 no
H4641 C464 H4642 109.5 no
C464 C465 C466 109.500(10) yes
C464 C465 H4651 107.5 no
C466 C465 H4651 110.9 no
C464 C465 H4652 110.0 no
C466 C465 H4652 109.5 no
H4651 C465 H4652 109.5 no
C465 C466 C467 109.500(10) yes
C465 C466 H4661 109.4 no
C467 C466 H4661 108.0 no
C465 C466 H4662 110.9 no
C467 C466 H4662 109.5 no
H4661 C466 H4662 109.5 no
C466 C467 O468 115.24(7) yes
C466 C467 H4671 106.7 no
O468 C467 H4671 115.8 no
C466 C467 H4672 109.6 no
O468 C467 H4672 99.8 no
H4671 C467 H4672 109.5 no
C467 O468 C488 120.64(7) yes
C452 C469 C470 119.77(6) yes
C452 C469 C474 119.78(6) yes
C470 C469 C474 120.41(6) yes
C469 C470 C471 120.85(6) yes
C469 C470 H4701 119.6 no
C471 C470 H4701 119.5 no
C470 C471 C472 118.07(6) yes
C470 C471 H4711 121.3 no
C472 C471 H4711 120.7 no
C471 C472 C473 121.57(6) yes
C471 C472 O475 119.17(6) yes
C473 C472 O475 119.19(6) yes
C472 C473 C474 118.04(6) yes
C472 C473 H4731 121.1 no
C474 C473 H4731 120.8 no
C473 C474 C469 120.82(6) yes
C473 C474 H4741 119.8 no
C469 C474 H4741 119.3 no
C472 O475 C476 120.66(7) yes
O475 C476 C477 115.24(7) yes
O475 C476 H4761 107.0 no
C477 C476 H4761 108.2 no
O475 C476 H4762 108.7 no
C477 C476 H4762 108.2 no
H4761 C476 H4762 109.5 no
C476 C477 C478 109.500(10) yes
C476 C477 H4771 109.5 no
C478 C477 H4771 109.4 no
C476 C477 H4772 109.3 no
C478 C477 H4772 109.6 no
H4771 C477 H4772 109.5 no
C477 C478 C479 109.500(10) yes
C477 C478 H4781 109.6 no
C479 C478 H4781 107.6 no
C477 C478 H4782 109.5 no
C479 C478 H4782 111.2 no
H4781 C478 H4782 109.5 no
C478 C479 C480 109.500(10) yes
C478 C479 H4791 110.3 no
C480 C479 H4791 109.2 no
C478 C479 H4792 107.4 no
C480 C479 H4792 110.9 no
H4791 C479 H4792 109.5 no
C479 C480 C481 109.500(10) yes
C479 C480 H4801 109.7 no
C481 C480 H4801 109.3 no
C479 C480 H4802 108.0 no
C481 C480 H4802 110.9 no
H4801 C480 H4802 109.5 no
C480 C481 O482 115.24(7) yes
C480 C481 H4811 109.0 no
O482 C481 H4811 108.4 no
C480 C481 H4812 108.8 no
O482 C481 H4812 105.8 no
H4811 C481 H4812 109.5 no
C481 O482 C484 120.65(7) yes
C484 C483 C488 119.99(3) yes
C484 C483 H4831 117.0 no
C488 C483 H4831 123.0 no
C483 C484 O482 124.42(5) yes
C483 C484 C485 120.00(3) yes
O482 C484 C485 115.58(5) yes
C484 C485 C486 120.00(3) yes
C484 C485 H4851 122.9 no
C486 C485 H4851 116.9 no
C485 C486 C487 120.00(3) yes
C485 C486 H4861 123.0 no
C487 C486 H4861 117.0 no
C486 C487 C488 120.00(3) yes
C486 C487 H4871 122.9 no
C488 C487 H4871 117.1 no
C487 C488 C483 120.00(3) yes
C487 C488 O468 115.57(5) yes
C483 C488 O468 124.42(5) yes
C71 C572 H5721 109.5 no
C71 C572 H5722 108.7 no
H5721 C572 H5722 109.5 no
C71 C572 H5723 110.2 no
H5721 C572 H5723 109.5 no
H5722 C572 H5723 109.5 no
C71 C573 H5731 109.5 no
C71 C573 H5732 110.1 no
H5731 C573 H5732 109.5 no
C71 C573 H5733 108.8 no
H5731 C573 H5733 109.5 no
H5732 C573 H5733 109.5 no
C71 C574 H5741 109.8 no
C71 C574 H5742 108.6 no
H5741 C574 H5742 109.5 no
C71 C574 H5743 110.0 no
H5741 C574 H5743 109.5 no
H5742 C574 H5743 109.5 no
C91 C592 H5921 109.5 no
C91 C592 H5922 109.3 no
H5921 C592 H5922 109.5 no
C91 C592 H5923 109.6 no
H5921 C592 H5923 109.5 no
H5922 C592 H5923 109.5 no
C91 C593 H5931 109.6 no
C91 C593 H5932 109.6 no
H5931 C593 H5932 109.5 no
C91 C593 H5933 109.2 no
H5931 C593 H5933 109.5 no
H5932 C593 H5933 109.5 no
C91 C594 H5941 109.7 no
C91 C594 H5942 109.2 no
H5941 C594 H5942 109.5 no
C91 C594 H5943 109.5 no
H5941 C594 H5943 109.5 no
H5942 C594 H5943 109.5 no
C127 C628 H6281 109.4 no
C127 C628 H6282 109.0 no
H6281 C628 H6282 109.5 no
C127 C628 H6283 110.1 no
H6281 C628 H6283 109.5 no
H6282 C628 H6283 109.5 no
C127 C629 H6291 109.6 no
C127 C629 H6292 110.1 no
H6291 C629 H6292 109.5 no
C127 C629 H6293 108.7 no
H6291 C629 H6293 109.5 no
H6292 C629 H6293 109.5 no
C127 C630 H6301 109.8 no
C127 C630 H6302 109.9 no
H6301 C630 H6302 109.5 no
C127 C630 H6303 108.7 no
H6301 C630 H6303 109.5 no
H6302 C630 H6303 109.5 no
C131 C632 H6321 109.6 no
C131 C632 H6322 108.7 no
H6321 C632 H6322 109.5 no
C131 C632 H6323 110.1 no
H6321 C632 H6323 109.5 no
H6322 C632 H6323 109.5 no
C131 C633 H6331 109.6 no
C131 C633 H6332 110.0 no
H6331 C633 H6332 109.5 no
C131 C633 H6333 108.8 no
H6331 C633 H6333 109.5 no
H6332 C633 H6333 109.5 no
C131 C634 H6341 109.5 no
C131 C634 H6342 110.1 no
H6341 C634 H6342 109.5 no
C131 C634 H6343 108.8 no
H6341 C634 H6343 109.5 no
H6342 C634 H6343 109.5 no
C167 C668 H6681 109.5 no
C167 C668 H6682 110.0 no
H6681 C668 H6682 109.5 no
C167 C668 H6683 108.8 no
H6681 C668 H6683 109.5 no
H6682 C668 H6683 109.5 no
C167 C669 H6691 109.7 no
C167 C669 H6692 108.8 no
H6691 C669 H6692 109.5 no
C167 C669 H6693 110.0 no
H6691 C669 H6693 109.5 no
H6692 C669 H6693 109.5 no
C167 C670 H6701 109.6 no
C167 C670 H6702 108.8 no
H6701 C670 H6702 109.5 no
C167 C670 H6703 110.1 no
H6701 C670 H6703 109.5 no
H6702 C670 H6703 109.5 no
C171 C672 H6721 109.8 no
C171 C672 H6722 109.2 no
H6721 C672 H6722 109.5 no
C171 C672 H6723 109.4 no
H6721 C672 H6723 109.5 no
H6722 C672 H6723 109.5 no
C171 C673 H6731 109.4 no
C171 C673 H6732 109.5 no
H6731 C673 H6732 109.5 no
C171 C673 H6733 109.5 no
H6731 C673 H6733 109.5 no
H6732 C673 H6733 109.5 no
C171 C674 H6741 109.5 no
C171 C674 H6742 109.3 no
H6741 C674 H6742 109.5 no
C171 C674 H6743 109.6 no
H6741 C674 H6743 109.5 no
H6742 C674 H6743 109.5 no

loop_
_geom_bond_atom_site_label_1
_geom_bond_atom_site_label_2
_geom_bond_distance
_geom_bond_publ_flag
Zn1 N101 2.063(6) yes
Zn1 N106 2.070(6) yes
Zn1 N111 2.067(7) yes
Zn1 N116 2.040(5) yes
Zn1 O301 2.095(5) yes
C1 C2 1.496(10) yes
C1 C21 1.531(11) yes
C1 C41 1.542(11) yes
C1 C61 1.527(10) yes
C2 C3 1.191(10) yes
C3 C4 1.397(12) yes
C4 C5 1.172(11) yes
C5 C6 1.360(12) yes
C6 C7 1.212(11) yes
C7 C8 1.358(12) yes
C8 C9 1.197(10) yes
C9 C10 1.441(10) yes
C10 C102 1.436(10) yes
C10 C120 1.388(11) yes
C11 C12 1.455(12) yes
C11 C110 1.373(12) yes
C11 C112 1.443(12) yes
C12 C13 1.173(10) yes
C13 C14 1.380(12) yes
C14 C15 1.214(11) yes
C15 C16 1.347(12) yes
C16 C17 1.212(10) yes
C17 C18 1.371(11) yes
C18 C19 1.206(10) yes
C19 C20 1.466(10) yes
C20 C141 1.553(11) yes
C20 C161 1.548(10) yes
C20 C181 1.536(9) yes
C21 C22 1.394(10) yes
C21 C26 1.398(10) yes
C22 C23 1.381(11) yes
C22 H221 0.950 no
C23 C24 1.391(11) yes
C23 C27 1.536(11) yes
C24 C25 1.389(11) yes
C24 H241 0.950 no
C25 C26 1.371(11) yes
C25 C31 1.533(12) yes
C26 H261 0.950 no
C27 C28 1.496(13) yes
C27 C29 1.572(14) yes
C27 C30 1.528(12) yes
C28 H281 0.950 no
C28 H282 0.950 no
C28 H283 0.950 no
C29 H291 0.950 no
C29 H292 0.950 no
C29 H293 0.950 no
C30 H301 0.950 no
C30 H302 0.950 no
C30 H303 0.950 no
C31 C32 1.531(15) yes
C31 C33 1.528(15) yes
C31 C34 1.539(17) yes
C32 H321 0.950 no
C32 H322 0.950 no
C32 H323 0.950 no
C33 H331 0.950 no
C33 H332 0.950 no
C33 H333 0.950 no
C34 H341 0.950 no
C34 H342 0.950 no
C34 H343 0.950 no
C41 C42 1.410(11) yes
C41 C46 1.359(11) yes
C42 C43 1.404(12) yes
C42 H421 0.950 no
C43 C44 1.387(13) yes
C43 C47 1.535(12) yes
C44 C45 1.399(13) yes
C44 H441 0.950 no
C45 C46 1.397(12) yes
C45 C51 1.515(14) yes
C46 H461 0.950 no
C47 C48 1.517(13) yes
C47 C49 1.540(13) yes
C47 C50 1.539(14) yes
C48 H481 0.950 no
C48 H482 0.950 no
C48 H483 0.950 no
C49 H491 0.950 no
C49 H492 0.950 no
C49 H493 0.950 no
C50 H501 0.950 no
C50 H502 0.950 no
C50 H503 0.950 no
C51 C52 1.621(19) yes
C51 C53 1.525(17) yes
C51 C54 1.525(16) yes
C52 H521 0.950 no
C52 H522 0.950 no
C52 H523 0.950 no
C53 H531 0.950 no
C53 H532 0.950 no
C53 H533 0.950 no
C54 H541 0.950 no
C54 H542 0.950 no
C54 H543 0.950 no
C61 C62 1.385(11) yes
C61 C66 1.397(10) yes
C62 C63 1.416(11) yes
C62 H621 0.950 no
C63 C64 1.408(13) yes
C63 C67 1.505(13) yes
C64 C65 1.383(12) yes
C64 H641 0.950 no
C65 C66 1.411(11) yes
C65 C71 1.532(4) yes
C66 H661 0.950 no
C67 C68 1.537(17) yes
C67 C69 1.502(17) yes
C67 C70 1.536(13) yes
C68 H681 0.950 no
C68 H682 0.950 no
C68 H683 0.950 no
C69 H691 0.950 no
C69 H692 0.950 no
C69 H693 0.950 no
C70 H701 0.950 no
C70 H702 0.950 no
C70 H703 0.950 no
C71 C72 1.505(5) yes
C71 C73 1.510(5) yes
C71 C74 1.508(5) yes
C71 C572 1.508(5) yes
C71 C573 1.505(5) yes
C71 C574 1.509(5) yes
C72 H721 0.950 no
C72 H722 0.950 no
C72 H723 0.950 no
C73 H731 0.950 no
C73 H732 0.950 no
C73 H733 0.950 no
C74 H741 0.950 no
C74 H742 0.950 no
C74 H743 0.950 no
C81 C82 1.398(12) yes
C81 C86 1.403(12) yes
C81 C95 1.498(12) yes
C82 C83 1.381(12) yes
C82 H821 0.950 no
C83 C84 1.407(14) yes
C83 C87 1.532(13) yes
C84 C85 1.393(12) yes
C84 H841 0.950 no
C85 C86 1.399(11) yes
C85 C91 1.530(4) yes
C86 H861 0.950 no
C87 C88 1.486(15) yes
C87 C89 1.593(17) yes
C87 C90 1.452(17) yes
C88 H881 0.950 no
C88 H882 0.950 no
C88 H883 0.950 no
C89 H891 0.950 no
C89 H892 0.950 no
C89 H893 0.950 no
C90 H901 0.950 no
C90 H902 0.950 no
C90 H903 0.950 no
C91 C92 1.509(5) yes
C91 C93 1.506(5) yes
C91 C94 1.508(5) yes
C91 C592 1.505(5) yes
C91 C593 1.514(5) yes
C91 C594 1.505(5) yes
C92 H921 0.950 no
C92 H922 0.950 no
C92 H923 0.950 no
C93 H931 0.950 no
C93 H932 0.950 no
C93 H933 0.950 no
C94 H941 0.950 no
C94 H942 0.950 no
C94 H943 0.950 no
C95 C105 1.381(11) yes
C95 C107 1.366(12) yes
C96 C115 1.380(10) yes
C96 C117 1.398(10) yes
C96 C121 1.547(11) yes
N101 C102 1.341(9) yes
N101 C105 1.400(10) yes
C102 C103 1.420(11) yes
C103 C104 1.400(12) yes
C103 H1031 0.950 no
C104 C105 1.441(12) yes
C104 H1041 0.950 no
N106 C107 1.390(11) yes
N106 C110 1.356(10) yes
C107 C108 1.447(11) yes
C108 C109 1.307(13) yes
C108 H1081 0.950 no
C109 C110 1.453(12) yes
C109 H1091 0.950 no
N111 C112 1.366(9) yes
N111 C115 1.384(10) yes
C112 C113 1.400(12) yes
C113 C114 1.375(11) yes
C113 H1131 0.950 no
C114 C115 1.440(11) yes
C114 H1141 0.950 no
N116 C117 1.381(9) yes
N116 C120 1.366(9) yes
C117 C118 1.462(10) yes
C118 C119 1.296(11) yes
C118 H1181 0.950 no
C119 C120 1.448(10) yes
C119 H1191 0.950 no
C121 C122 1.348(11) yes
C121 C126 1.408(12) yes
C122 C123 1.412(12) yes
C122 H1221 0.950 no
C123 C124 1.363(13) yes
C123 C127 1.528(4) yes
C124 C125 1.361(13) yes
C124 H1241 0.950 no
C125 C126 1.406(12) yes
C125 C131 1.528(4) yes
C126 H1261 0.950 no
C127 C128 1.508(5) yes
C127 C129 1.506(5) yes
C127 C130 1.512(5) yes
C127 C628 1.510(5) yes
C127 C629 1.509(5) yes
C127 C630 1.506(5) yes
C128 H1281 0.950 no
C128 H1282 0.950 no
C128 H1283 0.950 no
C129 H1291 0.950 no
C129 H1292 0.950 no
C129 H1293 0.950 no
C130 H1301 0.950 no
C130 H1302 0.950 no
C130 H1303 0.950 no
C131 C132 1.511(5) yes
C131 C133 1.508(5) yes
C131 C134 1.503(5) yes
C131 C632 1.506(5) yes
C131 C633 1.503(5) yes
C131 C634 1.508(5) yes
C132 H1321 0.950 no
C132 H1322 0.950 no
C132 H1323 0.950 no
C133 H1331 0.950 no
C133 H1332 0.950 no
C133 H1333 0.950 no
C134 H1341 0.950 no
C134 H1342 0.950 no
C134 H1343 0.950 no
C141 C142 1.413(10) yes
C141 C146 1.357(10) yes
C142 C143 1.366(11) yes
C142 H1421 0.950 no
C143 C144 1.388(11) yes
C143 C147 1.538(11) yes
C144 C145 1.411(12) yes
C144 H1441 0.950 no
C145 C146 1.381(12) yes
C145 C151 1.550(12) yes
C146 H1461 0.950 no
C147 C148 1.544(13) yes
C147 C149 1.535(11) yes
C147 C150 1.493(13) yes
C148 H1481 0.950 no
C148 H1482 0.950 no
C148 H1483 0.950 no
C149 H1491 0.950 no
C149 H1492 0.950 no
C149 H1493 0.950 no
C150 H1501 0.950 no
C150 H1502 0.950 no
C150 H1503 0.950 no
C151 C152 1.504(12) yes
C151 C153 1.505(15) yes
C151 C154 1.511(14) yes
C152 H1521 0.950 no
C152 H1522 0.950 no
C152 H1523 0.950 no
C153 H1531 0.950 no
C153 H1532 0.950 no
C153 H1533 0.950 no
C154 H1541 0.950 no
C154 H1542 0.950 no
C154 H1543 0.950 no
C161 C162 1.389(10) yes
C161 C166 1.412(9) yes
C162 C163 1.376(10) yes
C162 H1621 0.950 no
C163 C164 1.394(10) yes
C163 C167 1.528(4) yes
C164 C165 1.398(10) yes
C164 H1641 0.950 no
C165 C166 1.397(10) yes
C165 C171 1.529(4) yes
C166 H1661 0.950 no
C167 C168 1.504(5) yes
C167 C169 1.513(5) yes
C167 C170 1.506(5) yes
C167 C668 1.506(5) yes
C167 C669 1.507(5) yes
C167 C670 1.514(5) yes
C168 H1681 0.950 no
C168 H1682 0.950 no
C168 H1683 0.950 no
C169 H1691 0.950 no
C169 H1692 0.950 no
C169 H1693 0.950 no
C170 H1701 0.950 no
C170 H1702 0.950 no
C170 H1703 0.950 no
C171 C172 1.511(5) yes
C171 C173 1.505(5) yes
C171 C174 1.512(5) yes
C171 C672 1.495(5) yes
C171 C673 1.518(5) yes
C171 C674 1.504(5) yes
C172 H1721 0.950 no
C172 H1722 0.950 no
C172 H1723 0.950 no
C173 H1731 0.950 no
C173 H1732 0.950 no
C173 H1733 0.950 no
C174 H1741 0.950 no
C174 H1742 0.950 no
C174 H1743 0.950 no
C181 C182 1.372(10) yes
C181 C186 1.400(11) yes
C182 C183 1.394(10) yes
C182 H1821 0.950 no
C183 C184 1.363(11) yes
C183 C187 1.550(11) yes
C184 C185 1.420(11) yes
C184 H1841 0.950 no
C185 C186 1.395(10) yes
C185 C191 1.536(12) yes
C186 H1861 0.950 no
C187 C188 1.516(11) yes
C187 C189 1.545(11) yes
C187 C190 1.542(10) yes
C188 H1881 0.950 no
C188 H1882 0.950 no
C188 H1883 0.950 no
C189 H1891 0.950 no
C189 H1892 0.950 no
C189 H1893 0.950 no
C190 H1901 0.950 no
C190 H1902 0.950 no
C190 H1903 0.950 no
C191 C192 1.551(15) yes
C191 C193 1.554(14) yes
C191 C194 1.503(13) yes
C192 H1921 0.950 no
C192 H1922 0.950 no
C192 H1923 0.950 no
C193 H1931 0.950 no
C193 H1932 0.950 no
C193 H1933 0.950 no
C194 H1941 0.950 no
C194 H1942 0.950 no
C194 H1943 0.950 no
C241 N242 1.372(4) yes
C241 C246 1.405(4) yes
C241 C254 1.415(4) yes
N242 C243 1.352(5) yes
C243 C244 1.388(4) yes
C243 C255 1.496(5) yes
C244 C245 1.364(5) yes
C244 H2441 0.950 no
C245 C246 1.398(5) yes
C245 H2451 0.950 no
C246 C247 1.431(5) yes
C247 C248 1.313(5) yes
C247 H2471 0.950 no
C248 C249 1.435(5) yes
C248 H2481 0.950 no
C249 C250 1.407(5) yes
C249 C254 1.402(4) yes
C250 C251 1.367(5) yes
C250 H2501 0.950 no
C251 C252 1.386(5) yes
C251 H2511 0.950 no
C252 N253 1.361(5) yes
C252 C269 1.510(5) yes
N253 C254 1.376(4) yes
C255 C256 1.367(5) yes
C255 C260 1.369(5) yes
C256 C257 1.400(5) yes
C256 H2561 0.950 no
C257 C258 1.389(5) yes
C257 H2571 0.950 no
C258 C259 1.393(5) yes
C258 O261 1.348(4) yes
C259 C260 1.395(5) yes
C259 H2591 0.950 no
C260 H2601 0.950 no
O261 C262 1.439(5) yes
C262 C263 1.489(4) yes
C262 H2621 0.950 no
C262 H2622 0.950 no
C263 C264 1.507(4) yes
C263 H2631 0.950 no
C263 H2632 0.950 no
C264 C265 1.510(4) yes
C264 H2641 0.950 no
C264 H2642 0.950 no
C265 C266 1.508(4) yes
C265 H2651 0.950 no
C265 H2652 0.950 no
C266 C267 1.504(4) yes
C266 H2661 0.950 no
C266 H2662 0.950 no
C267 O268 1.428(6) yes
C267 H2671 0.950 no
C267 H2672 0.950 no
O268 C288 1.347(4) yes
C269 C270 1.369(5) yes
C269 C274 1.364(5) yes
C270 C271 1.402(5) yes
C270 H2701 0.950 no
C271 C272 1.379(5) yes
C271 H2711 0.950 no
C272 C273 1.400(5) yes
C272 O275 1.355(4) yes
C273 C274 1.401(5) yes
C273 H2731 0.950 no
C274 H2741 0.950 no
O275 C276 1.417(5) yes
C276 C277 1.503(4) yes
C276 H2761 0.950 no
C276 H2762 0.950 no
C277 C278 1.513(4) yes
C277 H2771 0.950 no
C277 H2772 0.950 no
C278 C279 1.510(4) yes
C278 H2781 0.950 no
C278 H2782 0.950 no
C279 C280 1.514(4) yes
C279 H2791 0.950 no
C279 H2792 0.950 no
C280 C281 1.506(4) yes
C280 H2801 0.950 no
C280 H2802 0.950 no
C281 O282 1.444(5) yes
C281 H2811 0.950 no
C281 H2812 0.950 no
O282 C284 1.352(4) yes
C283 C284 1.399(3) yes
C283 C288 1.397(3) yes
C283 H2831 0.950 no
C284 C285 1.399(3) yes
C285 C286 1.397(3) yes
C285 H2851 0.950 no
C286 C287 1.399(3) yes
C286 H2861 0.950 no
C287 C288 1.399(3) yes
C287 H2871 0.950 no
O301 C302 1.500(8) yes
O301 H3011 0.962 no
C302 H3021 0.950 no
C302 H3022 0.950 no
C302 H3023 0.950 no
O303 C304 1.460(8) yes
O303 H3031 0.932 no
C304 H3041 0.950 no
C304 H3042 0.950 no
C304 H3043 0.950 no
O305 C306 1.457(8) yes
O305 H3051 0.960 no
C306 H3061 0.950 no
C306 H3062 0.950 no
C306 H3063 0.950 no
O307 C308 1.485(9) yes
O307 H3071 0.926 no
C308 H3081 0.950 no
C308 H3082 0.950 no
C308 H3083 0.950 no
O309 C310 1.507(9) yes
O309 H3091 0.910 no
C310 H3101 0.950 no
C310 H3102 0.950 no
C310 H3103 0.950 no
O311 C312 1.488(9) yes
O311 H3111 0.890 no
C312 H3121 0.950 no
C312 H3122 0.950 no
C312 H3123 0.950 no
C341 N342 1.374(5) yes
C341 C346 1.402(5) yes
C341 C354 1.422(5) yes
N342 C343 1.353(5) yes
C343 C344 1.387(5) yes
C343 C355 1.501(6) yes
C344 C345 1.363(5) yes
C344 H3441 0.950 no
C345 C346 1.401(5) yes
C345 H3451 0.950 no
C346 C347 1.433(5) yes
C347 C348 1.317(5) yes
C347 H3471 0.950 no
C348 C349 1.434(5) yes
C348 H3481 0.950 no
C349 C350 1.408(5) yes
C349 C354 1.401(5) yes
C350 C351 1.364(5) yes
C350 H3501 0.950 no
C351 C352 1.386(5) yes
C351 H3511 0.950 no
C352 N353 1.361(5) yes
C352 C369 1.513(6) yes
N353 C354 1.374(5) yes
C355 C356 1.368(5) yes
C355 C360 1.365(5) yes
C356 C357 1.397(5) yes
C356 H3561 0.950 no
C357 C358 1.391(5) yes
C357 H3571 0.950 no
C358 C359 1.388(5) yes
C358 O361 1.356(5) yes
C359 C360 1.400(5) yes
C359 H3591 0.950 no
C360 H3601 0.950 no
O361 C362 1.440(6) yes
C362 C363 1.500(4) yes
C362 H3621 0.950 no
C362 H3622 0.950 no
C363 C364 1.501(4) yes
C363 H3631 0.950 no
C363 H3632 0.950 no
C364 C365 1.502(4) yes
C364 H3641 0.950 no
C364 H3642 0.950 no
C365 C366 1.500(4) yes
C365 H3651 0.950 no
C365 H3652 0.950 no
C366 C367 1.500(4) yes
C366 H3661 0.950 no
C366 H3662 0.950 no
C367 O368 1.433(6) yes
C367 H3671 0.950 no
C367 H3672 0.950 no
O368 C388 1.348(5) yes
C369 C370 1.362(4) yes
C369 C374 1.370(4) yes
C370 C371 1.403(5) yes
C370 H3701 0.950 no
C371 C372 1.387(5) yes
C371 H3711 0.950 no
C372 C373 1.392(5) yes
C372 O375 1.352(5) yes
C373 C374 1.399(5) yes
C373 H3731 0.950 no
C374 H3741 0.950 no
O375 C376 1.431(6) yes
C376 C377 1.498(4) yes
C376 H3761 0.950 no
C376 H3762 0.950 no
C377 C378 1.502(4) yes
C377 H3771 0.950 no
C377 H3772 0.950 no
C378 C379 1.500(4) yes
C378 H3781 0.950 no
C378 H3782 0.950 no
C379 C380 1.501(4) yes
C379 H3791 0.950 no
C379 H3792 0.950 no
C380 C381 1.499(4) yes
C380 H3801 0.950 no
C380 H3802 0.950 no
C381 O382 1.437(6) yes
C381 H3811 0.950 no
C381 H3812 0.950 no
O382 C384 1.350(5) yes
C383 C384 1.4004(17) yes
C383 C388 1.3993(17) yes
C383 H3831 0.950 no
C384 C385 1.3995(17) yes
C385 C386 1.4002(17) yes
C385 H3851 0.950 no
C386 C387 1.3998(17) yes
C386 H3861 0.950 no
C387 C388 1.4002(17) yes
C387 H3871 0.950 no
C441 N442 1.380(5) yes
C441 C446 1.404(5) yes
C441 C454 1.420(5) yes
N442 C443 1.352(5) yes
C443 C444 1.394(5) yes
C443 C455 1.512(6) yes
C444 C445 1.367(5) yes
C444 H4441 0.950 no
C445 C446 1.403(5) yes
C445 H4451 0.950 no
C446 C447 1.435(5) yes
C447 C448 1.317(5) yes
C447 H4471 0.950 no
C448 C449 1.435(5) yes
C448 H4481 0.950 no
C449 C450 1.406(5) yes
C449 C454 1.405(5) yes
C450 C451 1.370(5) yes
C450 H4501 0.950 no
C451 C452 1.390(5) yes
C451 H4511 0.950 no
C452 N453 1.360(5) yes
C452 C469 1.518(6) yes
N453 C454 1.380(5) yes
C455 C456 1.370(5) yes
C455 C460 1.369(5) yes
C456 C457 1.402(5) yes
C456 H4561 0.950 no
C457 C458 1.394(5) yes
C457 H4571 0.950 no
C458 C459 1.392(5) yes
C458 O461 1.358(5) yes
C459 C460 1.404(5) yes
C459 H4591 0.950 no
C460 H4601 0.950 no
O461 C462 1.441(6) yes
C462 C463 1.503(4) yes
C462 H4621 0.950 no
C462 H4622 0.950 no
C463 C464 1.504(4) yes
C463 H4631 0.950 no
C463 H4632 0.950 no
C464 C465 1.505(4) yes
C464 H4641 0.950 no
C464 H4642 0.950 no
C465 C466 1.503(4) yes
C465 H4651 0.950 no
C465 H4652 0.950 no
C466 C467 1.504(4) yes
C466 H4661 0.950 no
C466 H4662 0.950 no
C467 O468 1.445(6) yes
C467 H4671 0.950 no
C467 H4672 0.950 no
O468 C488 1.353(5) yes
C469 C470 1.369(5) yes
C469 C474 1.372(5) yes
C470 C471 1.408(5) yes
C470 H4701 0.950 no
C471 C472 1.392(5) yes
C471 H4711 0.950 no
C472 C473 1.395(5) yes
C472 O475 1.358(5) yes
C473 C474 1.405(5) yes
C473 H4731 0.950 no
C474 H4741 0.950 no
O475 C476 1.447(7) yes
C476 C477 1.503(4) yes
C476 H4761 0.950 no
C476 H4762 0.950 no
C477 C478 1.502(4) yes
C477 H4771 0.950 no
C477 H4772 0.950 no
C478 C479 1.502(4) yes
C478 H4781 0.950 no
C478 H4782 0.950 no
C479 C480 1.503(4) yes
C479 H4791 0.950 no
C479 H4792 0.950 no
C480 C481 1.500(4) yes
C480 H4801 0.950 no
C480 H4802 0.950 no
C481 O482 1.440(7) yes
C481 H4811 0.950 no
C481 H4812 0.950 no
O482 C484 1.349(5) yes
C483 C484 1.4002(17) yes
C483 C488 1.3998(17) yes
C483 H4831 0.950 no
C484 C485 1.3998(17) yes
C485 C486 1.3998(17) yes
C485 H4851 0.950 no
C486 C487 1.4000(17) yes
C486 H4861 0.950 no
C487 C488 1.4000(17) yes
C487 H4871 0.950 no
C572 H5721 0.950 no
C572 H5722 0.950 no
C572 H5723 0.950 no
C573 H5731 0.950 no
C573 H5732 0.950 no
C573 H5733 0.950 no
C574 H5741 0.950 no
C574 H5742 0.950 no
C574 H5743 0.950 no
C592 H5921 0.950 no
C592 H5922 0.950 no
C592 H5923 0.950 no
C593 H5931 0.950 no
C593 H5932 0.950 no
C593 H5933 0.950 no
C594 H5941 0.950 no
C594 H5942 0.950 no
C594 H5943 0.950 no
C628 H6281 0.950 no
C628 H6282 0.950 no
C628 H6283 0.950 no
C629 H6291 0.950 no
C629 H6292 0.950 no
C629 H6293 0.950 no
C630 H6301 0.950 no
C630 H6302 0.950 no
C630 H6303 0.950 no
C632 H6321 0.950 no
C632 H6322 0.950 no
C632 H6323 0.950 no
C633 H6331 0.950 no
C633 H6332 0.950 no
C633 H6333 0.950 no
C634 H6341 0.950 no
C634 H6342 0.950 no
C634 H6343 0.950 no
C668 H6681 0.950 no
C668 H6682 0.950 no
C668 H6683 0.950 no
C669 H6691 0.950 no
C669 H6692 0.950 no
C669 H6693 0.950 no
C670 H6701 0.950 no
C670 H6702 0.950 no
C670 H6703 0.950 no
C672 H6721 0.950 no
C672 H6722 0.950 no
C672 H6723 0.950 no
C673 H6731 0.950 no
C673 H6732 0.950 no
C673 H6733 0.950 no
C674 H6741 0.950 no
C674 H6742 0.950 no
C674 H6743 0.950 no

loop_
_geom_hbond_atom_site_label_D
_geom_hbond_atom_site_label_H
_geom_hbond_atom_site_label_A
_geom_hbond_site_symmetry_A
_geom_hbond_angle_DHA
_geom_hbond_distance_DH
_geom_hbond_distance_HA
_geom_hbond_distance_DA
_geom_hbond_publ_flag
C251 H2511 O311 1_545 157.9 0.950 2.471 3.371(16) yes
O303 H3031 N242 . 176.5 0.932 1.908 2.839(16) yes
O305 H3051 C341 . 152.1 0.960 2.449 3.328(16) yes
O305 H3051 N342 . 171.4 0.960 1.777 2.729(16) yes
O305 H3051 N442 . 169.2 0.960 2.298 3.245(16) yes
C306 H3061 C460 . 147.7 0.950 2.446 3.289(16) yes
O307 H3071 O305 . 172.1 0.926 1.674 2.594(16) yes
O307 H3071 C306 . 153.0 0.926 2.585 3.436(16) yes
C308 H3083 C448 2_776 127.0 0.950 2.241 2.914(16) yes
O309 H3091 O307 . 178.7 0.910 1.629 2.539(16) yes
O311 H3111 O309 . 173.3 0.890 1.912 2.798(16) yes
C450 H3481 C448 . 136.3 1.045 1.641 2.504(16) yes
C456 H3561 C444 . 122.8 0.807 2.463 2.978(16) yes
C364 H3641 C466 . 122.7 0.950 2.085 2.719(16) yes
C366 H3661 C572 2_666 123.9 0.950 2.509 3.140(16) yes
C366 H3662 C467 . 125.3 0.950 2.260 2.913(16) yes
C367 H3672 C72 2_666 127.1 0.950 2.169 2.845(16) yes
C476 H3731 C473 . 125.2 1.093 2.110 2.881(16) yes
C376 H3762 C476 . 133.6 0.950 1.004 1.796(16) yes
C476 H3762 C377 . 146.4 1.004 1.993 2.884(16) yes
C379 H3791 C5 2_666 138.2 0.950 2.519 3.289(16) yes
C481 H3812 C381 . 121 0.918 0.950 1.629(16) yes
C481 H3812 O382 . 163 0.918 1.969 2.861(16) yes
O482 H3812 C380 . 133.8 1.077 1.996 2.849(16) yes
C381 H3812 O482 . 143.4 0.950 1.077 1.925(16) yes
O482 H3812 C480 . 148 1.077 1.501 2.483(16) yes
C481 H3812 C484 . 123 0.918 1.799 2.424(16) yes
C481 H3812 C485 . 156.0 0.918 2.220 3.081(16) yes
C386 H3861 C593 . 136.9 0.950 2.477 3.237(16) yes
C448 H4481 C308 2_776 172.9 0.950 1.969 2.914(16) yes
C360 H4601 N342 . 138.2 1.133 1.917 2.863(16) yes
C360 H4601 N442 . 124.3 1.133 2.505 3.280(16) yes
C365 H4652 C367 . 139 1.197 1.420 2.450(16) yes
C365 H4652 O368 . 133 1.197 2.092 3.041(16) yes
C466 H4662 C387 . 133.5 0.950 2.019 2.760(16) yes
C466 H4662 C388 . 170.1 0.950 1.422 2.364(16) yes
C466 H4662 C487 . 139.8 0.950 1.611 2.416(16) yes
C467 H4672 C467 2_667 128.0 0.950 2.507 3.181(16) yes
C467 H4672 O468 2_667 140.7 0.950 2.312 3.106(16) yes
C470 H4701 O305 . 167.0 0.950 2.217 3.149(16) yes
C371 H4711 C470 . 146.1 0.799 2.067 2.766(16) yes
C377 H4771 O375 . 133 0.971 1.709 2.474(16) yes
C377 H4771 C476 . 146 0.971 2.029 2.884(16) yes
C478 H4782 C113 . 166.3 0.950 2.322 3.253(16) yes
C379 H4791 C377 . 121 0.765 1.967 2.452(16) yes
C379 H4791 C477 . 140 0.765 2.452 3.075(16) yes
C384 H4851 C381 . 145.0 0.805 1.718 2.421(16) yes
C387 H4871 O368 . 121.1 1.184 1.482 2.326(16) yes
C387 H4871 C466 . 137.5 1.184 1.769 2.760(16) yes
C387 H4871 C467 . 172.6 1.184 2.453 3.630(16) yes
C387 H4871 O468 . 151.9 1.184 2.446 3.534(16) yes
C387 H4871 C488 . 122.2 1.184 2.018 2.832(16) yes
C487 H4871 C466 . 122.4 0.950 1.769 2.416(16) yes
C574 H5743 C483 2_666 152.0 0.950 2.511 3.379(16) yes
C593 H5932 C386 . 128.2 0.950 2.562 3.237(16) yes

loop_
_platon_squeeze_void_nr
_platon_squeeze_void_average_x
_platon_squeeze_void_average_y
_platon_squeeze_void_average_z
_platon_squeeze_void_volume
_platon_squeeze_void_count_electrons
_platon_squeeze_void_content
1 0.000 0.500 0.500 662 107 ' '
2 0.121 0.739 0.023 55 5 ' '
3 0.106 0.417 0.001 10 1 ' '
4 0.381 0.377 -0.062 213 49 ' '
5 0.500 1.000 0.500 656 121 ' '
6 0.305 0.598 0.822 9 1 ' '
7 0.619 0.623 0.062 212 45 ' '
8 0.695 0.402 0.178 9 2 ' '
9 0.879 0.261 0.977 55 5 ' '
10 0.894 0.583 -0.001 10 0 ' '
